data_4502582
loop_
_publ_author_name
'Huang, Lian'
'Han, Lijie'
'Feng, Wenjun'
'Zheng, Lei'
'Zhang, Zhibin'
'Xu, Yan'
'Chen, Qi'
'Zhu, Dunru'
'Niu, Shuyun'

_publ_section_title
;
 Two 3D Coordination Frameworks Based on Nanosized Huge Ln26(Ln = Dy and
 Gd) Spherical Clusters
;
_journal_issue 6
_journal_name_full 'Crystal Growth &amp; Design'
_journal_page_first 2548
_journal_paper_doi 10.1021/cg9014064
_journal_volume 10
_journal_year 2010
_chemical_formula_sum 'C181 H207 Gd26 N26 O152 Zn1.5'
_chemical_formula_weight 9365.28
_chemical_name_systematic
; 
 ? 
;
_space_group_IT_number 2
_symmetry_cell_setting triclinic
_symmetry_space_group_name_Hall '-P 1'
_symmetry_space_group_name_H-M 'P -1'
_atom_sites_solution_hydrogens geom
_atom_sites_solution_primary direct
_atom_sites_solution_secondary difmap
_audit_creation_method SHELXL-97
_cell_angle_alpha 88.5340(10)
_cell_angle_beta 85.6520(10)
_cell_angle_gamma 72.9790(10)
_cell_formula_units_Z 2
_cell_length_a 19.6213(15)
_cell_length_b 22.1850(17)
_cell_length_c 34.654(3)
_cell_measurement_reflns_used 53790
_cell_measurement_temperature 150(2)
_cell_measurement_theta_max 25.75
_cell_measurement_theta_min 1.75
_cell_volume 14382(2)
_computing_cell_refinement 'SAINT (Bruker, 2005)'
_computing_data_collection 'APEX2 (Bruker, 2005)'
_computing_data_reduction SAINT
_computing_molecular_graphics SHELXTL
_computing_publication_material SHELXTL
_computing_structure_refinement 'SHELXL-97 (Sheldrick, 1997)'
_computing_structure_solution 'SHELXS-97 (Sheldrick, 1990)'
_diffrn_ambient_temperature 150(2)
_diffrn_measured_fraction_theta_full 0.978
_diffrn_measured_fraction_theta_max 0.978
_diffrn_measurement_device_type 'Bruker apex II'
_diffrn_measurement_method '\w scans'
_diffrn_radiation_monochromator graphite
_diffrn_radiation_source 'fine-focus sealed tube'
_diffrn_radiation_type MoK\a
_diffrn_radiation_wavelength 0.71073
_diffrn_reflns_av_R_equivalents 0.0302
_diffrn_reflns_av_sigmaI/netI 0.0718
_diffrn_reflns_limit_h_max 23
_diffrn_reflns_limit_h_min -23
_diffrn_reflns_limit_k_max 25
_diffrn_reflns_limit_k_min -27
_diffrn_reflns_limit_l_max 37
_diffrn_reflns_limit_l_min -42
_diffrn_reflns_number 76764
_diffrn_reflns_theta_full 25.75
_diffrn_reflns_theta_max 25.75
_diffrn_reflns_theta_min 1.75
_exptl_absorpt_coefficient_mu 6.122
_exptl_absorpt_correction_T_max 0.5033
_exptl_absorpt_correction_T_min 0.4054
_exptl_absorpt_correction_type multi-scan
_exptl_absorpt_process_details '(SADABS; Sheldrick, 2003)'
_exptl_crystal_colour Colorless
_exptl_crystal_density_diffrn 2.163
_exptl_crystal_density_method 'not measured'
_exptl_crystal_description Bloc
_exptl_crystal_F_000 8800
_exptl_crystal_size_max 0.18
_exptl_crystal_size_mid 0.16
_exptl_crystal_size_min 0.13
_refine_diff_density_max 3.860
_refine_diff_density_min -3.332
_refine_diff_density_rms 0.289
_refine_ls_extinction_method none
_refine_ls_goodness_of_fit_ref 1.088
_refine_ls_hydrogen_treatment 'riding model'
_refine_ls_matrix_type fullcycle
_refine_ls_number_parameters 1714
_refine_ls_number_reflns 53790
_refine_ls_number_restraints 121
_refine_ls_restrained_S_all 1.095
_refine_ls_R_factor_all 0.0974
_refine_ls_R_factor_gt 0.0665
_refine_ls_shift/su_max 0.015
_refine_ls_shift/su_mean 0.003
_refine_ls_structure_factor_coef Fsqd
_refine_ls_weighting_details 'calc w=1/[\s^2^(Fo^2^)+(0.0957P)^2^+120.9413P] where P=(Fo^2^+2Fc^2^)/3'
_refine_ls_weighting_scheme calc
_refine_ls_wR_factor_gt 0.1784
_refine_ls_wR_factor_ref 0.1942
_reflns_number_gt 38135
_reflns_number_total 53790
_reflns_threshold_expression >2sigma(I)
_cod_data_source_file cg9014064_si_002.cif
_cod_data_source_block 2
_cod_depositor_comments
;
The following automatic conversions were performed:

'_symmetry_cell_setting' tag value 'Triclinc' was replaced with
'triclinic' value as specified in the replacement file
'/home/robertas/cod-tools/perl-scripts/inputs/replacement_values.lst'.

Automatic conversion script
Id: cif_fix_values 3143 2015-03-26 13:38:13Z robertas 
;
_cod_original_cell_volume 14382.5(19)
_cod_original_sg_symbol_H-M P-1
_cod_original_formula_sum 'C181 H207 Gd26 N26 O152 Zn1.50'
_cod_database_code 4502582

loop_
_symmetry_equiv_pos_as_xyz
'x, y, z'
'-x, -y, -z'

loop_
_atom_site_label
_atom_site_type_symbol
_atom_site_fract_x
_atom_site_fract_y
_atom_site_fract_z
_atom_site_U_iso_or_equiv
_atom_site_adp_type
_atom_site_occupancy
_atom_site_symmetry_multiplicity
_atom_site_calc_flag
_atom_site_refinement_flags
_atom_site_disorder_assembly
_atom_site_disorder_group
Gd1 Gd 0.08169(2) 1.01666(2) 0.240994(12) 0.02282(10) Uani 1 1 d . . .
Gd2 Gd 0.10356(2) 1.09456(2) 0.144331(12) 0.02043(10) Uani 1 1 d . . .
Gd3 Gd 0.22086(2) 1.18748(2) 0.084072(13) 0.02610(11) Uani 1 1 d . . .
Gd4 Gd 0.25871(2) 0.95975(2) 0.185881(13) 0.02792(12) Uani 1 1 d . . .
Gd5 Gd -0.01916(2) 1.33846(2) 0.248585(15) 0.02734(11) Uani 1 1 d . . .
Gd6 Gd 0.04321(2) 1.28078(2) 0.144615(14) 0.02494(11) Uani 1 1 d . . .
Gd7 Gd 0.47724(2) 1.20659(2) 0.226599(13) 0.02993(12) Uani 1 1 d . . .
Gd8 Gd -0.04440(2) 1.17816(2) 0.293645(13) 0.02505(11) Uani 1 1 d . . .
Gd9 Gd 0.20146(2) 1.13792(3) 0.390837(13) 0.03189(12) Uani 1 1 d . . .
Gd10 Gd 0.35973(2) 0.99181(3) 0.351973(14) 0.03271(13) Uani 1 1 d . . .
Gd11 Gd 0.09724(2) 0.92555(2) 0.143024(14) 0.02752(11) Uani 1 1 d . . .
Gd12 Gd 0.42248(2) 1.00666(3) 0.140538(14) 0.03225(13) Uani 1 1 d . . .
Gd13 Gd 0.15634(2) 0.99417(2) 0.343954(14) 0.02957(12) Uani 1 1 d . . .
Gd14 Gd 0.49898(2) 1.05594(3) 0.293483(13) 0.03137(12) Uani 1 1 d . . .
Gd15 Gd 0.12270(2) 1.39726(2) 0.189011(15) 0.02943(12) Uani 1 1 d . . .
Gd16 Gd 0.40893(2) 1.18896(2) 0.130288(13) 0.02727(11) Uani 1 1 d . . .
Gd17 Gd 0.22195(3) 1.42330(2) 0.277280(15) 0.03501(13) Uani 1 1 d . . .
Gd18 Gd 0.33273(2) 1.34369(2) 0.183093(14) 0.03031(12) Uani 1 1 d . . .
Gd19 Gd 0.43274(3) 0.93178(3) 0.246223(15) 0.03661(14) Uani 1 1 d . . .
Gd20 Gd 0.05361(2) 1.27693(3) 0.349227(14) 0.03391(13) Uani 1 1 d . . .
Gd21 Gd 0.09708(3) 1.27352(3) 0.456179(15) 0.04453(15) Uani 1 1 d . . .
Gd22 Gd 0.22927(2) 1.29811(2) 0.369973(14) 0.03229(12) Uani 1 1 d . . .
Gd23 Gd 0.52463(3) 1.30360(3) 0.140859(15) 0.03789(13) Uani 1 1 d . . .
Gd24 Gd 0.44647(3) 1.22382(3) 0.340021(15) 0.03922(14) Uani 1 1 d . . .
Gd25 Gd 0.54577(3) 0.88295(3) 0.332604(16) 0.04368(15) Uani 1 1 d . . .
Gd26 Gd -0.07375(3) 1.45476(2) 0.164446(18) 0.04109(15) Uani 1 1 d . . .
Zn1 Zn 0.5000 1.5000 0.5000 0.0411(5) Uani 1 2 d S . .
Zn2 Zn 0.6465 1.2453 0.0486 0.061 Uani 1 1 d . . .
O1 O 0.0817(3) 1.3052(3) 0.20335(18) 0.0257(14) Uiso 1 1 d . . .
O2 O 0.1003(3) 1.1872(3) 0.10444(18) 0.0250(14) Uiso 1 1 d . . .
O3 O 0.0452(3) 1.0233(3) 0.17582(18) 0.0246(14) Uiso 1 1 d . . .
O4 O 0.1811(3) 0.9908(3) 0.13510(18) 0.0277(14) Uiso 1 1 d . . .
O5 O 0.1610(3) 1.0549(3) 0.20250(17) 0.0222(13) Uiso 1 1 d . . .
O6 O 0.0170(3) 1.1296(3) 0.23185(18) 0.0244(14) Uiso 1 1 d . . .
O7 O 0.2364(3) 1.0218(3) 0.38393(19) 0.0305(15) Uiso 1 1 d . . .
O8 O 0.2985(4) 0.9782(3) 0.2468(2) 0.0367(16) Uiso 1 1 d . . .
O9 O 0.4806(3) 0.9911(3) 0.3494(2) 0.0351(16) Uiso 1 1 d . . .
O10 O -0.0442(3) 1.2830(3) 0.30779(19) 0.0302(15) Uiso 1 1 d . . .
O11 O 0.3953(3) 1.0233(3) 0.28866(18) 0.0273(14) Uiso 1 1 d . . .
O12 O 0.4404(3) 1.0993(3) 0.17078(19) 0.0295(15) Uiso 1 1 d . . .
O13 O 0.3020(3) 1.0467(3) 0.16630(18) 0.0280(14) Uiso 1 1 d . . .
O14 O 0.0022(3) 1.4283(3) 0.2183(2) 0.0345(16) Uiso 1 1 d . . .
O15 O -0.0562(3) 1.3457(3) 0.18302(19) 0.0333(16) Uiso 1 1 d . . .
O16 O 0.2140(3) 1.1208(3) 0.13823(18) 0.0271(14) Uiso 1 1 d . . .
O17 O 0.2839(3) 1.2435(3) 0.12301(18) 0.0275(14) Uiso 1 1 d . . .
O18 O 0.0604(3) 1.1845(3) 0.18615(18) 0.0276(14) Uiso 1 1 d . . .
O19 O 0.1526(3) 0.9317(3) 0.20095(19) 0.0300(15) Uiso 1 1 d . . .
O20 O 0.0440(3) 1.3887(3) 0.1421(2) 0.0338(16) Uiso 1 1 d . . .
O21 O 0.4468(3) 1.1090(3) 0.2347(2) 0.0335(16) Uiso 1 1 d . . .
O22 O 0.3269(3) 1.1144(3) 0.12419(19) 0.0305(15) Uiso 1 1 d . . .
O23 O 0.9740(3) 1.1355(3) 0.1360(2) 0.0344(16) Uiso 1 1 d . . .
O24 O -0.0395(4) 1.0209(3) 0.2572(2) 0.0423(18) Uiso 1 1 d . . .
O25 O 0.5166(3) 1.1610(3) 0.2888(2) 0.0347(16) Uiso 1 1 d . . .
O26 O 0.0827(4) 1.2074(3) 0.4024(2) 0.0371(17) Uiso 1 1 d . . .
O27 O 0.0690(3) 1.1835(3) 0.31071(19) 0.0293(15) Uiso 1 1 d . . .
O28 O 0.0717(3) 1.0847(3) 0.30170(19) 0.0308(15) Uiso 1 1 d . . .
O29 O 0.2282(3) 1.3098(3) 0.17104(19) 0.0318(15) Uiso 1 1 d . . .
O30 O 0.3269(4) 1.2055(3) 0.3574(2) 0.0371(17) Uiso 1 1 d . . .
O31 O 0.4533(3) 1.3109(3) 0.20270(19) 0.0306(15) Uiso 1 1 d . . .
O32 O -0.0129(3) 1.2315(3) 0.23660(17) 0.0234(13) Uiso 1 1 d . . .
O33 O 0.4092(3) 1.2959(3) 0.12893(19) 0.0311(15) Uiso 1 1 d . . .
O34 O 0.1684(3) 1.2649(3) 0.13389(19) 0.0320(15) Uiso 1 1 d . . .
O35 O 0.1784(3) 1.2249(3) 0.34504(19) 0.0306(15) Uiso 1 1 d . . .
O36 O 0.0993(4) 0.9597(3) 0.0781(2) 0.0474(19) Uiso 1 1 d . . .
O37 O 0.3107(4) 1.1096(3) 0.3498(2) 0.0360(16) Uiso 1 1 d . . .
O38 O 0.0856(3) 1.3113(3) 0.2865(2) 0.0349(16) Uiso 1 1 d . . .
O39 O 0.1062(4) 1.3237(3) 0.3958(2) 0.0384(17) Uiso 1 1 d . . .
O40 O 0.2262(3) 1.4238(3) 0.20796(19) 0.0321(15) Uiso 1 1 d . . .
O41 O 0.0843(4) 1.0629(3) 0.0816(2) 0.0397(17) Uiso 1 1 d . . .
O42 O 0.3699(3) 1.2312(3) 0.19253(17) 0.0243(14) Uiso 1 1 d . . .
O43 O 0.4263(4) 0.9029(3) 0.3126(2) 0.0358(16) Uiso 1 1 d . . .
O44 O 0.1888(3) 0.9839(3) 0.2735(2) 0.0334(16) Uiso 1 1 d . . .
O45 O -0.1412(4) 1.2140(3) 0.3443(2) 0.0443(19) Uiso 1 1 d . . .
O46 O 0.4358(4) 1.0219(3) 0.2085(2) 0.0370(17) Uiso 1 1 d . . .
O48 O 0.1583(4) 1.3536(3) 0.3150(2) 0.0367(16) Uiso 1 1 d . . .
O49 O -0.0366(4) 1.1617(3) 0.3659(2) 0.0369(17) Uiso 1 1 d . . .
O50 O 0.2815(4) 0.8616(4) 0.2215(2) 0.049(2) Uiso 1 1 d . . .
O51 O 0.3038(4) 1.3243(4) 0.3141(2) 0.049(2) Uiso 1 1 d . . .
O52 O 0.3890(3) 0.9297(3) 0.1800(2) 0.0351(16) Uiso 1 1 d . . .
O53 O 0.1505(3) 1.1041(3) 0.33823(19) 0.0300(15) Uiso 1 1 d . . .
O54 O 0.5088(3) 1.2035(3) 0.1598(2) 0.0351(16) Uiso 1 1 d . . .
O55 O 0.3008(4) 0.8772(4) 0.1390(3) 0.057(2) Uiso 1 1 d U . .
O56 O 0.2892(4) 1.3971(3) 0.1242(2) 0.0457(19) Uiso 1 1 d . . .
O57 O 0.3380(4) 0.9833(4) 0.0933(2) 0.051(2) Uiso 1 1 d . . .
O58 O 0.2706(3) 0.9868(3) 0.3112(2) 0.0346(16) Uiso 1 1 d . . .
O59 O 0.3538(4) 0.8973(3) 0.3887(2) 0.0467(19) Uiso 1 1 d . . .
O60 O 0.4644(7) 1.1706(6) 0.3980(4) 0.107(4) Uiso 1 1 d . . .
O61 O 0.0775(4) 0.9037(4) 0.2630(3) 0.057(2) Uiso 1 1 d . . .
O62 O 0.5341(4) 0.9507(3) 0.2761(2) 0.0439(18) Uiso 1 1 d . . .
O63 O 0.3910(4) 1.2553(3) 0.2800(2) 0.0396(17) Uiso 1 1 d . . .
O64 O 0.5843(4) 1.1157(4) 0.2074(2) 0.053(2) Uiso 1 1 d . . .
O65 O 0.2102(4) 1.2291(3) 0.4220(2) 0.0374(17) Uiso 1 1 d . . .
O66 O 0.3232(4) 1.1812(3) 0.0423(2) 0.048(2) Uiso 1 1 d . . .
O67 O 0.3115(4) 1.3330(3) 0.2510(2) 0.0427(18) Uiso 1 1 d . . .
O69 O 0.4845(7) 1.4108(6) 0.1576(4) 0.108(4) Uiso 1 1 d . . .
O70 O 0.0679(4) 0.9587(3) 0.3141(2) 0.0441(18) Uiso 1 1 d . . .
O71 O 0.5261(4) 1.1285(3) 0.0957(2) 0.0455(19) Uiso 1 1 d . . .
O72 O 0.1336(7) 1.3608(6) 0.4785(4) 0.110(4) Uiso 1 1 d . . .
O73 O 0.4653(4) 1.0612(4) 0.0892(2) 0.050(2) Uiso 1 1 d . . .
O74 O -0.0824(4) 1.0872(4) 0.3053(2) 0.052(2) Uiso 1 1 d . . .
O75 O 0.1908(4) 1.2611(4) 0.5027(2) 0.054(2) Uiso 1 1 d . . .
O76 O 0.5840(4) 1.2329(4) 0.2356(2) 0.050(2) Uiso 1 1 d . . .
O77 O -0.0005(4) 1.3897(4) 0.3502(2) 0.055(2) Uiso 1 1 d . . .
O78 O 0.4056(4) 1.2207(4) 0.0637(2) 0.050(2) Uiso 1 1 d . . .
O79 O 0.4122(4) 1.1303(3) 0.3291(2) 0.0472(19) Uiso 1 1 d . . .
O80 O -0.0266(4) 1.3163(4) 0.4499(2) 0.051(2) Uiso 1 1 d . . .
O81 O 0.5216(6) 1.0697(5) 0.4095(4) 0.096(4) Uiso 1 1 d . . .
O82 O 0.3717(4) 1.0139(4) 0.4194(2) 0.049(2) Uiso 1 1 d . A .
O83 O 0.1502(4) 1.3646(3) 0.2531(2) 0.0377(17) Uiso 1 1 d . . .
O84 O 0.2957(4) 1.1062(4) 0.4335(2) 0.055(2) Uiso 1 1 d . A .
O85 O -0.0517(4) 1.3004(4) 0.3904(2) 0.051(2) Uiso 1 1 d . . .
O86 O 0.1581(5) 0.9115(4) 0.3916(3) 0.061(2) Uiso 1 1 d . . .
O87 O -0.0466(4) 1.4233(4) 0.2941(2) 0.052(2) Uiso 1 1 d . . .
O88 O 0.3938(6) 1.3059(5) 0.3801(4) 0.098(4) Uiso 1 1 d . . .
O90 O 0.2039(6) 0.1334(5) 0.2523(4) 0.099(4) Uiso 1 1 d . . .
O91 O 0.6054(4) 1.0410(4) 0.2522(2) 0.052(2) Uiso 1 1 d . . .
O92 O 0.1721(4) 1.2031(4) 0.0207(2) 0.051(2) Uiso 1 1 d . . .
O93 O 0.6235(4) 1.2649(4) 0.1785(2) 0.052(2) Uiso 1 1 d . . .
O94 O 0.1973(4) 1.4068(4) 0.3840(2) 0.051(2) Uiso 1 1 d . . .
O95 O 0.1710(4) 1.4212(3) 0.1260(2) 0.0453(19) Uiso 1 1 d . . .
O96 O 0.9460(4) 1.2403(3) 0.1380(2) 0.0415(18) Uiso 1 1 d . . .
O97 O 0.1531(4) 1.0905(4) 0.4460(3) 0.057(2) Uiso 1 1 d . . .
O98 O 0.2056(5) 0.8428(4) 0.1333(3) 0.061(2) Uiso 1 1 d U . .
O99 O 0.5436(4) 0.9612(4) 0.1437(2) 0.055(2) Uiso 1 1 d . . .
O100 O 0.0885(4) 1.5078(4) 0.1805(2) 0.050(2) Uiso 1 1 d . . .
O101 O -0.0177(4) 1.5346(4) 0.1568(3) 0.058(2) Uiso 1 1 d . . .
O102 O 0.2981(5) 1.3147(4) 0.4219(3) 0.061(2) Uiso 1 1 d . . .
O103 O 0.2135(5) 0.8816(4) 0.3373(3) 0.061(2) Uiso 1 1 d . . .
O104 O 0.1872(5) 1.5350(4) 0.2596(3) 0.064(2) Uiso 1 1 d . . .
O105 O 0.4696(5) 0.8768(4) 0.3888(3) 0.059(2) Uiso 1 1 d . . .
O106 O 0.4474(5) 0.9211(4) 0.0930(3) 0.066(3) Uiso 1 1 d . . .
O107 O 0.3730(5) 1.4357(4) 0.1809(3) 0.066(3) Uiso 1 1 d . . .
O108 O 0.1846(5) 1.2868(4) 0.0492(3) 0.063(2) Uiso 1 1 d . . .
O109 O 0.1027(5) 1.1740(4) 0.4828(3) 0.062(2) Uiso 1 1 d . . .
O110 O 0.5427(5) 0.9059(4) 0.1991(3) 0.071(3) Uiso 1 1 d . . .
O111 O 0.0975(5) 1.4955(4) 0.2713(3) 0.069(3) Uiso 1 1 d . . .
O112 O 0.1999(5) 1.4745(5) 0.3364(3) 0.080(3) Uiso 1 1 d . . .
O113 O 0.2519(5) 0.2001(5) 0.2712(3) 0.077(3) Uiso 1 1 d . . .
O114 O 0.3825(5) 0.8457(4) 0.2501(3) 0.068(3) Uiso 1 1 d . . .
O115 O 0.2600(6) 0.1781(5) 0.2121(4) 0.097(4) Uiso 1 1 d . . .
C1A C 0.2269(5) 1.2739(4) 0.1435(3) 0.029(2) Uiso 1 1 d . . .
C2A C 0.0225(4) 1.1813(4) 0.2177(2) 0.0203(18) Uiso 1 1 d . . .
C3A C 0.2536(5) 0.9829(4) 0.2756(3) 0.026(2) Uiso 1 1 d . . .
C4A C 0.1309(5) 1.3428(4) 0.2853(3) 0.031(2) Uiso 1 1 d . . .
C5A C 0.3357(5) 1.3034(5) 0.2813(3) 0.033(2) Uiso 1 1 d . . .
C6A C 0.3487(5) 1.1487(5) 0.3458(3) 0.033(2) Uiso 1 1 d . . .
C7A C 0.4412(5) 1.0764(4) 0.2055(3) 0.032(2) Uiso 1 1 d . . .
C8A C 0.0984(5) 1.1245(4) 0.3161(3) 0.024(2) Uiso 1 1 d . . .
C9A C 0.2799(5) 1.0942(4) 0.1437(3) 0.026(2) Uiso 1 1 d . . .
C10A C 0.2377(5) 0.1697(4) 0.2461(3) 0.027(2) Uiso 1 1 d . . .
C1 C -0.2475(7) 1.3933(6) 0.4787(4) 0.066(4) Uiso 1 1 d . . .
H1A H -0.2659 1.3987 0.5043 0.079 Uiso 1 1 calc R . .
C2 C -0.1763(7) 1.3641(6) 0.4711(4) 0.056(3) Uiso 1 1 d . . .
H2A H -0.1471 1.3508 0.4914 0.068 Uiso 1 1 calc R . .
C3 C -0.1473(6) 1.3541(5) 0.4334(3) 0.043(3) Uiso 1 1 d . . .
C4 C -0.1934(7) 1.3728(6) 0.4055(4) 0.067(4) Uiso 1 1 d . . .
H4A H -0.1769 1.3651 0.3797 0.080 Uiso 1 1 calc R . .
C5 C -0.2662(9) 1.4038(7) 0.4149(5) 0.083(5) Uiso 1 1 d . . .
H5A H -0.2971 1.4171 0.3953 0.100 Uiso 1 1 calc R . .
C6 C -0.0695(6) 1.3206(5) 0.4239(3) 0.038(2) Uiso 1 1 d . . .
C7 C -0.0123(9) 0.8293(8) 0.3783(5) 0.087(5) Uiso 1 1 d . . .
H7A H -0.0385 0.8400 0.4019 0.105 Uiso 1 1 calc R . .
C8 C 0.0114(7) 0.8732(7) 0.3576(4) 0.064(4) Uiso 1 1 d . . .
H8A H 0.0029 0.9131 0.3682 0.077 Uiso 1 1 calc R . .
C9 C 0.0473(6) 0.8607(5) 0.3217(3) 0.043(3) Uiso 1 1 d . . .
C10 C 0.0615(8) 0.8012(7) 0.3081(5) 0.077(4) Uiso 1 1 d . . .
H10A H 0.0852 0.7906 0.2839 0.092 Uiso 1 1 calc R . .
C11 C 0.0407(10) 0.7567(9) 0.3303(6) 0.104(6) Uiso 1 1 d . . .
H11A H 0.0534 0.7154 0.3216 0.125 Uiso 1 1 calc R . .
C12 C 0.0665(5) 0.9092(5) 0.2985(3) 0.037(2) Uiso 1 1 d . . .
C13 C 0.0810(9) 0.9833(8) 0.5324(5) 0.092(5) Uiso 1 1 d . . .
H13A H 0.1050 0.9409 0.5360 0.111 Uiso 1 1 calc R . .
C14 C 0.1103(9) 1.0162(8) 0.5053(5) 0.085(5) Uiso 1 1 d . . .
H14A H 0.1486 0.9950 0.4886 0.102 Uiso 1 1 calc R . .
C15 C 0.0841(6) 1.0780(5) 0.5031(4) 0.048(3) Uiso 1 1 d . . .
C16 C 0.0230(7) 1.1053(6) 0.5255(4) 0.061(4) Uiso 1 1 d . . .
H16A H 0.0019 1.1487 0.5248 0.073 Uiso 1 1 calc R . .
C17 C -0.0069(8) 1.0671(7) 0.5494(4) 0.073(4) Uiso 1 1 d . . .
H17A H -0.0502 1.0863 0.5630 0.088 Uiso 1 1 calc R . .
C18 C 0.1164(6) 1.1177(5) 0.4752(3) 0.045(3) Uiso 1 1 d . . .
C19 C -0.1912(11) 0.9644(6) 0.3553(6) 0.179(12) Uiso 1 1 d D . .
H19A H -0.2140 0.9716 0.3799 0.215 Uiso 1 1 calc R . .
C20 C -0.1626(9) 1.0096(8) 0.3363(5) 0.105(6) Uiso 1 1 d D . .
H20A H -0.1744 1.0502 0.3461 0.126 Uiso 1 1 calc R . .
C21 C -0.1176(7) 0.9940(6) 0.3036(4) 0.056(3) Uiso 1 1 d . . .
C22 C -0.1112(8) 0.9374(6) 0.2881(4) 0.068(4) Uiso 1 1 d . . .
H22A H -0.0803 0.9246 0.2661 0.082 Uiso 1 1 calc R . .
C23 C -0.1486(9) 0.8983(8) 0.3036(5) 0.086(5) Uiso 1 1 d . . .
H23A H -0.1479 0.8626 0.2898 0.103 Uiso 1 1 calc R . .
C24 C -0.0769(6) 1.0378(5) 0.2876(3) 0.042(3) Uiso 1 1 d . . .
C25 C 0.0930(10) 1.0750(9) -0.0382(4) 0.106(6) Uiso 1 1 d D . .
H25A H 0.0944 1.1117 -0.0514 0.128 Uiso 1 1 calc R . .
C26 C 0.0951(8) 1.0731(6) 0.0020(3) 0.077(4) Uiso 1 1 d D . .
H26A H 0.0971 1.1078 0.0158 0.092 Uiso 1 1 calc R . .
C27 C 0.0940(5) 1.0174(4) 0.0202(3) 0.038(2) Uiso 1 1 d D . .
C28 C 0.0933(7) 0.9680(6) -0.0012(4) 0.062(4) Uiso 1 1 d . . .
H28A H 0.0952 0.9294 0.0105 0.074 Uiso 1 1 calc R . .
C29 C 0.0897(8) 0.9756(7) -0.0419(5) 0.076(4) Uiso 1 1 d . . .
H29A H 0.0876 0.9421 -0.0569 0.091 Uiso 1 1 calc R . .
C30 C 0.0929(5) 1.0133(4) 0.0636(3) 0.026(2) Uiso 1 1 d . . .
C31 C 0.7615(7) 0.8468(10) 0.1903(7) 0.131(8) Uiso 1 1 d D . .
H31A H 0.7844 0.8297 0.2123 0.157 Uiso 1 1 calc R . .
C32 C 0.6903(7) 0.8694(8) 0.1930(4) 0.106(6) Uiso 1 1 d D . .
H32A H 0.6653 0.8675 0.2167 0.127 Uiso 1 1 calc R . .
C33 C 0.6538(7) 0.8950(7) 0.1623(4) 0.070(4) Uiso 1 1 d D . .
C34 C 0.6910(6) 0.8973(7) 0.1281(5) 0.085(5) Uiso 1 1 d D . .
H34A H 0.6668 0.9167 0.1069 0.102 Uiso 1 1 calc R . .
C35 C 0.7651(7) 0.8713(10) 0.1239(4) 0.135(8) Uiso 1 1 d D . .
H35A H 0.7891 0.8697 0.0995 0.161 Uiso 1 1 calc R . .
C36 C 0.5726(7) 0.9223(6) 0.1674(4) 0.056(3) Uiso 1 1 d . . .
C37 C 0.8189(10) 1.0081(8) 0.2053(6) 0.097(6) Uiso 1 1 d . . .
H37A H 0.8571 0.9971 0.2210 0.116 Uiso 1 1 calc R . .
C38 C 0.7537(8) 1.0252(7) 0.2235(5) 0.074(4) Uiso 1 1 d . . .
H38A H 0.7483 1.0245 0.2504 0.088 Uiso 1 1 calc R . .
C39 C 0.6971(6) 1.0430(5) 0.2033(3) 0.040(3) Uiso 1 1 d . . .
C40 C 0.7076(7) 1.0411(6) 0.1644(4) 0.064(4) Uiso 1 1 d . . .
H40A H 0.6693 1.0543 0.1489 0.077 Uiso 1 1 calc R . .
C41 C 0.7791(7) 1.0182(6) 0.1477(4) 0.065(4) Uiso 1 1 d . . .
H41A H 0.7856 1.0122 0.1210 0.078 Uiso 1 1 calc R . .
C42 C 0.6218(5) 1.0677(5) 0.2220(3) 0.034(2) Uiso 1 1 d . . .
C43 C 0.6304(8) 0.9528(7) 0.0144(5) 0.073(4) Uiso 1 1 d . . .
H43A H 0.6239 0.9215 -0.0010 0.088 Uiso 1 1 calc R . .
C44 C 0.5726(7) 0.9884(6) 0.0365(4) 0.057(3) Uiso 1 1 d . . .
H44A H 0.5283 0.9813 0.0363 0.069 Uiso 1 1 calc R . .
C45 C 0.5823(6) 1.0364(5) 0.0598(3) 0.042(3) Uiso 1 1 d . . .
C46 C 0.6478(6) 1.0445(6) 0.0583(4) 0.050(3) Uiso 1 1 d . . .
H46A H 0.6552 1.0767 0.0726 0.060 Uiso 1 1 calc R . .
C47 C 0.7059(7) 1.0047(6) 0.0351(4) 0.059(3) Uiso 1 1 d . . .
H47A H 0.7512 1.0102 0.0351 0.071 Uiso 1 1 calc R . .
C48 C 0.5211(5) 1.0776(5) 0.0834(3) 0.037(2) Uiso 1 1 d . . .
O129 O 0.3226(11) 0.7748(7) 0.1307(8) 0.242(11) Uiso 1 1 d D . .
C49 C 0.2735(6) 0.8344(5) 0.1345(4) 0.050(3) Uiso 1 1 d D . .
C55 C 0.1155(12) 1.6756(7) 0.1319(6) 0.136(8) Uiso 1 1 d D . .
H55A H 0.1605 1.6816 0.1280 0.164 Uiso 1 1 calc R . .
C56 C 0.1123(6) 1.6161(6) 0.1442(5) 0.085(5) Uiso 1 1 d D . .
H56A H 0.1538 1.5840 0.1484 0.103 Uiso 1 1 calc R . .
C57 C 0.0469(5) 1.6060(5) 0.1500(4) 0.062(4) Uiso 1 1 d D . .
C58 C -0.0113(8) 1.6588(5) 0.1463(5) 0.094(5) Uiso 1 1 d D . .
H58A H -0.0572 1.6564 0.1532 0.112 Uiso 1 1 calc R . .
C59 C -0.0015(12) 1.7149(8) 0.1325(6) 0.134(8) Uiso 1 1 d D . .
H59A H -0.0416 1.7484 0.1281 0.160 Uiso 1 1 calc R . .
C60 C 0.0392(6) 1.5436(5) 0.1630(3) 0.046(3) Uiso 1 1 d . . .
C61 C 0.1613(11) 1.3017(8) -0.0831(5) 0.116(7) Uiso 1 1 d D . .
H61A H 0.1553 1.2831 -0.1059 0.139 Uiso 1 1 calc R . .
C62 C 0.1639(8) 1.2650(7) -0.0502(3) 0.087(5) Uiso 1 1 d D . .
H62A H 0.1627 1.2234 -0.0501 0.105 Uiso 1 1 calc R . .
C63 C 0.1685(8) 1.2967(7) -0.0178(4) 0.076(4) Uiso 1 1 d D . .
C64 C 0.1758(10) 1.3527(8) -0.0186(4) 0.113(7) Uiso 1 1 d D . .
H64A H 0.1781 1.3722 0.0045 0.136 Uiso 1 1 calc R . .
C65 C 0.1802(12) 1.3845(10) -0.0533(4) 0.168(11) Uiso 1 1 d D . .
H65A H 0.1922 1.4221 -0.0540 0.201 Uiso 1 1 calc R . .
C66 C 0.1746(6) 1.2579(6) 0.0203(4) 0.052(3) Uiso 1 1 d . . .
C67 C 0.3598(14) 1.2420(12) -0.0677(8) 0.158(10) Uiso 1 1 d . . .
H67A H 0.3433 1.2266 -0.0887 0.190 Uiso 1 1 calc R . .
C68 C 0.3516(9) 1.2179(8) -0.0325(5) 0.086(5) Uiso 1 1 d . . .
H68A H 0.3297 1.1860 -0.0292 0.103 Uiso 1 1 calc R . .
C69 C 0.3765(7) 1.2411(6) -0.0002(4) 0.055(3) Uiso 1 1 d . . .
C70 C 0.4102(9) 1.2844(7) -0.0061(4) 0.092(5) Uiso 1 1 d D . .
H70A H 0.4314 1.2967 0.0142 0.110 Uiso 1 1 calc R . .
C71 C 0.4144(10) 1.3121(9) -0.0428(4) 0.134(8) Uiso 1 1 d D . .
H71A H 0.4326 1.3462 -0.0465 0.160 Uiso 1 1 calc R . .
C72 C 0.3678(5) 1.2122(4) 0.0383(3) 0.033(2) Uiso 1 1 d . . .
C73 C -0.0464(9) 1.6713(6) 0.2488(7) 0.168(11) Uiso 1 1 d D . .
H73A H -0.0950 1.6754 0.2492 0.202 Uiso 1 1 calc R . .
C74 C 0.0022(10) 1.6154(8) 0.2601(6) 0.117(7) Uiso 1 1 d D . .
H74A H -0.0157 1.5838 0.2709 0.141 Uiso 1 1 calc R . .
C75 C 0.0696(8) 1.6051(7) 0.2565(4) 0.068(4) Uiso 1 1 d . . .
C76 C 0.0950(10) 1.6535(8) 0.2402(5) 0.095(5) Uiso 1 1 d . . .
H76A H 0.1440 1.6471 0.2359 0.114 Uiso 1 1 calc R . .
C77 C 0.0488(11) 1.7102(10) 0.2305(6) 0.115(7) Uiso 1 1 d . . .
H77A H 0.0664 1.7416 0.2192 0.138 Uiso 1 1 calc R . .
C78 C 0.1205(7) 1.5426(6) 0.2626(4) 0.064(4) Uiso 1 1 d . . .
C79 C 0.2893(10) 1.3345(5) 0.5851(6) 0.157(6) Uiso 1 1 d DU . .
H79A H 0.3196 1.3078 0.6018 0.189 Uiso 1 1 calc R . .
C80 C 0.2557(10) 1.3100(10) 0.5578(6) 0.129(5) Uiso 1 1 d DU . .
H80A H 0.2620 1.2668 0.5570 0.155 Uiso 1 1 calc R . .
C81 C 0.2107(11) 1.3520(6) 0.5306(6) 0.112(5) Uiso 1 1 d DU . .
C82 C 0.1992(10) 1.4162(7) 0.5315(5) 0.135(6) Uiso 1 1 d DU . .
H82A H 0.1747 1.4434 0.5129 0.162 Uiso 1 1 calc R . .
C83 C 0.2274(11) 1.4374(11) 0.5627(6) 0.149(6) Uiso 1 1 d DU . .
H83A H 0.2126 1.4804 0.5679 0.179 Uiso 1 1 calc R . .
C84 C 0.1804(9) 1.3220(8) 0.5031(5) 0.082(5) Uiso 1 1 d . . .
C85 C 0.4881(8) 0.6975(8) 0.4417(8) 0.216(15) Uiso 1 1 d D . .
H85A H 0.5314 0.6658 0.4403 0.259 Uiso 1 1 calc R . .
C86 C 0.4801(19) 0.7565(9) 0.4274(9) 0.220(15) Uiso 1 1 d D . .
H86A H 0.5222 0.7673 0.4221 0.264 Uiso 1 1 calc R . .
C87 C 0.4180(6) 0.8026(5) 0.4196(3) 0.044(3) Uiso 1 1 d . . .
C88 C 0.3591(9) 0.7903(7) 0.4365(5) 0.081(5) Uiso 1 1 d . . .
H88A H 0.3144 0.8199 0.4359 0.098 Uiso 1 1 calc R . .
C89 C 0.3670(9) 0.7304(7) 0.4556(5) 0.080(5) Uiso 1 1 d . . .
H89A H 0.3262 0.7215 0.4665 0.095 Uiso 1 1 calc R . .
C90 C 0.4141(6) 0.8621(5) 0.3972(4) 0.048(3) Uiso 1 1 d . . .
C91 C 0.2756(11) 0.6945(7) 0.3749(5) 0.147(6) Uiso 1 1 d DU . .
H91A H 0.3125 0.6640 0.3620 0.176 Uiso 1 1 calc R . .
C92 C 0.2569(10) 0.7557(6) 0.3594(5) 0.130(6) Uiso 1 1 d DU . .
H92A H 0.2742 0.7650 0.3349 0.156 Uiso 1 1 calc R . .
C93 C 0.2108(8) 0.8011(7) 0.3831(5) 0.082(4) Uiso 1 1 d DU . .
C94 C 0.1861(9) 0.7856(8) 0.4148(5) 0.091(5) Uiso 1 1 d . . .
H94A H 0.1566 0.8166 0.4311 0.109 Uiso 1 1 calc R . .
C95 C 0.2032(9) 0.7169(8) 0.4274(6) 0.094(5) Uiso 1 1 d U . .
H95A H 0.1821 0.7063 0.4505 0.112 Uiso 1 1 calc R . .
C96 C 0.1964(7) 0.8690(6) 0.3697(4) 0.057(3) Uiso 1 1 d . . .
C97 C 0.2862(15) 1.4552(13) 0.0099(9) 0.170(11) Uiso 1 1 d . . .
H97A H 0.3233 1.4372 -0.0084 0.204 Uiso 1 1 calc R . .
C98 C 0.2938(11) 1.4295(9) 0.0463(6) 0.106(6) Uiso 1 1 d . . .
H98A H 0.3362 1.4022 0.0542 0.127 Uiso 1 1 calc R . .
C99 C 0.2307(7) 1.4488(6) 0.0702(4) 0.058(3) Uiso 1 1 d . . .
C100 C 0.1709(8) 1.4861(6) 0.0553(4) 0.065(4) Uiso 1 1 d . . .
H10B H 0.1269 1.4937 0.0694 0.078 Uiso 1 1 calc R . .
C101 C 0.1755(11) 1.5118(10) 0.0203(6) 0.117(7) Uiso 1 1 d . . .
H10C H 0.1336 1.5388 0.0117 0.141 Uiso 1 1 calc R . .
C102 C 0.2293(5) 1.4196(5) 0.1108(3) 0.037(2) Uiso 1 1 d . . .
C103 C -0.1237(10) 1.6039(6) 0.3447(5) 0.166(11) Uiso 1 1 d D . .
H10D H -0.1589 1.6373 0.3349 0.199 Uiso 1 1 calc R . .
C104 C -0.1047(10) 1.5439(6) 0.3279(5) 0.144(9) Uiso 1 1 d D . .
H10E H -0.1239 1.5376 0.3051 0.173 Uiso 1 1 calc R . .
C105 C -0.0579(8) 1.4949(7) 0.3452(5) 0.079(5) Uiso 1 1 d D . .
C106 C -0.0349(13) 1.5007(7) 0.3806(7) 0.146(9) Uiso 1 1 d D . .
H10F H -0.0078 1.4654 0.3933 0.175 Uiso 1 1 calc R . .
C107 C -0.0522(14) 1.5605(7) 0.3977(6) 0.194(13) Uiso 1 1 d D . .
H10G H -0.0398 1.5656 0.4226 0.233 Uiso 1 1 calc R . .
C108 C -0.0308(6) 1.4290(5) 0.3300(3) 0.042(3) Uiso 1 1 d . . .
C109 C -0.2522(9) 1.2208(12) 0.4530(4) 0.166(11) Uiso 1 1 d D . .
H10H H -0.3018 1.2304 0.4552 0.200 Uiso 1 1 calc R . .
C110 C -0.2123(11) 1.2155(11) 0.4173(5) 0.141(9) Uiso 1 1 d D . .
H11B H -0.2378 1.2278 0.3955 0.169 Uiso 1 1 calc R . .
C111 C -0.1372(7) 1.1932(6) 0.4113(4) 0.058(3) Uiso 1 1 d . . .
C112 C -0.1048(8) 1.1848(7) 0.4424(4) 0.076(4) Uiso 1 1 d D . .
H11C H -0.0552 1.1693 0.4404 0.091 Uiso 1 1 calc R . .
C113 C -0.1388(7) 1.1972(9) 0.4789(4) 0.111(7) Uiso 1 1 d D . .
H11D H -0.1122 1.1963 0.5001 0.134 Uiso 1 1 calc R . .
C114 C -0.1032(6) 1.1904(5) 0.3717(3) 0.042(3) Uiso 1 1 d . . .
C115 C 0.3898(12) 1.1937(8) 0.5120(4) 0.150(9) Uiso 1 1 d D . .
H11E H 0.3581 1.2318 0.5204 0.179 Uiso 1 1 calc R . .
C116 C 0.4115(11) 1.1814(10) 0.4733(4) 0.125(7) Uiso 1 1 d D . .
H11F H 0.3902 1.2119 0.4555 0.150 Uiso 1 1 calc R . .
C117 C 0.4595(8) 1.1306(6) 0.4595(4) 0.069(4) Uiso 1 1 d D . .
C118 C 0.4833(8) 1.0852(7) 0.4871(3) 0.082(5) Uiso 1 1 d D . .
H11G H 0.5134 1.0458 0.4796 0.099 Uiso 1 1 calc R . .
C119 C 0.4631(10) 1.0971(9) 0.5258(4) 0.104(6) Uiso 1 1 d D . .
H11H H 0.4844 1.0672 0.5439 0.125 Uiso 1 1 calc R . .
C131 C 0.0964(8) 1.6216(7) 0.4102(4) 0.071(4) Uiso 1 1 d . . .
H13B H 0.0833 1.6626 0.4006 0.085 Uiso 1 1 calc R . .
C132 C 0.1855(6) 1.4617(5) 0.3713(4) 0.048(3) Uiso 1 1 d . . .
C133 C 0.4944(7) 1.3826(6) 0.4563(4) 0.054(3) Uiso 1 1 d . . .
H13C H 0.5438 1.3746 0.4545 0.065 Uiso 1 1 calc R . .
C134 C 0.4645(7) 1.3470(6) 0.4349(4) 0.059(3) Uiso 1 1 d . . .
H13D H 0.4939 1.3168 0.4181 0.071 Uiso 1 1 calc R . .
C135 C 0.3913(6) 1.3552(5) 0.4379(3) 0.040(3) Uiso 1 1 d . . .
C136 C 0.3519(7) 1.3983(6) 0.4659(4) 0.055(3) Uiso 1 1 d . . .
H13E H 0.3037 1.4023 0.4715 0.065 Uiso 1 1 calc R . .
C137 C 0.3850(6) 1.4354(5) 0.4854(3) 0.046(3) Uiso 1 1 d . . .
H13F H 0.3576 1.4659 0.5027 0.056 Uiso 1 1 calc R . .
C138 C 0.3569(7) 1.3230(6) 0.4131(4) 0.064(4) Uiso 1 1 d . . .
C120 C 0.4888(8) 1.1183(7) 0.4175(5) 0.074(4) Uiso 1 1 d . . .
C126 C 0.3339(6) 1.0518(5) 0.4407(4) 0.049(3) Uiso 1 1 d . . .
C127 C 0.1014(11) 1.5569(9) 0.4583(6) 0.112(7) Uiso 1 1 d . . .
H12A H 0.0919 1.5491 0.4843 0.135 Uiso 1 1 calc R . .
C128 C 0.1380(9) 1.5047(9) 0.4336(5) 0.097(6) Uiso 1 1 d . . .
H12B H 0.1509 1.4639 0.4434 0.116 Uiso 1 1 calc R . .
C129 C 0.1532(6) 1.5157(6) 0.3965(4) 0.051(3) Uiso 1 1 d . . .
C130 C 0.1305(7) 1.5744(6) 0.3848(5) 0.068(4) Uiso 1 1 d . . .
H13G H 0.1376 1.5840 0.3588 0.082 Uiso 1 1 calc R . .
C139 C 0.3008(7) 0.8521(6) 0.0169(4) 0.061(4) Uiso 1 1 d . . .
H13H H 0.2563 0.8459 0.0150 0.073 Uiso 1 1 calc R . .
C140 C 0.3064(6) 0.8949(5) 0.0434(4) 0.049(3) Uiso 1 1 d . . .
H14B H 0.2659 0.9214 0.0564 0.059 Uiso 1 1 calc R . .
C141 C 0.3733(6) 0.8976(5) 0.0503(3) 0.047(3) Uiso 1 1 d . . .
C142 C 0.4316(7) 0.8598(6) 0.0269(4) 0.058(3) Uiso 1 1 d . . .
H14C H 0.4781 0.8588 0.0313 0.069 Uiso 1 1 calc R . .
C143 C 0.4199(8) 0.8265(6) -0.0009(4) 0.068(4) Uiso 1 1 d . . .
H14D H 0.4581 0.8065 -0.0181 0.081 Uiso 1 1 calc R . .
C144 C 0.3858(6) 0.9365(5) 0.0814(3) 0.042(3) Uiso 1 1 d . . .
C145 C 0.7849(6) 1.1847(5) 0.2764(4) 0.049(3) Uiso 1 1 d . . .
H14E H 0.7933 1.1635 0.2999 0.059 Uiso 1 1 calc R . .
C146 C 0.7055(6) 1.2262(5) 0.2273(3) 0.041(3) Uiso 1 1 d . . .
C147 C 0.7183(7) 1.1972(6) 0.2628(4) 0.054(3) Uiso 1 1 d . . .
H14F H 0.6820 1.1861 0.2774 0.065 Uiso 1 1 calc R . .
C148 C 0.7623(6) 1.2408(5) 0.2074(3) 0.041(3) Uiso 1 1 d . . .
H14G H 0.7569 1.2596 0.1831 0.050 Uiso 1 1 calc R . .
C149 C 0.8275(6) 1.2273(5) 0.2237(3) 0.043(3) Uiso 1 1 d . . .
H14H H 0.8652 1.2371 0.2096 0.051 Uiso 1 1 calc R . .
C150 C 0.6318(6) 1.2431(5) 0.2133(3) 0.046(3) Uiso 1 1 d . . .
C151 C 0.7603(10) 1.1723(9) 0.0976(6) 0.102(6) Uiso 1 1 d . . .
H15A H 0.7281 1.1497 0.1046 0.123 Uiso 1 1 calc R . .
C152 C 0.8277(8) 1.1559(8) 0.1150(5) 0.081(5) Uiso 1 1 d . . .
H15B H 0.8433 1.1186 0.1289 0.097 Uiso 1 1 calc R . .
C153 C 0.8673(6) 1.1953(5) 0.1106(3) 0.041(3) Uiso 1 1 d . . .
C154 C 0.8386(10) 1.2506(9) 0.0908(6) 0.107(6) Uiso 1 1 d . . .
H15C H 0.8549 1.2855 0.0938 0.128 Uiso 1 1 calc R . .
C155 C 0.7837(14) 1.2533(12) 0.0660(8) 0.155(10) Uiso 1 1 d . . .
H15D H 0.7776 1.2807 0.0449 0.186 Uiso 1 1 calc R . .
C156 C 0.9361(5) 1.1892(4) 0.1296(3) 0.029(2) Uiso 1 1 d . . .
C306 C 0.4287(8) 1.4504(6) 0.1751(5) 0.080(5) Uiso 1 1 d D . .
C305 C 0.4340(12) 1.5164(7) 0.1855(7) 0.157(10) Uiso 1 1 d D . .
H30D H 0.3900 1.5401 0.1988 0.236 Uiso 1 1 calc R . .
H30E H 0.4426 1.5382 0.1622 0.236 Uiso 1 1 calc R . .
H30F H 0.4726 1.5117 0.2018 0.236 Uiso 1 1 calc R . .
C159 C 0.6174(11) 1.3908(10) -0.0278(6) 0.113(7) Uiso 1 1 d . . .
O123 O 0.5958(8) 1.3307(7) 0.0213(5) 0.133(5) Uiso 1 1 d . . .
C162 C 0.6442(14) 1.3343(12) -0.0010(8) 0.146(9) Uiso 1 1 d . . .
C209 C 0.3981(11) 1.4391(10) 0.2920(5) 0.200(9) Uiso 1 1 d DU . .
C210 C 0.4592(7) 1.3972(6) 0.2638(4) 0.068(4) Uiso 1 1 d DU . .
H21A H 0.4391 1.3885 0.2409 0.103 Uiso 1 1 calc R . .
H21B H 0.4821 1.3583 0.2764 0.103 Uiso 1 1 calc R . .
H21C H 0.4938 1.4193 0.2568 0.103 Uiso 1 1 calc R . .
O130 O 0.3910(17) 1.4673(13) 0.3278(6) 0.317(13) Uiso 1 1 d DU . .
C301 C 0.3244(10) 0.7630(6) 0.2546(6) 0.117(7) Uiso 1 1 d D . .
H30A H 0.2814 0.7574 0.2458 0.176 Uiso 1 1 calc R . .
H30B H 0.3230 0.7603 0.2823 0.176 Uiso 1 1 calc R . .
H30C H 0.3649 0.7307 0.2437 0.176 Uiso 1 1 calc R . .
C302 C 0.3307(6) 0.8285(5) 0.2414(4) 0.052(3) Uiso 1 1 d D . .
C12C C 0.3230(10) 1.0159(8) 0.4802(4) 0.030(4) Uiso 0.50 1 d PD A 2
C13C C 0.3341(11) 0.9511(9) 0.4861(5) 0.042(5) Uiso 0.50 1 d PD A 2
H13I H 0.3516 0.9247 0.4649 0.051 Uiso 0.50 1 calc PR A 2
C14C C 0.2982(12) 1.0510(8) 0.5137(4) 0.052(6) Uiso 0.50 1 d PD A 2
H14I H 0.2882 1.0947 0.5130 0.063 Uiso 0.50 1 calc PR A 2
N27C N 0.3055(13) 0.9602(11) 0.5532(7) 0.071(7) Uiso 0.50 1 d P A 2
C15C C 0.3210(16) 0.9237(13) 0.5209(6) 0.081(9) Uiso 0.50 1 d PD A 2
H15E H 0.3228 0.8814 0.5223 0.098 Uiso 0.50 1 calc PR A 2
C16C C 0.2883(15) 1.0204(12) 0.5484(6) 0.076(9) Uiso 0.50 1 d PD A 2
H16B H 0.2678 1.0454 0.5698 0.091 Uiso 0.50 1 calc PR A 2
C14B C 0.2788(14) 1.1072(13) 0.5085(8) 0.063(7) Uiso 0.50 1 d P A 1
H14J H 0.2511 1.1428 0.4963 0.075 Uiso 0.50 1 calc PR A 1
N27B N 0.3124(14) 1.0574(12) 0.5665(8) 0.080(7) Uiso 0.50 1 d P A 1
C16B C 0.2754(16) 1.1057(15) 0.5489(10) 0.078(9) Uiso 0.50 1 d P A 1
H16C H 0.2462 1.1400 0.5629 0.093 Uiso 0.50 1 calc PR A 1
C15B C 0.3498(16) 1.0070(14) 0.5432(4) 0.076(9) Uiso 0.50 1 d PD A 1
H15F H 0.3762 0.9715 0.5560 0.092 Uiso 0.50 1 calc PR A 1
C13B C 0.3531(15) 1.0025(8) 0.5038(5) 0.080(9) Uiso 0.50 1 d PD A 1
H13J H 0.3747 0.9652 0.4904 0.096 Uiso 0.50 1 calc PR A 1
C12B C 0.3212(13) 1.0586(8) 0.4859(7) 0.052(6) Uiso 0.50 1 d PD A 1
O118 O -0.1492(10) 1.4955(7) 0.2219(6) 0.194(7) Uiso 1 1 d DU . .
N26 N 0.5672(8) 1.4961(10) -0.0729(7) 0.167(8) Uiso 1 1 d D . .
C208 C -0.2117(12) 1.4871(9) 0.2688(6) 0.158(9) Uiso 1 1 d DU . .
H20B H -0.2361 1.4667 0.2875 0.237 Uiso 1 1 calc R . .
H20C H -0.2460 1.5197 0.2558 0.237 Uiso 1 1 calc R . .
H20D H -0.1808 1.5053 0.2816 0.237 Uiso 1 1 calc R . .
C160 C 0.6615(12) 1.4104(7) -0.0548(6) 0.131(8) Uiso 1 1 d D . .
H16D H 0.7089 1.3859 -0.0584 0.158 Uiso 1 1 calc R . .
C161 C 0.6394(10) 1.4643(10) -0.0770(7) 0.200(13) Uiso 1 1 d D . .
H16E H 0.6712 1.4783 -0.0936 0.240 Uiso 1 1 calc R . .
C158 C 0.5456(15) 1.4308(9) -0.0266(7) 0.183(12) Uiso 1 1 d D . .
H15G H 0.5146 1.4228 -0.0069 0.219 Uiso 1 1 calc R . .
C204 C 0.6102(9) 1.3165(10) 0.3263(9) 0.204(11) Uiso 1 1 d DU . .
H20H H 0.6558 1.2919 0.3343 0.306 Uiso 1 1 calc R . .
H20I H 0.5947 1.3555 0.3403 0.306 Uiso 1 1 calc R . .
H20J H 0.6143 1.3252 0.2990 0.306 Uiso 1 1 calc R . .
C203 C 0.5545(10) 1.2791(10) 0.3346(7) 0.139(6) Uiso 1 1 d DU . .
C207 C -0.1661(13) 1.4374(6) 0.2383(6) 0.195(8) Uiso 1 1 d DU . .
C205 C 0.5645(11) 0.7952(7) 0.2761(3) 0.161(6) Uiso 1 1 d DU . .
C206 C 0.5873(16) 0.7383(8) 0.2456(7) 0.226(10) Uiso 1 1 d DU . .
H20K H 0.5522 0.7451 0.2269 0.339 Uiso 1 1 calc R . .
H20L H 0.5903 0.6993 0.2590 0.339 Uiso 1 1 calc R . .
H20M H 0.6329 0.7365 0.2328 0.339 Uiso 1 1 calc R . .
C157 C 0.5164(18) 1.4806(11) -0.0515(8) 0.209(14) Uiso 1 1 d D . .
H15H H 0.4677 1.5001 -0.0529 0.250 Uiso 1 1 calc R . .
N1 N -0.2907(7) 1.4140(6) 0.4511(4) 0.079(4) Uiso 1 1 d . . .
N2 N 0.0020(7) 0.7714(6) 0.3648(4) 0.082(4) Uiso 1 1 d . . .
N3 N 0.0199(6) 1.0082(5) 0.5542(3) 0.067(3) Uiso 1 1 d . . .
N4 N -0.1841(10) 0.9090(6) 0.3358(5) 0.138(7) Uiso 1 1 d D . .
N5 N 0.0893(8) 1.0269(7) -0.0577(4) 0.096(4) Uiso 1 1 d . . .
N6 N 0.8030(8) 0.8476(7) 0.1559(4) 0.109(5) Uiso 1 1 d D . .
N7 N 0.8355(6) 1.0051(6) 0.1670(4) 0.072(3) Uiso 1 1 d . . .
N8 N 0.6959(6) 0.9603(5) 0.0137(4) 0.070(3) Uiso 1 1 d . . .
N10 N 0.0608(10) 1.7232(8) 0.1254(5) 0.124(6) Uiso 1 1 d . . .
N11 N 0.1662(10) 1.3588(9) -0.0867(5) 0.144(7) Uiso 1 1 d D . .
N12 N 0.3905(11) 1.2869(9) -0.0732(5) 0.156(8) Uiso 1 1 d D . .
N13 N -0.0199(8) 1.7203(7) 0.2371(5) 0.110(5) Uiso 1 1 d D . .
N14 N 0.2769(11) 1.3980(6) 0.5869(6) 0.155(5) Uiso 1 1 d DU . .
N15 N 0.4271(6) 0.6893(6) 0.4583(4) 0.078(4) Uiso 1 1 d D . .
N16 N 0.2434(9) 0.6764(8) 0.4079(5) 0.130(5) Uiso 1 1 d DU . .
N17 N 0.2333(11) 1.5025(10) -0.0030(6) 0.149(7) Uiso 1 1 d . . .
N18 N -0.0888(8) 1.6117(7) 0.3760(4) 0.120(6) Uiso 1 1 d D . .
N19 N -0.2116(7) 1.2108(9) 0.4839(5) 0.135(7) Uiso 1 1 d D . .
N20 N 0.4189(10) 1.1450(8) 0.5373(5) 0.134(6) Uiso 1 1 d D . .
N21 N 0.8385(5) 1.2018(4) 0.2575(3) 0.039(2) Uiso 1 1 d . . .
N22 N 0.0814(7) 1.6137(6) 0.4458(4) 0.079(4) Uiso 1 1 d . . .
N23 N 0.4546(5) 1.4280(4) 0.4796(3) 0.041(2) Uiso 1 1 d . . .
N24 N 0.3546(5) 0.8192(5) -0.0061(3) 0.056(3) Uiso 1 1 d . . .
N25 N 0.7428(6) 1.2185(5) 0.0722(3) 0.064(3) Uiso 1 1 d . . .
O116 O -0.0252(12) 1.3863(8) 0.0403(7) 0.224(9) Uiso 1 1 d DU . .
O117 O 0.0068(5) 1.3174(4) 0.0824(3) 0.072(3) Uiso 1 1 d DU . .
O120 O 0.5409(9) 0.7820(8) 0.3159(4) 0.172(5) Uiso 1 1 d DU . .
O119 O 0.5232(9) 0.8361(7) 0.2516(5) 0.160(5) Uiso 1 1 d DU . .
O121 O -0.1478(5) 1.3724(4) 0.2554(3) 0.063(2) Uiso 1 1 d DU . .
O122 O 0.7021(10) 1.3007(9) -0.0106(6) 0.175(7) Uiso 1 1 d . . .
C201 C -0.0179(12) 1.3268(7) 0.0498(6) 0.167(8) Uiso 1 1 d DU . .
C202 C -0.0250(17) 1.2661(10) 0.0315(9) 0.254(14) Uiso 1 1 d DU . .
H20E H -0.0438 1.2759 0.0065 0.381 Uiso 1 1 calc R . .
H20F H -0.0566 1.2493 0.0479 0.381 Uiso 1 1 calc R . .
H20G H 0.0212 1.2354 0.0286 0.381 Uiso 1 1 calc R . .
O127 O 0.4939(6) 1.3051(5) 0.3127(3) 0.083(3) Uiso 1 1 d U . .
O128 O 0.5624(6) 1.2238(5) 0.3572(3) 0.083(3) Uiso 1 1 d U . .
O125 O 0.3282(6) 1.4512(5) 0.2754(3) 0.082(3) Uiso 1 1 d U . .
O1W O 0.6210(8) 0.8207(7) 0.3812(4) 0.128(5) Uiso 1 1 d . . .
O2W O 0.6235(6) 1.3433(5) 0.1153(3) 0.084(3) Uiso 1 1 d . . .
O3W O -0.1633(5) 1.5480(5) 0.1442(3) 0.074(3) Uiso 1 1 d . . .
O4W O 0.4838(5) 1.3687(4) 0.0830(3) 0.065(2) Uiso 1 1 d . . .
O5W O 0.5773(4) 1.4321(4) 0.5281(2) 0.054(2) Uiso 1 1 d . . .
O6W O 0.5705(4) 1.4853(4) 0.4503(2) 0.050(2) Uiso 1 1 d . . .
O7W O 0.0730(7) 2.1597(6) -0.2022(4) 0.108(4) Uiso 1 1 d . . .
O8W O 0.1063(5) 0.2688(5) 0.5907(3) 0.080(3) Uiso 1 1 d . . .
O9W O 0.0341(5) 1.2921(4) 0.5203(3) 0.071(3) Uiso 1 1 d . . .
O10W O 0.5879(5) 1.0554(4) 0.3394(3) 0.062(2) Uiso 1 1 d . . .
O11W O 0.0532(4) 1.0444(4) 0.3873(2) 0.054(2) Uiso 1 1 d . . .
O12W O -0.0311(4) 0.9609(3) 0.1314(2) 0.0398(17) Uiso 1 1 d . . .
O13W O 0.5800(4) 1.2348(3) 0.0898(2) 0.0444(19) Uiso 1 1 d . . .
O14W O 0.0462(5) 0.8690(4) 0.1914(3) 0.059(2) Uiso 1 1 d . . .
O15W O -0.1921(17) 1.4131(15) 0.1467(10) 0.317(16) Uiso 1 1 d . . .
O16W O 0.6355(10) 0.9364(8) 0.3564(6) 0.169(7) Uiso 1 1 d . . .
O17W O -0.0614(10) 1.4734(9) 0.0920(6) 0.179(7) Uiso 1 1 d . . .
O18W O 0.6696(11) 0.8533(9) 0.2994(6) 0.186(8) Uiso 1 1 d . . .
O19W O -0.3298(11) 1.4498(9) -0.4221(6) 0.193(8) Uiso 1 1 d . . .
O20W O 0.2334(10) 1.1903(9) 0.6284(6) 0.174(7) Uiso 1 1 d . . .
O21W O 0.4014(12) 0.4379(10) 0.6146(7) 0.210(9) Uiso 1 1 d . . .
O22W O 0.6572(17) 1.1397(14) 0.3569(10) 0.309(15) Uiso 1 1 d . . .
O23W O 0.4065(17) 0.6588(15) 0.1294(10) 0.310(15) Uiso 1 1 d . . .
O24W O -0.2663(12) 1.4527(11) -0.1835(7) 0.220(10) Uiso 1 1 d . . .
O25W O 0.2411(4) 1.0838(3) 0.0579(2) 0.0458(19) Uiso 1 1 d . . .
O26W O 0.0723(4) 0.8423(4) 0.1047(2) 0.048(2) Uiso 1 1 d . . .
O27W O -0.0054(16) 1.5727(14) 0.0397(9) 0.291(14) Uiso 1 1 d . . .
O28W O 0.7270(13) 1.3483(11) 0.2940(7) 0.230(10) Uiso 1 1 d . . .

loop_
_atom_site_aniso_label
_atom_site_aniso_U_11
_atom_site_aniso_U_22
_atom_site_aniso_U_33
_atom_site_aniso_U_23
_atom_site_aniso_U_13
_atom_site_aniso_U_12
Gd1 0.0225(2) 0.0290(2) 0.0170(2) 0.00225(17) -0.00234(17) -0.00755(17)
Gd2 0.01818(19) 0.0251(2) 0.0166(2) -0.00043(17) -0.00162(16) -0.00399(16)
Gd3 0.0229(2) 0.0398(2) 0.0164(2) 0.00178(18) -0.00058(17) -0.01075(18)
Gd4 0.0220(2) 0.0360(2) 0.0212(2) 0.00210(19) -0.00369(18) -0.00096(19)
Gd5 0.0205(2) 0.0250(2) 0.0364(3) -0.00556(19) 0.00025(19) -0.00655(17)
Gd6 0.0192(2) 0.0242(2) 0.0310(2) 0.00165(18) -0.00492(18) -0.00515(16)
Gd7 0.0190(2) 0.0518(3) 0.0188(2) 0.0023(2) -0.00200(18) -0.0100(2)
Gd8 0.0200(2) 0.0374(2) 0.0189(2) -0.00304(18) -0.00062(17) -0.01008(18)
Gd9 0.0242(2) 0.0565(3) 0.0176(2) -0.0091(2) 0.00223(18) -0.0160(2)
Gd10 0.0241(2) 0.0540(3) 0.0194(2) 0.0080(2) -0.00629(18) -0.0099(2)
Gd11 0.0307(2) 0.0263(2) 0.0244(2) -0.00356(18) -0.00376(19) -0.00574(18)
Gd12 0.0229(2) 0.0536(3) 0.0186(2) -0.0023(2) 0.00077(18) -0.0090(2)
Gd13 0.0278(2) 0.0411(2) 0.0217(2) 0.0084(2) -0.00561(19) -0.01285(19)
Gd14 0.0201(2) 0.0532(3) 0.0184(2) 0.0021(2) -0.00218(18) -0.0069(2)
Gd15 0.0213(2) 0.0288(2) 0.0393(3) -0.0008(2) -0.0030(2) -0.00878(17)
Gd16 0.0189(2) 0.0438(3) 0.0170(2) 0.00160(19) -0.00186(17) -0.00596(19)
Gd17 0.0291(2) 0.0428(3) 0.0362(3) -0.0104(2) 0.0016(2) -0.0154(2)
Gd18 0.0207(2) 0.0428(3) 0.0280(2) -0.0021(2) -0.00350(19) -0.00948(19)
Gd19 0.0391(3) 0.0418(3) 0.0247(2) 0.0053(2) -0.0117(2) -0.0033(2)
Gd20 0.0235(2) 0.0550(3) 0.0248(2) -0.0165(2) 0.00189(19) -0.0134(2)
Gd21 0.0323(2) 0.0819(4) 0.0231(2) -0.0203(2) 0.0063(2) -0.0227(3)
Gd22 0.0236(2) 0.0494(3) 0.0270(2) -0.0156(2) 0.00245(19) -0.0153(2)
Gd23 0.0250(2) 0.0614(3) 0.0307(3) 0.0094(2) -0.0050(2) -0.0180(2)
Gd24 0.0325(2) 0.0646(3) 0.0206(2) -0.0017(2) -0.0029(2) -0.0139(2)
Gd25 0.0307(3) 0.0574(3) 0.0348(3) 0.0146(3) -0.0081(2) 0.0000(2)
Gd26 0.0292(2) 0.0285(2) 0.0633(4) 0.0107(2) -0.0107(2) -0.0041(2)
Zn1 0.0249(8) 0.0239(8) 0.0741(13) -0.0116(8) -0.0115(8) -0.0038(6)
Zn2 0.054 0.078 0.052 -0.001 -0.008 -0.022

loop_
_atom_type_symbol
_atom_type_description
_atom_type_scat_dispersion_real
_atom_type_scat_dispersion_imag
_atom_type_scat_source
C C 0.0033 0.0016 'International Tables Vol C Tables 4.2.6.8 and 6.1.1.4'
H H 0.0000 0.0000 'International Tables Vol C Tables 4.2.6.8 and 6.1.1.4'
N N 0.0061 0.0033 'International Tables Vol C Tables 4.2.6.8 and 6.1.1.4'
O O 0.0106 0.0060 'International Tables Vol C Tables 4.2.6.8 and 6.1.1.4'
Zn Zn 0.2839 1.4301 'International Tables Vol C Tables 4.2.6.8 and 6.1.1.4'
Gd Gd -0.1653 3.9035 'International Tables Vol C Tables 4.2.6.8 and 6.1.1.4'

loop_
_geom_angle_atom_site_label_1
_geom_angle_atom_site_label_2
_geom_angle_atom_site_label_3
_geom_angle
_geom_angle_site_symmetry_1
_geom_angle_site_symmetry_3
O5 Gd1 O44 76.1(2) . .
O5 Gd1 O24 147.1(2) . .
O44 Gd1 O24 135.0(2) . .
O5 Gd1 O19 72.8(2) . .
O44 Gd1 O19 78.4(2) . .
O24 Gd1 O19 117.6(2) . .
O5 Gd1 O3 72.6(2) . .
O44 Gd1 O3 138.6(2) . .
O24 Gd1 O3 83.0(2) . .
O19 Gd1 O3 67.0(2) . .
O5 Gd1 O6 75.84(19) . .
O44 Gd1 O6 121.9(2) . .
O24 Gd1 O6 76.9(2) . .
O19 Gd1 O6 136.5(2) . .
O3 Gd1 O6 75.43(19) . .
O5 Gd1 O28 99.0(2) . .
O44 Gd1 O28 69.4(2) . .
O24 Gd1 O28 86.5(2) . .
O19 Gd1 O28 147.8(2) . .
O3 Gd1 O28 141.57(19) . .
O6 Gd1 O28 66.19(19) . .
O5 Gd1 O61 134.4(2) . .
O44 Gd1 O61 80.7(2) . .
O24 Gd1 O61 71.7(2) . .
O19 Gd1 O61 64.3(2) . .
O3 Gd1 O61 102.7(2) . .
O6 Gd1 O61 148.5(2) . .
O28 Gd1 O61 108.8(2) . .
O5 Gd1 O70 141.3(2) . .
O44 Gd1 O70 65.7(2) . .
O24 Gd1 O70 69.6(2) . .
O19 Gd1 O70 103.8(2) . .
O3 Gd1 O70 143.0(2) . .
O6 Gd1 O70 119.5(2) . .
O28 Gd1 O70 62.9(2) . .
O61 Gd1 O70 45.9(2) . .
O5 Gd1 Gd4 39.83(13) . .
O44 Gd1 Gd4 59.06(16) . .
O24 Gd1 Gd4 154.83(18) . .
O19 Gd1 Gd4 38.16(16) . .
O3 Gd1 Gd4 79.53(14) . .
O6 Gd1 Gd4 115.41(14) . .
O28 Gd1 Gd4 118.32(14) . .
O61 Gd1 Gd4 94.62(18) . .
O70 Gd1 Gd4 116.22(14) . .
O5 Gd1 Gd2 37.47(14) . .
O44 Gd1 Gd2 113.19(17) . .
O24 Gd1 Gd2 111.48(18) . .
O19 Gd1 Gd2 76.22(15) . .
O3 Gd1 Gd2 38.15(15) . .
O6 Gd1 Gd2 60.61(14) . .
O28 Gd1 Gd2 116.46(14) . .
O61 Gd1 Gd2 134.71(19) . .
O70 Gd1 Gd2 178.78(16) . .
Gd4 Gd1 Gd2 63.041(12) . .
O5 Gd1 Gd13 105.38(15) . .
O44 Gd1 Gd13 36.87(16) . .
O24 Gd1 Gd13 100.61(18) . .
O19 Gd1 Gd13 108.10(15) . .
O3 Gd1 Gd13 174.95(13) . .
O6 Gd1 Gd13 108.73(14) . .
O28 Gd1 Gd13 42.82(13) . .
O61 Gd1 Gd13 75.32(19) . .
O70 Gd1 Gd13 37.64(16) . .
Gd4 Gd1 Gd13 95.931(15) . .
Gd2 Gd1 Gd13 141.161(17) . .
O4 Gd2 O41 74.0(2) . .
O4 Gd2 O16 82.4(2) . .
O41 Gd2 O16 106.8(2) . .
O4 Gd2 O18 147.4(2) . .
O41 Gd2 O18 138.7(2) . .
O16 Gd2 O18 86.0(2) . .
O4 Gd2 O3 72.5(2) . .
O41 Gd2 O3 91.9(2) . .
O16 Gd2 O3 143.1(2) . .
O18 Gd2 O3 100.7(2) . .
O4 Gd2 O5 69.1(2) . .
O41 Gd2 O5 142.4(2) . .
O16 Gd2 O5 75.1(2) . .
O18 Gd2 O5 78.50(19) . .
O3 Gd2 O5 71.0(2) . .
O4 Gd2 O2 127.6(2) . .
O41 Gd2 O2 76.8(2) . .
O16 Gd2 O2 65.9(2) . .
O18 Gd2 O2 73.2(2) . .
O3 Gd2 O2 150.87(19) . .
O5 Gd2 O2 132.6(2) . .
O4 Gd2 O23 129.3(2) . 1_455
O41 Gd2 O23 72.7(2) . 1_455
O16 Gd2 O23 143.9(2) . 1_455
O18 Gd2 O23 74.4(2) . 1_455
O3 Gd2 O23 71.5(2) . 1_455
O5 Gd2 O23 127.9(2) . 1_455
O2 Gd2 O23 79.4(2) . 1_455
O4 Gd2 Gd1 77.21(15) . .
O41 Gd2 Gd1 128.38(18) . .
O16 Gd2 Gd1 110.65(15) . .
O18 Gd2 Gd1 78.62(15) . .
O3 Gd2 Gd1 38.23(15) . .
O5 Gd2 Gd1 35.70(14) . .
O2 Gd2 Gd1 151.73(14) . .
O23 Gd2 Gd1 95.04(16) 1_455 .
O4 Gd2 Gd11 39.86(16) . .
O41 Gd2 Gd11 67.64(17) . .
O16 Gd2 Gd11 122.11(14) . .
O18 Gd2 Gd11 137.72(15) . .
O3 Gd2 Gd11 37.55(13) . .
O5 Gd2 Gd11 79.58(14) . .
O2 Gd2 Gd11 144.35(14) . .
O23 Gd2 Gd11 91.74(16) 1_455 .
Gd1 Gd2 Gd11 62.741(12) . .
O4 Gd2 Gd4 34.15(15) . .
O41 Gd2 Gd4 107.88(16) . .
O16 Gd2 Gd4 68.81(14) . .
O18 Gd2 Gd4 113.35(14) . .
O3 Gd2 Gd4 75.32(13) . .
O5 Gd2 Gd4 36.39(13) . .
O2 Gd2 Gd4 133.58(14) . .
O23 Gd2 Gd4 146.86(16) 1_455 .
Gd1 Gd2 Gd4 57.723(11) . .
Gd11 Gd2 Gd4 60.245(13) . .
O4 Gd2 Gd6 157.85(16) . .
O41 Gd2 Gd6 106.74(16) . .
O16 Gd2 Gd6 76.23(14) . .
O18 Gd2 Gd6 37.13(15) . .
O3 Gd2 Gd6 129.04(13) . .
O5 Gd2 Gd6 110.00(13) . .
O2 Gd2 Gd6 36.41(14) . .
O23 Gd2 Gd6 69.84(16) 1_455 .
Gd1 Gd2 Gd6 115.636(14) . .
Gd11 Gd2 Gd6 161.504(16) . .
Gd4 Gd2 Gd6 136.279(16) . .
O66 Gd3 O16 126.0(2) . .
O66 Gd3 O25W 80.16(19) . .
O16 Gd3 O25W 74.27(19) . .
O66 Gd3 O34 127.2(3) . .
O16 Gd3 O34 79.3(2) . .
O25W Gd3 O34 150.37(19) . .
O66 Gd3 O2 158.8(2) . .
O16 Gd3 O2 66.4(2) . .
O25W Gd3 O2 88.36(18) . .
O34 Gd3 O2 68.7(2) . .
O66 Gd3 O108 78.3(3) . .
O16 Gd3 O108 153.0(3) . .
O25W Gd3 O108 126.6(2) . .
O34 Gd3 O108 75.7(3) . .
O2 Gd3 O108 94.8(3) . .
O66 Gd3 O92 77.7(3) . .
O16 Gd3 O92 135.2(3) . .
O25W Gd3 O92 73.91(18) . .
O34 Gd3 O92 118.8(2) . .
O2 Gd3 O92 82.0(2) . .
O108 Gd3 O92 54.0(3) . .
O66 Gd3 O17 79.6(2) . .
O16 Gd3 O17 88.9(2) . .
O25W Gd3 O17 138.07(18) . .
O34 Gd3 O17 52.9(2) . .
O2 Gd3 O17 120.0(2) . .
O108 Gd3 O17 84.1(3) . .
O92 Gd3 O17 135.4(2) . .
O66 Gd3 O22 77.3(2) . .
O16 Gd3 O22 50.9(2) . .
O25W Gd3 O22 76.06(18) . .
O34 Gd3 O22 97.4(2) . .
O2 Gd3 O22 117.2(2) . .
O108 Gd3 O22 142.6(3) . .
O92 Gd3 O22 143.6(2) . .
O17 Gd3 O22 63.87(19) . .
O66 Gd3 C66 73.5(3) . .
O16 Gd3 C66 156.5(3) . .
O25W Gd3 C66 99.3(3) . .
O34 Gd3 C66 99.6(3) . .
O2 Gd3 C66 91.1(3) . .
O108 Gd3 C66 27.5(3) . .
O92 Gd3 C66 26.8(3) . .
O17 Gd3 C66 109.4(3) . .
O22 Gd3 C66 150.8(3) . .
O66 Gd3 C1A 104.2(3) . .
O16 Gd3 C1A 82.5(2) . .
O25W Gd3 C1A 153.44(18) . .
O34 Gd3 C1A 26.3(2) . .
O2 Gd3 C1A 94.1(2) . .
O108 Gd3 C1A 79.6(3) . .
O92 Gd3 C1A 132.6(3) . .
O17 Gd3 C1A 26.6(2) . .
O22 Gd3 C1A 79.4(2) . .
C66 Gd3 C1A 107.0(3) . .
O66 Gd3 C9A 101.5(3) . .
O16 Gd3 C9A 25.2(2) . .
O25W Gd3 C9A 71.57(18) . .
O34 Gd3 C9A 89.9(2) . .
O2 Gd3 C9A 91.5(2) . .
O108 Gd3 C9A 160.9(3) . .
O92 Gd3 C9A 145.0(3) . .
O17 Gd3 C9A 77.1(2) . .
O22 Gd3 C9A 25.8(2) . .
C66 Gd3 C9A 170.5(3) . .
C1A Gd3 C9A 81.9(3) . .
O19 Gd4 O4 69.8(2) . .
O19 Gd4 O8 105.4(2) . .
O4 Gd4 O8 151.4(2) . .
O19 Gd4 O13 142.6(2) . .
O4 Gd4 O13 85.9(2) . .
O8 Gd4 O13 82.4(2) . .
O19 Gd4 O55 91.7(3) . .
O4 Gd4 O55 75.1(2) . .
O8 Gd4 O55 133.4(2) . .
O13 Gd4 O55 109.5(3) . .
O19 Gd4 O50 68.5(2) . .
O4 Gd4 O50 126.1(2) . .
O8 Gd4 O50 73.3(3) . .
O13 Gd4 O50 146.1(2) . .
O55 Gd4 O50 73.5(3) . .
O19 Gd4 O52 149.2(2) . .
O4 Gd4 O52 126.9(2) . .
O8 Gd4 O52 72.0(2) . .
O13 Gd4 O52 68.2(2) . .
O55 Gd4 O52 71.7(3) . .
O50 Gd4 O52 81.7(2) . .
O19 Gd4 O5 70.9(2) . .
O4 Gd4 O5 68.4(2) . .
O8 Gd4 O5 83.3(2) . .
O13 Gd4 O5 73.9(2) . .
O55 Gd4 O5 143.1(2) . .
O50 Gd4 O5 124.7(2) . .
O52 Gd4 O5 136.8(2) . .
O19 Gd4 Gd1 38.75(15) . .
O4 Gd4 Gd1 78.55(15) . .
O8 Gd4 Gd1 81.23(16) . .
O13 Gd4 Gd1 110.30(14) . .
O55 Gd4 Gd1 129.8(2) . .
O50 Gd4 Gd1 89.32(18) . .
O52 Gd4 Gd1 153.17(16) . .
O5 Gd4 Gd1 37.13(14) . .
O19 Gd4 Gd12 168.80(16) . .
O4 Gd4 Gd12 99.72(16) . .
O8 Gd4 Gd12 85.65(17) . .
O13 Gd4 Gd12 35.65(14) . .
O55 Gd4 Gd12 81.5(2) . .
O50 Gd4 Gd12 117.45(18) . .
O52 Gd4 Gd12 35.77(16) . .
O5 Gd4 Gd12 109.54(14) . .
Gd1 Gd4 Gd12 145.248(18) . .
O19 Gd4 Gd11 35.36(16) . .
O4 Gd4 Gd11 38.18(16) . .
O8 Gd4 Gd11 140.30(17) . .
O13 Gd4 Gd11 123.59(15) . .
O55 Gd4 Gd11 70.5(2) . .
O50 Gd4 Gd11 89.78(19) . .
O52 Gd4 Gd11 142.06(16) . .
O5 Gd4 Gd11 77.37(14) . .
Gd1 Gd4 Gd11 62.495(13) . .
Gd12 Gd4 Gd11 133.443(17) . .
O19 Gd4 Gd2 73.54(15) . .
O4 Gd4 Gd2 34.21(14) . .
O8 Gd4 Gd2 117.26(15) . .
O13 Gd4 Gd2 70.54(14) . .
O55 Gd4 Gd2 109.0(2) . .
O50 Gd4 Gd2 142.04(19) . .
O52 Gd4 Gd2 135.87(16) . .
O5 Gd4 Gd2 35.65(14) . .
Gd1 Gd4 Gd2 59.236(12) . .
Gd12 Gd4 Gd2 100.117(16) . .
Gd11 Gd4 Gd2 58.151(12) . .
O14 Gd5 O1 71.3(2) . .
O14 Gd5 O32 142.1(2) . .
O1 Gd5 O32 77.0(2) . .
O14 Gd5 O87 70.3(3) . .
O1 Gd5 O87 128.2(3) . .
O32 Gd5 O87 147.6(2) . .
O14 Gd5 O121 100.0(2) . .
O1 Gd5 O121 144.1(2) . .
O32 Gd5 O121 93.6(2) . .
O87 Gd5 O121 76.3(2) . .
O14 Gd5 O15 71.0(2) . .
O1 Gd5 O15 69.3(2) . .
O32 Gd5 O15 78.8(2) . .
O87 Gd5 O15 125.9(2) . .
O121 Gd5 O15 74.9(2) . .
O14 Gd5 O38 96.3(2) . .
O1 Gd5 O38 73.9(2) . .
O32 Gd5 O38 94.3(2) . .
O87 Gd5 O38 77.2(2) . .
O121 Gd5 O38 141.9(2) . .
O15 Gd5 O38 143.2(2) . .
O14 Gd5 O10 149.7(2) . .
O1 Gd5 O10 127.0(2) . .
O32 Gd5 O10 67.7(2) . .
O87 Gd5 O10 80.1(2) . .
O121 Gd5 O10 78.0(2) . .
O15 Gd5 O10 135.0(2) . .
O38 Gd5 O10 70.8(2) . .
O14 Gd5 Gd6 77.65(16) . .
O1 Gd5 Gd6 35.45(15) . .
O32 Gd5 Gd6 64.49(14) . .
O87 Gd5 Gd6 147.9(2) . .
O121 Gd5 Gd6 109.3(2) . .
O15 Gd5 Gd6 36.73(15) . .
O38 Gd5 Gd6 107.77(16) . .
O10 Gd5 Gd6 131.92(15) . .
O14 Gd5 Gd26 37.23(17) . .
O1 Gd5 Gd26 77.91(14) . .
O32 Gd5 Gd26 116.22(14) . .
O87 Gd5 Gd26 91.31(19) . .
O121 Gd5 Gd26 75.5(2) . .
O15 Gd5 Gd26 37.41(15) . .
O38 Gd5 Gd26 131.97(17) . .
O10 Gd5 Gd26 153.41(14) . .
Gd6 Gd5 Gd26 61.280(14) . .
O14 Gd5 Gd15 36.64(15) . .
O1 Gd5 Gd15 37.30(15) . .
O32 Gd5 Gd15 114.27(14) . .
O87 Gd5 Gd15 93.7(2) . .
O121 Gd5 Gd15 134.2(2) . .
O15 Gd5 Gd15 75.84(16) . .
O38 Gd5 Gd15 74.28(16) . .
O10 Gd5 Gd15 145.06(15) . .
Gd6 Gd5 Gd15 59.115(13) . .
Gd26 Gd5 Gd15 59.934(14) . .
O14 Gd5 Gd20 121.95(17) . .
O1 Gd5 Gd20 104.83(14) . .
O32 Gd5 Gd20 85.61(14) . .
O87 Gd5 Gd20 69.44(19) . .
O121 Gd5 Gd20 108.9(2) . .
O15 Gd5 Gd20 164.25(15) . .
O38 Gd5 Gd20 35.03(16) . .
O10 Gd5 Gd20 36.84(15) . .
Gd6 Gd5 Gd20 132.247(15) . .
Gd26 Gd5 Gd20 157.775(18) . .
Gd15 Gd5 Gd20 108.787(16) . .
O1 Gd6 O96 125.8(2) . 1_455
O1 Gd6 O117 146.3(2) . .
O96 Gd6 O117 77.3(3) 1_455 .
O1 Gd6 O34 73.9(2) . .
O96 Gd6 O34 147.0(2) 1_455 .
O117 Gd6 O34 99.7(2) . .
O1 Gd6 O15 70.3(2) . .
O96 Gd6 O15 73.2(2) 1_455 .
O117 Gd6 O15 98.9(2) . .
O34 Gd6 O15 138.8(2) . .
O1 Gd6 O20 71.5(2) . .
O96 Gd6 O20 128.2(2) 1_455 .
O117 Gd6 O20 74.8(2) . .
O34 Gd6 O20 80.8(2) . .
O15 Gd6 O20 69.2(2) . .
O1 Gd6 O2 126.30(19) . .
O96 Gd6 O2 78.7(2) 1_455 .
O117 Gd6 O2 78.2(2) . .
O34 Gd6 O2 68.6(2) . .
O15 Gd6 O2 151.7(2) . .
O20 Gd6 O2 134.7(2) . .
O1 Gd6 O18 73.7(2) . .
O96 Gd6 O18 72.1(2) 1_455 .
O117 Gd6 O18 140.0(2) . .
O34 Gd6 O18 92.5(2) . .
O15 Gd6 O18 96.3(2) . .
O20 Gd6 O18 145.1(2) . .
O2 Gd6 O18 71.1(2) . .
O1 Gd6 Gd15 38.26(15) . .
O96 Gd6 Gd15 150.50(17) 1_455 .
O117 Gd6 Gd15 109.2(2) . .
O34 Gd6 Gd15 61.91(16) . .
O15 Gd6 Gd15 77.34(17) . .
O20 Gd6 Gd15 37.05(16) . .
O2 Gd6 Gd15 130.52(14) . .
O18 Gd6 Gd15 110.25(15) . .
O1 Gd6 Gd5 35.88(14) . .
O96 Gd6 Gd5 93.93(18) 1_455 .
O117 Gd6 Gd5 134.7(2) . .
O34 Gd6 Gd5 109.75(16) . .
O15 Gd6 Gd5 37.36(16) . .
O20 Gd6 Gd5 76.74(16) . .
O2 Gd6 Gd5 144.35(14) . .
O18 Gd6 Gd5 73.42(14) . .
Gd15 Gd6 Gd5 60.547(13) . .
O1 Gd6 Gd26 76.57(13) . .
O96 Gd6 Gd26 95.56(16) 1_455 .
O117 Gd6 Gd26 77.1(2) . .
O34 Gd6 Gd26 116.04(15) . .
O15 Gd6 Gd26 35.68(16) . .
O20 Gd6 Gd26 35.95(16) . .
O2 Gd6 Gd26 155.26(14) . .
O18 Gd6 Gd26 130.38(14) . .
Gd15 Gd6 Gd26 59.756(13) . .
Gd5 Gd6 Gd26 59.377(13) . .
O1 Gd6 Gd2 103.19(14) . .
O96 Gd6 Gd2 68.27(16) 1_455 .
O117 Gd6 Gd2 108.7(2) . .
O34 Gd6 Gd2 82.18(15) . .
O15 Gd6 Gd2 125.17(16) . .
O20 Gd6 Gd2 163.01(15) . .
O2 Gd6 Gd2 35.99(14) . .
O18 Gd6 Gd2 35.46(14) . .
Gd15 Gd6 Gd2 131.123(15) . .
Gd5 Gd6 Gd2 108.847(15) . .
Gd26 Gd6 Gd2 160.263(17) . .
O54 Gd7 O31 71.0(2) . .
O54 Gd7 O76 87.8(3) . .
O31 Gd7 O76 76.5(2) . .
O54 Gd7 O42 71.2(2) . .
O31 Gd7 O42 71.3(2) . .
O76 Gd7 O42 145.8(2) . .
O54 Gd7 O21 100.2(2) . .
O31 Gd7 O21 150.8(2) . .
O76 Gd7 O21 132.0(2) . .
O42 Gd7 O21 79.5(2) . .
O54 Gd7 O25 143.8(2) . .
O31 Gd7 O25 131.3(2) . .
O76 Gd7 O25 74.0(3) . .
O42 Gd7 O25 137.5(2) . .
O21 Gd7 O25 72.1(2) . .
O54 Gd7 O63 147.6(2) . .
O31 Gd7 O63 84.1(2) . .
O76 Gd7 O63 106.7(3) . .
O42 Gd7 O63 81.4(2) . .
O21 Gd7 O63 91.4(2) . .
O25 Gd7 O63 68.6(2) . .
O54 Gd7 O64 67.1(2) . .
O31 Gd7 O64 126.3(2) . .
O76 Gd7 O64 69.9(3) . .
O42 Gd7 O64 121.9(2) . .
O21 Gd7 O64 70.3(2) . .
O25 Gd7 O64 77.2(2) . .
O63 Gd7 O64 144.9(2) . .
O54 Gd7 Gd16 37.68(17) . .
O31 Gd7 Gd16 79.30(16) . .
O76 Gd7 Gd16 125.3(2) . .
O42 Gd7 Gd16 37.39(14) . .
O21 Gd7 Gd16 77.68(16) . .
O25 Gd7 Gd16 149.15(16) . .
O63 Gd7 Gd16 118.71(17) . .
O64 Gd7 Gd16 87.21(19) . .
O54 Gd7 Gd23 36.46(17) . .
O31 Gd7 Gd23 37.88(15) . .
O76 Gd7 Gd23 68.94(19) . .
O42 Gd7 Gd23 78.57(15) . .
O21 Gd7 Gd23 136.10(16) . .
O25 Gd7 Gd23 142.98(17) . .
O63 Gd7 Gd23 121.98(16) . .
O64 Gd7 Gd23 90.25(19) . .
Gd16 Gd7 Gd23 61.952(14) . .
O54 Gd7 Gd18 74.76(15) . .
O31 Gd7 Gd18 36.31(16) . .
O76 Gd7 Gd18 112.79(18) . .
O42 Gd7 Gd18 36.62(14) . .
O21 Gd7 Gd18 114.96(15) . .
O25 Gd7 Gd18 141.09(15) . .
O63 Gd7 Gd18 72.87(16) . .
O64 Gd7 Gd18 141.74(19) . .
Gd16 Gd7 Gd18 59.381(13) . .
Gd23 Gd7 Gd18 58.973(13) . .
O54 Gd7 Gd24 171.59(17) . .
O31 Gd7 Gd24 105.10(16) . .
O76 Gd7 Gd24 84.0(2) . .
O42 Gd7 Gd24 115.07(14) . .
O21 Gd7 Gd24 86.73(16) . .
O25 Gd7 Gd24 34.37(15) . .
O63 Gd7 Gd24 35.55(16) . .
O64 Gd7 Gd24 111.43(19) . .
Gd16 Gd7 Gd24 150.153(17) . .
Gd23 Gd7 Gd24 137.11(2) . .
Gd18 Gd7 Gd24 106.756(15) . .
O74 Gd8 O27 122.2(2) . .
O74 Gd8 O10 153.1(2) . .
O27 Gd8 O10 67.2(2) . .
O74 Gd8 O32 134.9(2) . .
O27 Gd8 O32 81.5(2) . .
O10 Gd8 O32 68.4(2) . .
O74 Gd8 O45 77.7(3) . .
O27 Gd8 O45 114.5(2) . .
O10 Gd8 O45 75.6(2) . .
O32 Gd8 O45 130.5(2) . .
O74 Gd8 O6 88.1(2) . .
O27 Gd8 O6 87.1(2) . .
O10 Gd8 O6 118.5(2) . .
O32 Gd8 O6 52.59(19) . .
O45 Gd8 O6 158.2(2) . .
O74 Gd8 O49 76.9(3) . .
O27 Gd8 O49 70.9(2) . .
O10 Gd8 O49 84.0(2) . .
O32 Gd8 O49 146.9(2) . .
O45 Gd8 O49 52.8(2) . .
O6 Gd8 O49 139.88(19) . .
O74 Gd8 N21 76.3(2) . 1_455
O27 Gd8 N21 159.9(2) . 1_455
O10 Gd8 N21 100.35(19) . 1_455
O32 Gd8 N21 79.1(2) . 1_455
O45 Gd8 N21 75.26(19) . 1_455
O6 Gd8 N21 85.37(19) . 1_455
O49 Gd8 N21 125.3(2) . 1_455
O74 Gd8 O28 73.8(2) . .
O27 Gd8 O28 52.1(2) . .
O10 Gd8 O28 119.2(2) . .
O32 Gd8 O28 102.78(19) . .
O45 Gd8 O28 124.4(2) . .
O6 Gd8 O28 65.55(19) . .
O49 Gd8 O28 74.5(2) . .
N21 Gd8 O28 138.40(19) 1_455 .
O74 Gd8 C114 75.3(2) . .
O27 Gd8 C114 93.2(2) . .
O10 Gd8 C114 79.1(2) . .
O32 Gd8 C114 146.5(2) . .
O45 Gd8 C114 26.2(2) . .
O6 Gd8 C114 160.7(2) . .
O49 Gd8 C114 26.7(2) . .
N21 Gd8 C114 100.0(3) 1_455 .
O28 Gd8 C114 99.7(2) . .
O74 Gd8 C2A 113.1(3) . .
O27 Gd8 C2A 80.9(2) . .
O10 Gd8 C2A 92.8(2) . .
O32 Gd8 C2A 26.6(2) . .
O45 Gd8 C2A 153.8(2) . .
O6 Gd8 C2A 26.2(2) . .
O49 Gd8 C2A 150.6(2) . .
N21 Gd8 C2A 84.1(2) 1_455 .
O28 Gd8 C2A 81.8(2) . .
C114 Gd8 C2A 171.4(2) . .
O74 Gd8 C8A 96.6(3) . .
O27 Gd8 C8A 26.3(2) . .
O10 Gd8 C8A 92.8(2) . .
O32 Gd8 C8A 96.3(2) . .
O45 Gd8 C8A 118.6(3) . .
O6 Gd8 C8A 79.1(2) . .
O49 Gd8 C8A 66.3(2) . .
N21 Gd8 C8A 163.14(19) 1_455 .
O28 Gd8 C8A 26.5(2) . .
C114 Gd8 C8A 92.7(2) . .
C2A Gd8 C8A 84.8(2) . .
O65 Gd9 O53 142.9(2) . .
O65 Gd9 O84 71.7(3) . .
O53 Gd9 O84 143.7(2) . .
O65 Gd9 O26 72.3(2) . .
O53 Gd9 O26 82.9(2) . .
O84 Gd9 O26 129.4(3) . .
O65 Gd9 O37 101.5(2) . .
O53 Gd9 O37 85.0(2) . .
O84 Gd9 O37 74.2(3) . .
O26 Gd9 O37 147.7(2) . .
O65 Gd9 O97 98.2(3) . .
O53 Gd9 O97 102.3(3) . .
O84 Gd9 O97 74.7(3) . .
O26 Gd9 O97 76.6(3) . .
O37 Gd9 O97 135.4(2) . .
O65 Gd9 O35 71.2(2) . .
O53 Gd9 O35 74.4(2) . .
O84 Gd9 O35 128.1(3) . .
O26 Gd9 O35 68.9(2) . .
O37 Gd9 O35 79.0(2) . .
O97 Gd9 O35 145.5(2) . .
O65 Gd9 O7 150.3(2) . .
O53 Gd9 O7 66.7(2) . .
O84 Gd9 O7 78.9(2) . .
O26 Gd9 O7 126.9(2) . .
O37 Gd9 O7 73.8(2) . .
O97 Gd9 O7 69.5(2) . .
O35 Gd9 O7 133.7(2) . .
O65 Gd9 Gd22 37.95(17) . .
O53 Gd9 Gd22 110.93(15) . .
O84 Gd9 Gd22 94.1(2) . .
O26 Gd9 Gd22 77.98(17) . .
O37 Gd9 Gd22 78.64(16) . .
O97 Gd9 Gd22 134.7(2) . .
O35 Gd9 Gd22 36.75(16) . .
O7 Gd9 Gd22 152.40(15) . .
O65 Gd9 Gd21 37.14(17) . .
O53 Gd9 Gd21 122.39(14) . .
O84 Gd9 Gd21 92.16(19) . .
O26 Gd9 Gd21 39.73(17) . .
O37 Gd9 Gd21 137.95(17) . .
O97 Gd9 Gd21 74.04(19) . .
O35 Gd9 Gd21 79.11(15) . .
O7 Gd9 Gd21 143.50(15) . .
Gd22 Gd9 Gd21 62.537(15) . .
O65 Gd9 Gd20 75.10(16) . .
O53 Gd9 Gd20 68.89(14) . .
O84 Gd9 Gd20 146.8(2) . .
O26 Gd9 Gd20 34.89(17) . .
O37 Gd9 Gd20 112.86(16) . .
O97 Gd9 Gd20 110.72(19) . .
O35 Gd9 Gd20 35.40(15) . .
O7 Gd9 Gd20 134.19(15) . .
Gd22 Gd9 Gd20 58.122(14) . .
Gd21 Gd9 Gd20 60.224(14) . .
O65 Gd9 Gd10 127.58(16) . .
O53 Gd9 Gd10 78.36(14) . .
O84 Gd9 Gd10 66.98(19) . .
O26 Gd9 Gd10 159.94(17) . .
O37 Gd9 Gd10 37.27(16) . .
O97 Gd9 Gd10 100.47(18) . .
O35 Gd9 Gd10 112.02(15) . .
O7 Gd9 Gd10 37.38(15) . .
Gd22 Gd9 Gd10 115.345(17) . .
Gd21 Gd9 Gd10 159.084(17) . .
Gd20 Gd9 Gd10 138.452(16) . .
O58 Gd10 O9 141.0(2) . .
O58 Gd10 O11 73.4(2) . .
O9 Gd10 O11 70.2(2) . .
O58 Gd10 O43 80.4(2) . .
O9 Gd10 O43 73.4(2) . .
O11 Gd10 O43 67.8(2) . .
O58 Gd10 O82 139.6(2) . .
O9 Gd10 O82 79.0(3) . .
O11 Gd10 O82 138.2(2) . .
O43 Gd10 O82 129.2(2) . .
O58 Gd10 O59 93.7(2) . .
O9 Gd10 O59 105.8(2) . .
O11 Gd10 O59 140.8(2) . .
O43 Gd10 O59 73.7(2) . .
O82 Gd10 O59 74.0(3) . .
O58 Gd10 O7 65.7(2) . .
O9 Gd10 O7 151.2(2) . .
O11 Gd10 O7 126.6(2) . .
O43 Gd10 O7 132.4(2) . .
O82 Gd10 O7 73.9(2) . .
O59 Gd10 O7 76.0(2) . .
O58 Gd10 O37 87.9(2) . .
O9 Gd10 O37 94.9(2) . .
O11 Gd10 O37 74.0(2) . .
O43 Gd10 O37 141.7(2) . .
O82 Gd10 O37 81.5(2) . .
O59 Gd10 O37 143.8(2) . .
O7 Gd10 O37 71.8(2) . .
O58 Gd10 Gd25 118.71(15) . .
O9 Gd10 Gd25 38.86(16) . .
O11 Gd10 Gd25 76.76(13) . .
O43 Gd10 Gd25 38.62(16) . .
O82 Gd10 Gd25 96.58(17) . .
O59 Gd10 Gd25 77.84(17) . .
O7 Gd10 Gd25 153.75(14) . .
O37 Gd10 Gd25 132.00(16) . .
O58 Gd10 Gd14 108.96(17) . .
O9 Gd10 Gd14 37.55(16) . .
O11 Gd10 Gd14 35.73(15) . .
O43 Gd10 Gd14 77.18(17) . .
O82 Gd10 Gd14 104.72(19) . .
O59 Gd10 Gd14 139.26(17) . .
O7 Gd10 Gd14 143.98(14) . .
O37 Gd10 Gd14 72.42(16) . .
Gd25 Gd10 Gd14 61.678(15) . .
O58 Gd10 Gd19 65.60(16) . .
O9 Gd10 Gd19 76.71(17) . .
O11 Gd10 Gd19 35.59(14) . .
O43 Gd10 Gd19 34.14(16) . .
O82 Gd10 Gd19 154.45(18) . .
O59 Gd10 Gd19 105.27(18) . .
O7 Gd10 Gd19 131.29(15) . .
O37 Gd10 Gd19 108.22(16) . .
Gd25 Gd10 Gd19 59.092(13) . .
Gd14 Gd10 Gd19 58.611(14) . .
O58 Gd10 Gd9 79.85(15) . .
O9 Gd10 Gd9 122.44(16) . .
O11 Gd10 Gd9 104.65(13) . .
O43 Gd10 Gd9 160.22(16) . .
O82 Gd10 Gd9 68.98(17) . .
O59 Gd10 Gd9 109.28(17) . .
O7 Gd10 Gd9 37.09(15) . .
O37 Gd10 Gd9 35.57(16) . .
Gd25 Gd10 Gd9 160.28(2) . .
Gd14 Gd10 Gd9 107.798(18) . .
Gd19 Gd10 Gd9 132.080(16) . .
O36 Gd11 O98 93.7(3) . .
O36 Gd11 O19 139.7(3) . .
O98 Gd11 O19 78.9(3) . .
O36 Gd11 O3 101.1(2) . .
O98 Gd11 O3 142.6(3) . .
O19 Gd11 O3 67.5(2) . .
O36 Gd11 O14W 146.5(2) . .
O98 Gd11 O14W 94.1(2) . .
O19 Gd11 O14W 73.8(2) . .
O3 Gd11 O14W 92.2(2) . .
O36 Gd11 O12W 77.89(18) . .
O98 Gd11 O12W 145.0(2) . .
O19 Gd11 O12W 128.58(17) . .
O3 Gd11 O12W 72.25(17) . .
O14W Gd11 O12W 77.2(3) . .
O36 Gd11 O26W 74.11(19) . .
O98 Gd11 O26W 72.4(2) . .
O19 Gd11 O26W 137.29(17) . .
O3 Gd11 O26W 144.79(17) . .
O14W Gd11 O26W 77.4(3) . .
O12W Gd11 O26W 72.7(2) . .
O36 Gd11 O4 72.2(2) . .
O98 Gd11 O4 81.6(3) . .
O19 Gd11 O4 67.5(2) . .
O3 Gd11 O4 70.8(2) . .
O14W Gd11 O4 141.2(2) . .
O12W Gd11 O4 125.97(17) . .
O26W Gd11 O4 135.43(18) . .
O36 Gd11 Gd2 73.21(19) . .
O98 Gd11 Gd2 119.2(2) . .
O19 Gd11 Gd2 76.22(15) . .
O3 Gd11 Gd2 37.89(15) . .
O14W Gd11 Gd2 129.0(2) . .
O12W Gd11 Gd2 91.08(17) . .
O26W Gd11 Gd2 145.87(18) . .
O4 Gd11 Gd2 37.72(13) . .
O36 Gd11 Gd4 105.7(2) . .
O98 Gd11 Gd4 66.3(2) . .
O19 Gd11 Gd4 35.06(16) . .
O3 Gd11 Gd4 76.57(14) . .
O14W Gd11 Gd4 107.2(2) . .
O12W Gd11 Gd4 148.68(16) . .
O26W Gd11 Gd4 138.62(17) . .
O4 Gd11 Gd4 36.09(14) . .
Gd2 Gd11 Gd4 61.604(12) . .
O36 Gd11 Gd1 131.46(19) . .
O98 Gd11 Gd1 113.3(2) . .
O19 Gd11 Gd1 34.39(14) . .
O3 Gd11 Gd1 34.89(14) . .
O14W Gd11 Gd1 73.7(2) . .
O12W Gd11 Gd1 96.86(17) . .
O26W Gd11 Gd1 150.80(19) . .
O4 Gd11 Gd1 72.93(14) . .
Gd2 Gd11 Gd1 58.553(12) . .
Gd4 Gd11 Gd1 56.883(12) . .
O99 Gd12 O73 80.3(3) . .
O99 Gd12 O52 95.1(3) . .
O73 Gd12 O52 164.7(2) . .
O99 Gd12 O13 155.3(3) . .
O73 Gd12 O13 119.3(2) . .
O52 Gd12 O13 69.6(2) . .
O99 Gd12 O46 79.1(3) . .
O73 Gd12 O46 124.0(3) . .
O52 Gd12 O46 68.7(2) . .
O13 Gd12 O46 77.2(2) . .
O99 Gd12 O12 86.2(3) . .
O73 Gd12 O12 75.0(2) . .
O52 Gd12 O12 119.5(2) . .
O13 Gd12 O12 85.0(2) . .
O46 Gd12 O12 52.2(2) . .
O99 Gd12 O106 78.0(3) . .
O73 Gd12 O106 83.9(3) . .
O52 Gd12 O106 80.9(3) . .
O13 Gd12 O106 116.6(3) . .
O46 Gd12 O106 139.7(3) . .
O12 Gd12 O106 155.5(3) . .
O99 Gd12 O57 128.9(3) . .
O73 Gd12 O57 87.5(3) . .
O52 Gd12 O57 84.1(3) . .
O13 Gd12 O57 70.5(2) . .
O46 Gd12 O57 143.5(2) . .
O12 Gd12 O57 137.7(2) . .
O106 Gd12 O57 51.3(3) . .
O99 Gd12 O22 142.0(3) . .
O73 Gd12 O22 68.1(2) . .
O52 Gd12 O22 120.7(2) . .
O13 Gd12 O22 51.5(2) . .
O46 Gd12 O22 101.0(2) . .
O12 Gd12 O22 66.0(2) . .
O106 Gd12 O22 117.4(3) . .
O57 Gd12 O22 71.8(2) . .
O99 Gd12 C144 103.7(2) . .
O73 Gd12 C144 85.8(2) . .
O52 Gd12 C144 81.1(2) . .
O13 Gd12 C144 93.3(2) . .
O46 Gd12 C144 149.8(2) . .
O12 Gd12 C144 156.7(2) . .
O106 Gd12 C144 25.8(2) . .
O57 Gd12 C144 25.5(2) . .
O22 Gd12 C144 94.8(2) . .
O99 Gd12 C7A 82.3(3) . .
O73 Gd12 C7A 100.3(3) . .
O52 Gd12 C7A 93.4(3) . .
O13 Gd12 C7A 79.5(2) . .
O46 Gd12 C7A 25.5(3) . .
O12 Gd12 C7A 26.7(2) . .
O106 Gd12 C7A 158.9(3) . .
O57 Gd12 C7A 148.7(3) . .
O22 Gd12 C7A 83.0(2) . .
C144 Gd12 C7A 172.1(2) . .
O99 Gd12 C9A 164.1(3) . .
O73 Gd12 C9A 93.4(3) . .
O52 Gd12 C9A 94.5(2) . .
O13 Gd12 C9A 25.9(2) . .
O46 Gd12 C9A 92.7(2) . .
O12 Gd12 C9A 78.0(2) . .
O106 Gd12 C9A 116.1(3) . .
O57 Gd12 C9A 64.8(2) . .
O22 Gd12 C9A 26.2(2) . .
C144 Gd12 C9A 90.3(2) . .
C7A Gd12 C9A 84.5(3) . .
O7 Gd13 O58 66.8(2) . .
O7 Gd13 O53 67.6(2) . .
O58 Gd13 O53 79.2(2) . .
O7 Gd13 O70 169.7(2) . .
O58 Gd13 O70 121.5(2) . .
O53 Gd13 O70 118.3(2) . .
O7 Gd13 O103 100.3(3) . .
O58 Gd13 O103 75.8(3) . .
O53 Gd13 O103 154.9(3) . .
O70 Gd13 O103 77.3(3) . .
O7 Gd13 O11W 92.3(2) . .
O58 Gd13 O11W 153.3(2) . .
O53 Gd13 O11W 77.4(2) . .
O70 Gd13 O11W 81.4(2) . .
O103 Gd13 O11W 126.3(2) . .
O7 Gd13 O86 84.6(3) . .
O58 Gd13 O86 114.1(3) . .
O53 Gd13 O86 142.0(3) . .
O70 Gd13 O86 86.2(3) . .
O103 Gd13 O86 51.7(3) . .
O11W Gd13 O86 78.4(2) . .
O7 Gd13 O44 118.1(2) . .
O58 Gd13 O44 52.6(2) . .
O53 Gd13 O44 88.3(2) . .
O70 Gd13 O44 71.5(2) . .
O103 Gd13 O44 78.1(3) . .
O11W Gd13 O44 138.5(2) . .
O86 Gd13 O44 128.7(3) . .
O7 Gd13 O28 118.8(2) . .
O58 Gd13 O28 100.3(2) . .
O53 Gd13 O28 51.1(2) . .
O70 Gd13 O28 67.5(2) . .
O103 Gd13 O28 135.9(3) . .
O11W Gd13 O28 74.53(19) . .
O86 Gd13 O28 144.4(3) . .
O44 Gd13 O28 66.34(19) . .
O7 Gd13 C96 92.3(3) . .
O58 Gd13 C96 94.3(3) . .
O53 Gd13 C96 159.9(3) . .
O70 Gd13 C96 81.4(3) . .
O103 Gd13 C96 25.2(3) . .
O11W Gd13 C96 103.4(3) . .
O86 Gd13 C96 26.5(3) . .
O44 Gd13 C96 103.0(3) . .
O28 Gd13 C96 148.8(3) . .
O7 Gd13 C3A 92.8(2) . .
O58 Gd13 C3A 26.7(2) . .
O53 Gd13 C3A 82.9(2) . .
O70 Gd13 C3A 96.3(3) . .
O103 Gd13 C3A 75.6(3) . .
O11W Gd13 C3A 156.05(19) . .
O86 Gd13 C3A 125.4(3) . .
O44 Gd13 C3A 25.9(2) . .
O28 Gd13 C3A 82.5(2) . .
C96 Gd13 C3A 99.8(3) . .
O7 Gd13 C8A 93.0(2) . .
O58 Gd13 C8A 91.0(2) . .
O53 Gd13 C8A 25.5(2) . .
O70 Gd13 C8A 92.8(2) . .
O103 Gd13 C8A 155.5(3) . .
O11W Gd13 C8A 72.98(19) . .
O86 Gd13 C8A 151.1(3) . .
O44 Gd13 C8A 77.5(2) . .
O28 Gd13 C8A 25.7(2) . .
C96 Gd13 C8A 173.7(3) . .
C3A Gd13 C8A 83.4(2) . .
O79 Gd14 O62 142.6(3) . .
O79 Gd14 O11 76.9(2) . .
O62 Gd14 O11 71.5(2) . .
O79 Gd14 O91 143.2(3) . .
O62 Gd14 O91 74.2(3) . .
O11 Gd14 O91 132.2(3) . .
O79 Gd14 O10W 91.5(2) . .
O62 Gd14 O10W 100.3(2) . .
O11 Gd14 O10W 140.4(2) . .
O91 Gd14 O10W 77.7(2) . .
O79 Gd14 O9 80.5(2) . .
O62 Gd14 O9 70.2(2) . .
O11 Gd14 O9 69.2(2) . .
O91 Gd14 O9 126.9(2) . .
O10W Gd14 O9 71.6(2) . .
O79 Gd14 O25 67.2(3) . .
O62 Gd14 O25 150.1(2) . .
O11 Gd14 O25 131.0(2) . .
O91 Gd14 O25 75.9(2) . .
O10W Gd14 O25 74.3(2) . .
O9 Gd14 O25 131.7(2) . .
O79 Gd14 O21 87.9(2) . .
O62 Gd14 O21 102.6(2) . .
O11 Gd14 O21 75.6(2) . .
O91 Gd14 O21 80.5(2) . .
O10W Gd14 O21 142.5(2) . .
O9 Gd14 O21 144.7(2) . .
O25 Gd14 O21 71.0(2) . .
O79 Gd14 Gd19 114.7(2) . .
O62 Gd14 Gd19 38.03(19) . .
O11 Gd14 Gd19 37.93(14) . .
O91 Gd14 Gd19 96.4(2) . .
O10W Gd14 Gd19 136.0(2) . .
O9 Gd14 Gd19 78.51(16) . .
O25 Gd14 Gd19 147.18(16) . .
O21 Gd14 Gd19 76.32(16) . .
O79 Gd14 Gd10 65.2(2) . .
O62 Gd14 Gd10 77.50(19) . .
O11 Gd14 Gd10 36.29(15) . .
O91 Gd14 Gd10 151.51(19) . .
O10W Gd14 Gd10 104.5(2) . .
O9 Gd14 Gd10 35.96(16) . .
O25 Gd14 Gd10 132.38(15) . .
O21 Gd14 Gd10 109.16(16) . .
Gd19 Gd14 Gd10 61.878(14) . .
O79 Gd14 Gd25 116.6(2) . .
O62 Gd14 Gd25 35.26(19) . .
O11 Gd14 Gd25 74.02(14) . .
O91 Gd14 Gd25 95.78(19) . .
O10W Gd14 Gd25 78.1(2) . .
O9 Gd14 Gd25 36.59(15) . .
O25 Gd14 Gd25 152.28(16) . .
O21 Gd14 Gd25 134.57(16) . .
Gd19 Gd14 Gd25 58.986(15) . .
Gd10 Gd14 Gd25 57.960(14) . .
O79 Gd14 Gd24 34.5(2) . .
O62 Gd14 Gd24 170.60(19) . .
O11 Gd14 Gd24 109.87(14) . .
O91 Gd14 Gd24 109.4(2) . .
O10W Gd14 Gd24 72.6(2) . .
O9 Gd14 Gd24 101.33(15) . .
O25 Gd14 Gd24 35.00(16) . .
O21 Gd14 Gd24 86.63(15) . .
Gd19 Gd14 Gd24 146.252(17) . .
Gd10 Gd14 Gd24 98.073(16) . .
Gd25 Gd14 Gd24 135.503(18) . .
O100 Gd15 O83 113.7(3) . .
O100 Gd15 O20 90.0(3) . .
O83 Gd15 O20 140.1(2) . .
O100 Gd15 O14 77.8(3) . .
O83 Gd15 O14 82.4(2) . .
O20 Gd15 O14 71.3(2) . .
O100 Gd15 O40 78.0(2) . .
O83 Gd15 O40 67.6(2) . .
O20 Gd15 O40 151.9(2) . .
O14 Gd15 O40 129.0(2) . .
O100 Gd15 O95 71.2(3) . .
O83 Gd15 O95 144.9(2) . .
O20 Gd15 O95 71.6(2) . .
O14 Gd15 O95 131.0(2) . .
O40 Gd15 O95 80.4(2) . .
O100 Gd15 O1 145.8(2) . .
O83 Gd15 O1 72.2(2) . .
O20 Gd15 O1 70.6(2) . .
O14 Gd15 O1 69.5(2) . .
O40 Gd15 O1 131.0(2) . .
O95 Gd15 O1 124.5(2) . .
O100 Gd15 O29 135.9(3) . .
O83 Gd15 O29 83.9(2) . .
O20 Gd15 O29 101.5(2) . .
O14 Gd15 O29 146.3(2) . .
O40 Gd15 O29 72.0(2) . .
O95 Gd15 O29 72.4(2) . .
O1 Gd15 O29 77.0(2) . .
O100 Gd15 Gd6 127.1(2) . .
O83 Gd15 Gd6 108.84(17) . .
O20 Gd15 Gd6 37.50(16) . .
O14 Gd15 Gd6 78.12(16) . .
O40 Gd15 Gd6 149.41(14) . .
O95 Gd15 Gd6 91.15(19) . .
O1 Gd15 Gd6 36.79(15) . .
O29 Gd15 Gd6 77.44(16) . .
O100 Gd15 Gd26 70.6(2) . .
O83 Gd15 Gd26 119.38(17) . .
O20 Gd15 Gd26 37.27(15) . .
O14 Gd15 Gd26 37.61(16) . .
O40 Gd15 Gd26 147.89(14) . .
O95 Gd15 Gd26 95.35(17) . .
O1 Gd15 Gd26 77.37(13) . .
O29 Gd15 Gd26 137.30(16) . .
Gd6 Gd15 Gd26 61.704(13) . .
O100 Gd15 Gd5 113.22(19) . .
O83 Gd15 Gd5 64.58(18) . .
O20 Gd15 Gd5 76.81(17) . .
O14 Gd15 Gd5 35.70(16) . .
O40 Gd15 Gd5 131.29(16) . .
O95 Gd15 Gd5 148.15(19) . .
O1 Gd15 Gd5 36.33(14) . .
O29 Gd15 Gd5 110.90(16) . .
Gd6 Gd15 Gd5 60.338(13) . .
Gd26 Gd15 Gd5 59.947(14) . .
O100 Gd15 Gd17 87.0(2) . .
O83 Gd15 Gd17 35.24(18) . .
O20 Gd15 Gd17 170.13(16) . .
O14 Gd15 Gd17 98.82(16) . .
O40 Gd15 Gd17 35.89(16) . .
O95 Gd15 Gd17 116.15(19) . .
O1 Gd15 Gd17 107.17(14) . .
O29 Gd15 Gd17 87.12(16) . .
Gd6 Gd15 Gd17 142.967(17) . .
Gd26 Gd15 Gd17 133.171(18) . .
Gd5 Gd15 Gd17 95.691(17) . .
O42 Gd16 O12 77.0(2) . .
O42 Gd16 O33 72.1(2) . .
O12 Gd16 O33 139.7(2) . .
O42 Gd16 O54 71.5(2) . .
O12 Gd16 O54 78.4(2) . .
O33 Gd16 O54 67.7(2) . .
O42 Gd16 O78 140.2(2) . .
O12 Gd16 O78 142.5(2) . .
O33 Gd16 O78 73.7(2) . .
O54 Gd16 O78 112.8(3) . .
O42 Gd16 O17 77.9(2) . .
O12 Gd16 O17 119.7(2) . .
O33 Gd16 O17 78.4(2) . .
O54 Gd16 O17 139.7(2) . .
O78 Gd16 O17 75.9(2) . .
O42 Gd16 O71 136.7(2) . .
O12 Gd16 O71 80.1(2) . .
O33 Gd16 O71 105.5(2) . .
O54 Gd16 O71 68.1(2) . .
O78 Gd16 O71 72.4(2) . .
O17 Gd16 O71 145.2(2) . .
O42 Gd16 O22 101.0(2) . .
O12 Gd16 O22 67.3(2) . .
O33 Gd16 O22 143.5(2) . .
O54 Gd16 O22 145.6(2) . .
O78 Gd16 O22 94.5(2) . .
O17 Gd16 O22 65.2(2) . .
O71 Gd16 O22 103.3(2) . .
O42 Gd16 Gd7 38.36(14) . .
O12 Gd16 Gd7 62.04(16) . .
O33 Gd16 Gd7 77.66(16) . .
O54 Gd16 Gd7 37.03(17) . .
O78 Gd16 Gd7 145.9(2) . .
O17 Gd16 Gd7 116.07(15) . .
O71 Gd16 Gd7 98.31(18) . .
O22 Gd16 Gd7 119.60(14) . .
O42 Gd16 Gd18 37.99(14) . .
O12 Gd16 Gd18 114.76(15) . .
O33 Gd16 Gd18 37.32(16) . .
O54 Gd16 Gd18 76.26(15) . .
O78 Gd16 Gd18 102.75(18) . .
O17 Gd16 Gd18 63.53(15) . .
O71 Gd16 Gd18 137.66(18) . .
O22 Gd16 Gd18 119.03(13) . .
Gd7 Gd16 Gd18 61.670(13) . .
O42 Gd16 Gd23 77.54(15) . .
O12 Gd16 Gd23 113.45(16) . .
O33 Gd16 Gd23 34.86(15) . .
O54 Gd16 Gd23 35.24(16) . .
O78 Gd16 Gd23 85.9(2) . .
O17 Gd16 Gd23 113.12(15) . .
O71 Gd16 Gd23 78.60(18) . .
O22 Gd16 Gd23 178.08(13) . .
Gd7 Gd16 Gd23 60.030(13) . .
Gd18 Gd16 Gd23 59.062(14) . .
O42 Gd16 Gd12 105.09(14) . .
O12 Gd16 Gd12 35.00(16) . .
O33 Gd16 Gd12 174.32(16) . .
O54 Gd16 Gd12 106.81(16) . .
O78 Gd16 Gd12 110.61(19) . .
O17 Gd16 Gd12 106.02(15) . .
O71 Gd16 Gd12 73.03(18) . .
O22 Gd16 Gd12 41.23(13) . .
Gd7 Gd16 Gd12 97.037(15) . .
Gd18 Gd16 Gd12 141.374(17) . .
Gd23 Gd16 Gd12 140.285(16) . .
O112 Gd17 O125 83.2(3) . .
O112 Gd17 O83 125.0(3) . .
O125 Gd17 O83 150.9(3) . .
O112 Gd17 O67 134.6(3) . .
O125 Gd17 O67 75.3(2) . .
O83 Gd17 O67 78.8(2) . .
O112 Gd17 O40 151.8(3) . .
O125 Gd17 O40 90.6(3) . .
O83 Gd17 O40 67.6(2) . .
O67 Gd17 O40 68.8(2) . .
O112 Gd17 O104 76.3(3) . .
O125 Gd17 O104 75.5(2) . .
O83 Gd17 O104 114.7(3) . .
O67 Gd17 O104 133.0(3) . .
O40 Gd17 O104 75.5(3) . .
O112 Gd17 O111 78.7(3) . .
O125 Gd17 O111 127.4(2) . .
O83 Gd17 O111 71.1(3) . .
O67 Gd17 O111 145.2(3) . .
O40 Gd17 O111 83.5(3) . .
O104 Gd17 O111 52.4(3) . .
O112 Gd17 O48 80.5(3) . .
O125 Gd17 O48 140.5(3) . .
O83 Gd17 O48 52.1(2) . .
O67 Gd17 O48 91.2(2) . .
O40 Gd17 O48 119.3(2) . .
O104 Gd17 O48 133.6(3) . .
O111 Gd17 O48 84.1(3) . .
O112 Gd17 O51 86.6(3) . .
O125 Gd17 O51 80.1(3) . .
O83 Gd17 O51 93.7(2) . .
O67 Gd17 O51 50.9(2) . .
O40 Gd17 O51 119.5(2) . .
O104 Gd17 O51 151.5(3) . .
O111 Gd17 O51 146.0(3) . .
O48 Gd17 O51 63.2(2) . .
O112 Gd17 C4A 102.4(3) . .
O125 Gd17 C4A 157.6(2) . .
O83 Gd17 C4A 26.2(3) . .
O67 Gd17 C4A 85.8(3) . .
O40 Gd17 C4A 93.7(3) . .
O104 Gd17 C4A 126.8(3) . .
O111 Gd17 C4A 74.9(3) . .
O48 Gd17 C4A 26.0(2) . .
O51 Gd17 C4A 78.7(3) . .
O112 Gd17 C78 75.5(3) . .
O125 Gd17 C78 101.3(4) . .
O83 Gd17 C78 93.4(3) . .
O67 Gd17 C78 147.3(3) . .
O40 Gd17 C78 78.8(3) . .
O104 Gd17 C78 26.0(3) . .
O111 Gd17 C78 26.3(3) . .
O48 Gd17 C78 109.1(3) . .
O51 Gd17 C78 161.7(3) . .
C4A Gd17 C78 101.1(3) . .
O112 Gd17 C5A 110.8(3) . .
O125 Gd17 C5A 74.8(2) . .
O83 Gd17 C5A 87.2(3) . .
O67 Gd17 C5A 25.1(3) . .
O40 Gd17 C5A 93.9(2) . .
O104 Gd17 C5A 148.3(3) . .
O111 Gd17 C5A 157.5(3) . .
O48 Gd17 C5A 77.7(2) . .
O51 Gd17 C5A 25.9(3) . .
C4A Gd17 C5A 83.0(3) . .
C78 Gd17 C5A 171.7(3) . .
O33 Gd18 O67 142.7(2) . .
O33 Gd18 O107 94.1(3) . .
O67 Gd18 O107 100.4(3) . .
O33 Gd18 O42 71.1(2) . .
O67 Gd18 O42 77.1(2) . .
O107 Gd18 O42 143.8(3) . .
O33 Gd18 O31 72.2(2) . .
O67 Gd18 O31 79.3(2) . .
O107 Gd18 O31 73.4(3) . .
O42 Gd18 O31 70.6(2) . .
O33 Gd18 O56 70.0(2) . .
O67 Gd18 O56 147.0(2) . .
O107 Gd18 O56 75.6(3) . .
O42 Gd18 O56 125.3(2) . .
O31 Gd18 O56 128.4(2) . .
O33 Gd18 O40 148.5(2) . .
O67 Gd18 O40 68.6(2) . .
O107 Gd18 O40 78.3(3) . .
O42 Gd18 O40 130.7(2) . .
O31 Gd18 O40 132.0(2) . .
O56 Gd18 O40 78.6(2) . .
O33 Gd18 O29 98.9(2) . .
O67 Gd18 O29 91.1(2) . .
O107 Gd18 O29 141.1(3) . .
O42 Gd18 O29 75.0(2) . .
O31 Gd18 O29 145.5(2) . .
O56 Gd18 O29 74.7(2) . .
O40 Gd18 O29 71.6(2) . .
O33 Gd18 Gd16 37.28(16) . .
O67 Gd18 Gd16 114.16(17) . .
O107 Gd18 Gd16 129.9(2) . .
O42 Gd18 Gd16 37.06(14) . .
O31 Gd18 Gd16 78.45(15) . .
O56 Gd18 Gd16 91.38(17) . .
O40 Gd18 Gd16 147.01(16) . .
O29 Gd18 Gd16 75.46(14) . .
O33 Gd18 Gd23 37.35(16) . .
O67 Gd18 Gd23 118.35(17) . .
O107 Gd18 Gd23 69.8(2) . .
O42 Gd18 Gd23 79.61(14) . .
O31 Gd18 Gd23 39.11(16) . .
O56 Gd18 Gd23 91.49(18) . .
O40 Gd18 Gd23 148.06(16) . .
O29 Gd18 Gd23 135.21(15) . .
Gd16 Gd18 Gd23 62.248(14) . .
O33 Gd18 Gd7 75.45(15) . .
O67 Gd18 Gd7 67.41(16) . .
O107 Gd18 Gd7 108.5(2) . .
O42 Gd18 Gd7 36.64(14) . .
O31 Gd18 Gd7 35.52(15) . .
O56 Gd18 Gd7 145.39(17) . .
O40 Gd18 Gd7 135.97(16) . .
O29 Gd18 Gd7 110.26(14) . .
Gd16 Gd18 Gd7 58.949(13) . .
Gd23 Gd18 Gd7 60.209(13) . .
O33 Gd18 Gd15 125.93(16) . .
O67 Gd18 Gd15 81.47(17) . .
O107 Gd18 Gd15 108.5(2) . .
O42 Gd18 Gd15 106.80(14) . .
O31 Gd18 Gd15 160.67(15) . .
O56 Gd18 Gd15 69.37(18) . .
O40 Gd18 Gd15 35.60(16) . .
O29 Gd18 Gd15 36.41(14) . .
Gd16 Gd18 Gd15 111.465(16) . .
Gd23 Gd18 Gd15 160.176(18) . .
Gd7 Gd18 Gd15 134.957(18) . .
O119 Gd19 O46 128.6(4) . .
O119 Gd19 O43 74.5(4) . .
O46 Gd19 O43 138.4(2) . .
O119 Gd19 O114 69.8(4) . .
O46 Gd19 O114 142.4(3) . .
O43 Gd19 O114 73.3(3) . .
O119 Gd19 O11 130.4(4) . .
O46 Gd19 O11 72.1(2) . .
O43 Gd19 O11 67.8(2) . .
O114 Gd19 O11 124.7(3) . .
O119 Gd19 O62 70.5(4) . .
O46 Gd19 O62 83.9(2) . .
O43 Gd19 O62 71.8(2) . .
O114 Gd19 O62 132.5(3) . .
O11 Gd19 O62 68.0(2) . .
O119 Gd19 O52 105.1(4) . .
O46 Gd19 O52 67.2(2) . .
O43 Gd19 O52 148.0(2) . .
O114 Gd19 O52 76.7(3) . .
O11 Gd19 O52 124.0(2) . .
O62 Gd19 O52 139.2(2) . .
O119 Gd19 O8 142.5(5) . .
O46 Gd19 O8 84.4(2) . .
O43 Gd19 O8 92.2(2) . .
O114 Gd19 O8 72.9(3) . .
O11 Gd19 O8 71.0(2) . .
O62 Gd19 O8 138.9(2) . .
O52 Gd19 O8 68.4(2) . .
O119 Gd19 O110 59.8(4) . .
O46 Gd19 O110 69.8(3) . .
O43 Gd19 O110 127.3(3) . .
O114 Gd19 O110 110.0(3) . .
O11 Gd19 O110 124.7(3) . .
O62 Gd19 O110 69.5(3) . .
O52 Gd19 O110 73.6(3) . .
O8 Gd19 O110 140.1(3) . .
O119 Gd19 Gd25 55.0(4) . .
O46 Gd19 Gd25 121.27(17) . .
O43 Gd19 Gd25 37.55(16) . .
O114 Gd19 Gd25 96.2(2) . .
O11 Gd19 Gd25 75.51(14) . .
O62 Gd19 Gd25 38.35(18) . .
O52 Gd19 Gd25 160.04(14) . .
O8 Gd19 Gd25 127.86(16) . .
O110 Gd19 Gd25 91.9(2) . .
O119 Gd19 Gd14 105.8(4) . .
O46 Gd19 Gd14 63.01(17) . .
O43 Gd19 Gd14 78.31(17) . .
O114 Gd19 Gd14 151.5(2) . .
O11 Gd19 Gd14 36.70(15) . .
O62 Gd19 Gd14 35.48(16) . .
O52 Gd19 Gd14 130.17(16) . .
O8 Gd19 Gd14 105.39(16) . .
O110 Gd19 Gd14 89.8(2) . .
Gd25 Gd19 Gd14 61.627(15) . .
O119 Gd19 Gd10 107.7(4) . .
O46 Gd19 Gd10 106.94(16) . .
O43 Gd19 Gd10 34.74(15) . .
O114 Gd19 Gd10 94.1(2) . .
O11 Gd19 Gd10 34.98(15) . .
O62 Gd19 Gd10 74.30(17) . .
O52 Gd19 Gd10 140.14(15) . .
O8 Gd19 Gd10 71.80(16) . .
O110 Gd19 Gd10 143.8(2) . .
Gd25 Gd19 Gd10 58.018(14) . .
Gd14 Gd19 Gd10 59.511(14) . .
O85 Gd20 O26 75.3(2) . .
O85 Gd20 O35 144.5(2) . .
O26 Gd20 O35 70.2(2) . .
O85 Gd20 O38 134.9(2) . .
O26 Gd20 O38 149.5(2) . .
O35 Gd20 O38 80.3(2) . .
O85 Gd20 O39 88.4(3) . .
O26 Gd20 O39 70.7(2) . .
O35 Gd20 O39 72.3(2) . .
O38 Gd20 O39 108.0(2) . .
O85 Gd20 O77 71.1(3) . .
O26 Gd20 O77 128.2(3) . .
O35 Gd20 O77 125.5(3) . .
O38 Gd20 O77 75.6(3) . .
O39 Gd20 O77 70.1(3) . .
O85 Gd20 O27 112.2(3) . .
O26 Gd20 O27 86.4(2) . .
O35 Gd20 O27 74.6(2) . .
O38 Gd20 O27 78.3(2) . .
O39 Gd20 O27 144.5(2) . .
O77 Gd20 O27 142.8(3) . .
O85 Gd20 O10 73.8(3) . .
O26 Gd20 O10 125.0(2) . .
O35 Gd20 O10 134.8(2) . .
O38 Gd20 O10 71.8(2) . .
O39 Gd20 O10 150.0(2) . .
O77 Gd20 O10 81.3(3) . .
O27 Gd20 O10 65.5(2) . .
O85 Gd20 Gd22 127.3(2) . .
O26 Gd20 Gd22 79.57(17) . .
O35 Gd20 Gd22 37.56(16) . .
O38 Gd20 Gd22 81.78(17) . .
O39 Gd20 Gd22 39.31(16) . .
O77 Gd20 Gd22 90.5(2) . .
O27 Gd20 Gd22 111.56(15) . .
O10 Gd20 Gd22 153.54(15) . .
O85 Gd20 Gd21 69.2(2) . .
O26 Gd20 Gd21 38.29(17) . .
O35 Gd20 Gd21 78.26(16) . .
O38 Gd20 Gd21 142.32(17) . .
O39 Gd20 Gd21 35.49(17) . .
O77 Gd20 Gd21 92.3(2) . .
O27 Gd20 Gd21 124.13(15) . .
O10 Gd20 Gd21 142.46(15) . .
Gd22 Gd20 Gd21 62.457(14) . .
O85 Gd20 Gd9 110.69(19) . .
O26 Gd20 Gd9 35.43(16) . .
O35 Gd20 Gd9 36.24(16) . .
O38 Gd20 Gd9 114.08(15) . .
O39 Gd20 Gd9 74.75(15) . .
O77 Gd20 Gd9 144.7(2) . .
O27 Gd20 Gd9 70.99(14) . .
O10 Gd20 Gd9 133.81(14) . .
Gd22 Gd20 Gd9 59.575(14) . .
Gd21 Gd20 Gd9 58.610(13) . .
O85 Gd20 Gd5 102.28(19) . .
O26 Gd20 Gd5 158.09(17) . .
O35 Gd20 Gd5 112.94(16) . .
O38 Gd20 Gd5 36.02(16) . .
O39 Gd20 Gd5 131.26(17) . .
O77 Gd20 Gd5 69.0(2) . .
O27 Gd20 Gd5 74.26(15) . .
O10 Gd20 Gd5 36.88(15) . .
Gd22 Gd20 Gd5 116.776(17) . .
Gd21 Gd20 Gd5 161.323(19) . .
Gd9 Gd20 Gd5 138.883(16) . .
O109 Gd21 O80 101.5(3) . .
O109 Gd21 O39 141.0(3) . .
O80 Gd21 O39 83.2(3) . .
O109 Gd21 O65 89.5(3) . .
O80 Gd21 O65 144.8(3) . .
O39 Gd21 O65 68.1(2) . .
O109 Gd21 O72 132.4(4) . .
O80 Gd21 O72 104.1(3) . .
O39 Gd21 O72 81.8(4) . .
O65 Gd21 O72 92.0(4) . .
O109 Gd21 O9W 73.5(2) . .
O80 Gd21 O9W 70.4(2) . .
O39 Gd21 O9W 141.5(2) . .
O65 Gd21 O9W 144.5(2) . .
O72 Gd21 O9W 78.4(3) . .
O109 Gd21 O26 73.5(3) . .
O80 Gd21 O26 80.5(2) . .
O39 Gd21 O26 69.1(2) . .
O65 Gd21 O26 70.6(2) . .
O72 Gd21 O26 149.9(4) . .
O9W Gd21 O26 129.8(2) . .
O109 Gd21 O75 78.7(3) . .
O80 Gd21 O75 142.5(3) . .
O39 Gd21 O75 120.4(3) . .
O65 Gd21 O75 72.2(3) . .
O72 Gd21 O75 56.8(4) . .
O9W Gd21 O75 74.0(2) . .
O26 Gd21 O75 133.2(2) . .
O109 Gd21 C84 104.4(3) . .
O80 Gd21 C84 125.8(3) . .
O39 Gd21 C84 103.6(4) . .
O65 Gd21 C84 82.1(3) . .
O72 Gd21 C84 29.4(3) . .
O9W Gd21 C84 72.8(4) . .
O26 Gd21 C84 152.7(3) . .
O75 Gd21 C84 27.5(3) . .
O109 Gd21 Gd9 66.6(2) . .
O80 Gd21 Gd9 118.6(2) . .
O39 Gd21 Gd9 77.10(16) . .
O65 Gd21 Gd9 36.94(17) . .
O72 Gd21 Gd9 128.9(3) . .
O9W Gd21 Gd9 140.0(2) . .
O26 Gd21 Gd9 38.15(15) . .
O75 Gd21 Gd9 96.14(18) . .
C84 Gd21 Gd9 115.3(3) . .
O109 Gd21 Gd20 109.4(2) . .
O80 Gd21 Gd20 69.0(2) . .
O39 Gd21 Gd20 35.96(18) . .
O65 Gd21 Gd20 75.76(17) . .
O72 Gd21 Gd20 117.0(3) . .
O9W Gd21 Gd20 139.0(2) . .
O26 Gd21 Gd20 36.22(16) . .
O75 Gd21 Gd20 146.93(19) . .
C84 Gd21 Gd20 139.0(4) . .
Gd9 Gd21 Gd20 61.166(13) . .
O109 Gd21 Gd22 122.7(2) . .
O80 Gd21 Gd22 118.0(2) . .
O39 Gd21 Gd22 35.00(16) . .
O65 Gd21 Gd22 35.05(16) . .
O72 Gd21 Gd22 77.6(3) . .
O9W Gd21 Gd22 155.9(2) . .
O26 Gd21 Gd22 74.21(17) . .
O75 Gd21 Gd22 91.0(2) . .
C84 Gd21 Gd22 85.2(3) . .
Gd9 Gd21 Gd22 58.705(14) . .
Gd20 Gd21 Gd22 57.234(14) . .
O35 Gd22 O94 138.9(2) . .
O35 Gd22 O30 74.9(2) . .
O94 Gd22 O30 144.8(3) . .
O35 Gd22 O65 71.8(2) . .
O94 Gd22 O65 116.9(3) . .
O30 Gd22 O65 77.9(2) . .
O35 Gd22 O39 72.2(2) . .
O94 Gd22 O39 75.4(3) . .
O30 Gd22 O39 137.5(2) . .
O65 Gd22 O39 66.7(2) . .
O35 Gd22 O102 143.0(3) . .
O94 Gd22 O102 70.9(3) . .
O30 Gd22 O102 84.5(3) . .
O65 Gd22 O102 74.0(3) . .
O39 Gd22 O102 106.6(3) . .
O35 Gd22 O51 104.6(2) . .
O94 Gd22 O51 85.1(3) . .
O30 Gd22 O51 73.8(2) . .
O65 Gd22 O51 151.3(2) . .
O39 Gd22 O51 140.6(2) . .
O102 Gd22 O51 98.6(3) . .
O35 Gd22 O48 74.1(2) . .
O94 Gd22 O48 73.9(3) . .
O30 Gd22 O48 119.7(2) . .
O65 Gd22 O48 135.1(2) . .
O39 Gd22 O48 75.7(2) . .
O102 Gd22 O48 142.7(3) . .
O51 Gd22 O48 66.0(2) . .
O35 Gd22 Gd20 38.05(14) . .
O94 Gd22 Gd20 101.8(2) . .
O30 Gd22 Gd20 112.84(18) . .
O65 Gd22 Gd20 78.05(17) . .
O39 Gd22 Gd20 38.76(17) . .
O102 Gd22 Gd20 143.1(2) . .
O51 Gd22 Gd20 117.24(19) . .
O48 Gd22 Gd20 57.11(17) . .
O35 Gd22 Gd9 38.13(15) . .
O94 Gd22 Gd9 148.8(2) . .
O30 Gd22 Gd9 60.90(17) . .
O65 Gd22 Gd9 37.18(17) . .
O39 Gd22 Gd9 76.60(16) . .
O102 Gd22 Gd9 104.9(2) . .
O51 Gd22 Gd9 125.71(17) . .
O48 Gd22 Gd9 111.71(16) . .
Gd20 Gd22 Gd9 62.302(14) . .
O35 Gd22 Gd21 76.79(16) . .
O94 Gd22 Gd21 90.2(2) . .
O30 Gd22 Gd21 112.02(17) . .
O65 Gd22 Gd21 34.54(15) . .
O39 Gd22 Gd21 34.09(16) . .
O102 Gd22 Gd21 83.2(2) . .
O51 Gd22 Gd21 174.11(16) . .
O48 Gd22 Gd21 109.28(16) . .
Gd20 Gd22 Gd21 60.309(14) . .
Gd9 Gd22 Gd21 58.759(14) . .
O69 Gd23 O13W 142.6(3) . .
O69 Gd23 O93 102.4(4) . .
O13W Gd23 O93 92.00(19) . .
O69 Gd23 O33 95.1(4) . .
O13W Gd23 O33 92.24(19) . .
O93 Gd23 O33 144.7(3) . .
O69 Gd23 O54 141.4(4) . .
O13W Gd23 O54 74.62(19) . .
O93 Gd23 O54 80.3(3) . .
O33 Gd23 O54 67.2(2) . .
O69 Gd23 O31 73.2(4) . .
O13W Gd23 O31 143.16(19) . .
O93 Gd23 O31 84.8(2) . .
O33 Gd23 O31 71.2(2) . .
O54 Gd23 O31 68.7(2) . .
O69 Gd23 O2W 77.0(3) . .
O13W Gd23 O2W 75.9(3) . .
O93 Gd23 O2W 70.1(2) . .
O33 Gd23 O2W 144.5(3) . .
O54 Gd23 O2W 136.9(2) . .
O31 Gd23 O2W 135.5(3) . .
O69 Gd23 O4W 69.9(3) . .
O13W Gd23 O4W 77.7(3) . .
O93 Gd23 O4W 142.9(2) . .
O33 Gd23 O4W 71.9(2) . .
O54 Gd23 O4W 128.9(2) . .
O31 Gd23 O4W 124.2(2) . .
O2W Gd23 O4W 72.9(3) . .
O69 Gd23 Gd18 70.6(3) . .
O13W Gd23 Gd18 128.51(19) . .
O93 Gd23 Gd18 123.0(2) . .
O33 Gd23 Gd18 37.12(15) . .
O54 Gd23 Gd18 75.79(15) . .
O31 Gd23 Gd18 38.29(15) . .
O2W Gd23 Gd18 146.9(2) . .
O4W Gd23 Gd18 89.7(2) . .
O69 Gd23 Gd7 108.6(3) . .
O13W Gd23 Gd7 108.73(19) . .
O93 Gd23 Gd7 69.7(2) . .
O33 Gd23 Gd7 75.82(16) . .
O54 Gd23 Gd7 35.54(16) . .
O31 Gd23 Gd7 36.29(14) . .
O2W Gd23 Gd7 139.6(3) . .
O4W Gd23 Gd7 147.4(2) . .
Gd18 Gd23 Gd7 60.817(13) . .
O69 Gd23 Gd16 127.6(3) . .
O13W Gd23 Gd16 73.09(19) . .
O93 Gd23 Gd16 115.2(2) . .
O33 Gd23 Gd16 34.61(15) . .
O54 Gd23 Gd16 34.97(16) . .
O31 Gd23 Gd16 75.22(16) . .
O2W Gd23 Gd16 148.7(3) . .
O4W Gd23 Gd16 95.9(2) . .
Gd18 Gd23 Gd16 58.690(13) . .
Gd7 Gd23 Gd16 58.018(13) . .
O88 Gd24 O60 81.7(4) . .
O88 Gd24 O25 162.5(4) . .
O60 Gd24 O25 110.5(3) . .
O88 Gd24 O128 91.0(3) . .
O60 Gd24 O128 73.6(3) . .
O25 Gd24 O128 81.1(3) . .
O88 Gd24 O127 77.8(3) . .
O60 Gd24 O127 130.6(3) . .
O25 Gd24 O127 84.8(3) . .
O128 Gd24 O127 62.5(4) . .
O88 Gd24 O79 129.6(4) . .
O60 Gd24 O79 76.8(4) . .
O25 Gd24 O79 66.9(3) . .
O128 Gd24 O79 124.4(2) . .
O127 Gd24 O79 147.4(3) . .
O88 Gd24 O63 103.9(3) . .
O60 Gd24 O63 155.7(4) . .
O25 Gd24 O63 70.4(2) . .
O128 Gd24 O63 129.1(3) . .
O127 Gd24 O63 73.5(3) . .
O79 Gd24 O63 81.7(3) . .
O88 Gd24 O30 78.8(4) . .
O60 Gd24 O30 77.5(4) . .
O25 Gd24 O30 115.4(2) . .
O128 Gd24 O30 150.5(3) . .
O127 Gd24 O30 139.2(2) . .
O79 Gd24 O30 52.4(2) . .
O63 Gd24 O30 80.4(2) . .
O88 Gd24 C203 82.5(5) . .
O60 Gd24 C203 101.9(5) . .
O25 Gd24 C203 82.8(5) . .
O128 Gd24 C203 31.1(5) . .
O127 Gd24 C203 31.4(5) . .
O79 Gd24 C203 146.3(4) . .
O63 Gd24 C203 102.3(5) . .
O30 Gd24 C203 161.1(5) . .
O88 Gd24 C6A 103.9(4) . .
O60 Gd24 C6A 74.2(4) . .
O25 Gd24 C6A 91.8(3) . .
O128 Gd24 C6A 141.9(3) . .
O127 Gd24 C6A 154.5(3) . .
O79 Gd24 C6A 26.3(3) . .
O63 Gd24 C6A 81.5(3) . .
O30 Gd24 C6A 26.2(2) . .
C203 Gd24 C6A 171.8(4) . .
O88 Gd24 Gd14 161.0(3) . .
O60 Gd24 Gd14 85.2(3) . .
O25 Gd24 Gd14 36.43(17) . .
O128 Gd24 Gd14 98.5(2) . .
O127 Gd24 Gd14 121.2(2) . .
O79 Gd24 Gd14 32.79(18) . .
O63 Gd24 Gd14 82.87(16) . .
O30 Gd24 Gd14 85.05(15) . .
C203 Gd24 Gd14 113.8(5) . .
C6A Gd24 Gd14 59.07(19) . .
O88 Gd24 Gd7 133.7(3) . .
O60 Gd24 Gd7 144.6(3) . .
O25 Gd24 Gd7 35.52(16) . .
O128 Gd24 Gd7 101.5(3) . .
O127 Gd24 Gd7 69.5(3) . .
O79 Gd24 Gd7 77.98(19) . .
O63 Gd24 Gd7 36.18(16) . .
O30 Gd24 Gd7 105.61(16) . .
C203 Gd24 Gd7 85.9(5) . .
C6A Gd24 Gd7 93.2(2) . .
Gd14 Gd24 Gd7 60.430(13) . .
O120 Gd25 O105 87.5(4) . .
O120 Gd25 O43 76.8(5) . .
O105 Gd25 O43 72.3(3) . .
O120 Gd25 O62 110.4(4) . .
O105 Gd25 O62 134.5(3) . .
O43 Gd25 O62 71.9(2) . .
O120 Gd25 O9 147.7(5) . .
O105 Gd25 O9 74.2(3) . .
O43 Gd25 O9 72.4(2) . .
O62 Gd25 O9 68.9(2) . .
O120 Gd25 O1W 81.1(5) . .
O105 Gd25 O1W 72.5(3) . .
O43 Gd25 O1W 138.8(4) . .
O62 Gd25 O1W 149.1(4) . .
O9 Gd25 O1W 116.8(3) . .
O120 Gd25 O18W 87.0(6) . .
O105 Gd25 O18W 148.5(5) . .
O43 Gd25 O18W 135.8(5) . .
O62 Gd25 O18W 76.0(5) . .
O9 Gd25 O18W 122.3(5) . .
O1W Gd25 O18W 76.1(6) . .
O120 Gd25 O16W 139.5(6) . .
O105 Gd25 O16W 104.6(4) . .
O43 Gd25 O16W 143.7(4) . .
O62 Gd25 O16W 88.6(4) . .
O9 Gd25 O16W 72.0(4) . .
O1W Gd25 O16W 66.8(5) . .
O18W Gd25 O16W 62.5(6) . .
O120 Gd25 C205 32.6(4) . .
O105 Gd25 C205 118.2(4) . .
O43 Gd25 C205 78.0(4) . .
O62 Gd25 C205 80.3(3) . .
O9 Gd25 C205 142.4(3) . .
O1W Gd25 C205 100.7(5) . .
O18W Gd25 C205 67.1(7) . .
O16W Gd25 C205 129.6(6) . .
O120 Gd25 Gd10 110.1(5) . .
O105 Gd25 Gd10 56.03(19) . .
O43 Gd25 Gd10 38.72(16) . .
O62 Gd25 Gd10 78.47(17) . .
O9 Gd25 Gd10 37.63(17) . .
O1W Gd25 Gd10 125.8(3) . .
O18W Gd25 Gd10 153.1(4) . .
O16W Gd25 Gd10 108.6(4) . .
C205 Gd25 Gd10 116.7(4) . .
O120 Gd25 Gd19 82.2(4) . .
O105 Gd25 Gd19 109.1(2) . .
O43 Gd25 Gd19 36.98(17) . .
O62 Gd25 Gd19 39.02(19) . .
O9 Gd25 Gd19 79.10(16) . .
O1W Gd25 Gd19 163.1(4) . .
O18W Gd25 Gd19 100.8(5) . .
O16W Gd25 Gd19 126.9(4) . .
C205 Gd25 Gd19 63.3(3) . .
Gd10 Gd25 Gd19 62.889(14) . .
O120 Gd25 Gd14 140.9(4) . .
O105 Gd25 Gd14 110.18(19) . .
O43 Gd25 Gd14 76.19(16) . .
O62 Gd25 Gd14 33.49(17) . .
O9 Gd25 Gd14 37.01(16) . .
O1W Gd25 Gd14 136.8(4) . .
O18W Gd25 Gd14 93.2(4) . .
O16W Gd25 Gd14 71.1(4) . .
C205 Gd25 Gd14 113.5(3) . .
Gd10 Gd25 Gd14 60.362(14) . .
Gd19 Gd25 Gd14 59.386(14) . .
O101 Gd26 O118 97.6(4) . .
O101 Gd26 O3W 73.6(3) . .
O118 Gd26 O3W 73.9(5) . .
O101 Gd26 O15 144.0(3) . .
O118 Gd26 O15 94.0(3) . .
O3W Gd26 O15 142.4(3) . .
O101 Gd26 O20 82.5(3) . .
O118 Gd26 O20 143.2(4) . .
O3W Gd26 O20 139.1(2) . .
O15 Gd26 O20 68.2(2) . .
O101 Gd26 O14 80.9(3) . .
O118 Gd26 O14 73.6(5) . .
O3W Gd26 O14 135.1(2) . .
O15 Gd26 O14 69.9(2) . .
O20 Gd26 O14 70.1(2) . .
O101 Gd26 O17W 74.5(5) . .
O118 Gd26 O17W 141.8(6) . .
O3W Gd26 O17W 67.9(5) . .
O15 Gd26 O17W 114.6(4) . .
O20 Gd26 O17W 74.0(4) . .
O14 Gd26 O17W 138.5(4) . .
O101 Gd26 O15W 146.3(6) . .
O118 Gd26 O15W 83.2(8) . .
O3W Gd26 O15W 74.4(7) . .
O15 Gd26 O15W 68.9(6) . .
O20 Gd26 O15W 116.5(6) . .
O14 Gd26 O15W 130.5(7) . .
O17W Gd26 O15W 84.2(8) . .
O101 Gd26 Gd15 67.9(2) . .
O118 Gd26 Gd15 109.8(5) . .
O3W Gd26 Gd15 141.5(3) . .
O15 Gd26 Gd15 76.05(16) . .
O20 Gd26 Gd15 36.30(16) . .
O14 Gd26 Gd15 37.28(16) . .
O17W Gd26 Gd15 101.7(4) . .
O15W Gd26 Gd15 143.4(6) . .
O101 Gd26 Gd5 116.9(2) . .
O118 Gd26 Gd5 70.8(4) . .
O3W Gd26 Gd5 144.2(2) . .
O15 Gd26 Gd5 37.52(16) . .
O20 Gd26 Gd5 76.43(16) . .
O14 Gd26 Gd5 35.96(17) . .
O17W Gd26 Gd5 146.5(4) . .
O15W Gd26 Gd5 95.3(7) . .
Gd15 Gd26 Gd5 60.119(13) . .
O101 Gd26 Gd6 117.9(2) . .
O118 Gd26 Gd6 127.5(4) . .
O3W Gd26 Gd6 149.5(2) . .
O15 Gd26 Gd6 35.19(15) . .
O20 Gd26 Gd6 35.45(16) . .
O14 Gd26 Gd6 75.40(15) . .
O17W Gd26 Gd6 87.2(4) . .
O15W Gd26 Gd6 86.1(6) . .
Gd15 Gd26 Gd6 58.540(12) . .
Gd5 Gd26 Gd6 59.343(13) . .
O5W Zn1 O5W 180.0(4) 2_686 .
O5W Zn1 O6W 91.5(3) 2_686 .
O5W Zn1 O6W 88.5(3) . .
O5W Zn1 O6W 88.5(3) 2_686 2_686
O5W Zn1 O6W 91.5(3) . 2_686
O6W Zn1 O6W 180.000(3) . 2_686
O5W Zn1 N23 88.6(3) 2_686 .
O5W Zn1 N23 91.4(3) . .
O6W Zn1 N23 89.2(3) . .
O6W Zn1 N23 90.8(3) 2_686 .
O5W Zn1 N23 91.4(3) 2_686 2_686
O5W Zn1 N23 88.6(3) . 2_686
O6W Zn1 N23 90.8(3) . 2_686
O6W Zn1 N23 89.2(3) 2_686 2_686
N23 Zn1 N23 180.0(4) . 2_686
O13W Zn2 N25 104.3(4) . .
O13W Zn2 N24 105.9(4) . 2_675
N25 Zn2 N24 109.2(4) . 2_675
O13W Zn2 O123 105.7(5) . .
N25 Zn2 O123 129.2(6) . .
N24 Zn2 O123 100.7(5) 2_675 .
O13W Zn2 C162 132.9(6) . .
N25 Zn2 C162 109.4(7) . .
N24 Zn2 C162 93.2(7) 2_675 .
O123 Zn2 C162 27.3(7) . .
Gd6 O1 Gd5 108.7(2) . .
Gd6 O1 Gd15 105.0(2) . .
Gd5 O1 Gd15 106.4(2) . .
Gd3 O2 Gd2 109.6(2) . .
Gd3 O2 Gd6 108.8(2) . .
Gd2 O2 Gd6 107.6(2) . .
Gd11 O3 Gd2 104.6(2) . .
Gd11 O3 Gd1 110.6(2) . .
Gd2 O3 Gd1 103.6(2) . .
Gd4 O4 Gd2 111.6(3) . .
Gd4 O4 Gd11 105.7(2) . .
Gd2 O4 Gd11 102.4(2) . .
Gd1 O5 Gd2 106.8(2) . .
Gd1 O5 Gd4 103.0(2) . .
Gd2 O5 Gd4 108.0(2) . .
C2A O6 Gd1 144.4(5) . .
C2A O6 Gd8 93.7(5) . .
Gd1 O6 Gd8 111.1(2) . .
Gd13 O7 Gd9 109.2(2) . .
Gd13 O7 Gd10 110.3(2) . .
Gd9 O7 Gd10 105.5(2) . .
C3A O8 Gd4 115.8(6) . .
C3A O8 Gd19 126.9(6) . .
Gd4 O8 Gd19 109.7(3) . .
Gd10 O9 Gd25 103.5(3) . .
Gd10 O9 Gd14 106.5(2) . .
Gd25 O9 Gd14 106.4(3) . .
Gd8 O10 Gd20 108.5(2) . .
Gd8 O10 Gd5 111.0(3) . .
Gd20 O10 Gd5 106.3(2) . .
Gd14 O11 Gd10 108.0(2) . .
Gd14 O11 Gd19 105.4(2) . .
Gd10 O11 Gd19 109.4(2) . .
C7A O12 Gd16 147.8(6) . .
C7A O12 Gd12 94.8(6) . .
Gd16 O12 Gd12 111.5(3) . .
C9A O13 Gd12 100.1(5) . .
C9A O13 Gd4 133.8(6) . .
Gd12 O13 Gd4 108.5(2) . .
Gd5 O14 Gd15 107.7(2) . .
Gd5 O14 Gd26 106.8(3) . .
Gd15 O14 Gd26 105.1(3) . .
Gd6 O15 Gd26 109.1(3) . .
Gd6 O15 Gd5 105.9(2) . .
Gd26 O15 Gd5 105.1(3) . .
C9A O16 Gd3 102.6(5) . .
C9A O16 Gd2 138.0(6) . .
Gd3 O16 Gd2 112.3(2) . .
C1A O17 Gd16 140.1(6) . .
C1A O17 Gd3 94.5(6) . .
Gd16 O17 Gd3 115.3(2) . .
C2A O18 Gd2 120.3(5) . .
C2A O18 Gd6 124.4(5) . .
Gd2 O18 Gd6 107.4(2) . .
Gd4 O19 Gd11 109.6(3) . .
Gd4 O19 Gd1 103.1(2) . .
Gd11 O19 Gd1 111.4(2) . .
Gd15 O20 Gd6 105.4(2) . .
Gd15 O20 Gd26 106.4(3) . .
Gd6 O20 Gd26 108.6(3) . .
C7A O21 Gd7 121.8(6) . .
C7A O21 Gd14 120.4(6) . .
Gd7 O21 Gd14 108.3(3) . .
C9A O22 Gd16 141.4(6) . .
C9A O22 Gd12 87.8(5) . .
Gd16 O22 Gd12 97.6(2) . .
C9A O22 Gd3 87.9(5) . .
Gd16 O22 Gd3 101.8(2) . .
Gd12 O22 Gd3 153.9(3) . .
C156 O23 Gd2 131.1(5) . 1_655
C24 O24 Gd1 129.7(7) . .
Gd24 O25 Gd7 110.1(2) . .
Gd24 O25 Gd14 108.6(3) . .
Gd7 O25 Gd14 107.9(3) . .
Gd20 O26 Gd9 109.7(3) . .
Gd20 O26 Gd21 105.5(3) . .
Gd9 O26 Gd21 102.1(3) . .
C8A O27 Gd8 98.4(5) . .
C8A O27 Gd20 133.8(6) . .
Gd8 O27 Gd20 109.7(2) . .
C8A O28 Gd1 142.0(6) . .
C8A O28 Gd8 87.4(5) . .
Gd1 O28 Gd8 103.7(2) . .
C8A O28 Gd13 88.7(5) . .
Gd1 O28 Gd13 96.34(19) . .
Gd8 O28 Gd13 151.9(3) . .
C1A O29 Gd15 119.7(6) . .
C1A O29 Gd18 123.5(6) . .
Gd15 O29 Gd18 107.0(2) . .
C6A O30 Gd22 148.4(7) . .
C6A O30 Gd24 92.7(6) . .
Gd22 O30 Gd24 115.6(3) . .
Gd7 O31 Gd18 108.2(3) . .
Gd7 O31 Gd23 105.8(2) . .
Gd18 O31 Gd23 102.6(2) . .
C2A O32 Gd5 144.3(6) . .
C2A O32 Gd8 96.4(5) . .
Gd5 O32 Gd8 112.8(2) . .
Gd16 O33 Gd18 105.4(3) . .
Gd16 O33 Gd23 110.5(2) . .
Gd18 O33 Gd23 105.5(3) . .
C1A O34 Gd6 150.7(6) . .
C1A O34 Gd3 97.4(5) . .
Gd6 O34 Gd3 111.6(3) . .
Gd22 O35 Gd20 104.4(2) . .
Gd22 O35 Gd9 105.1(2) . .
Gd20 O35 Gd9 108.4(3) . .
C30 O36 Gd11 131.4(7) . .
C6A O37 Gd9 119.3(6) . .
C6A O37 Gd10 125.2(6) . .
Gd9 O37 Gd10 107.2(3) . .
C4A O38 Gd20 115.8(6) . .
C4A O38 Gd5 123.4(6) . .
Gd20 O38 Gd5 109.0(3) . .
Gd21 O39 Gd20 108.5(3) . .
Gd21 O39 Gd22 110.9(3) . .
Gd20 O39 Gd22 101.9(3) . .
Gd17 O40 Gd15 107.9(3) . .
Gd17 O40 Gd18 109.2(2) . .
Gd15 O40 Gd18 108.6(3) . .
C30 O41 Gd2 138.3(6) . .
Gd16 O42 Gd18 105.0(2) . .
Gd16 O42 Gd7 104.2(2) . .
Gd18 O42 Gd7 106.7(2) . .
Gd19 O43 Gd25 105.5(3) . .
Gd19 O43 Gd10 111.1(3) . .
Gd25 O43 Gd10 102.7(3) . .
C3A O44 Gd1 149.6(6) . .
C3A O44 Gd13 95.7(6) . .
Gd1 O44 Gd13 108.0(2) . .
C114 O45 Gd8 94.7(5) . .
C7A O46 Gd19 151.0(7) . .
C7A O46 Gd12 97.3(6) . .
Gd19 O46 Gd12 111.7(3) . .
C4A O48 Gd22 141.7(6) . .
C4A O48 Gd17 91.7(6) . .
Gd22 O48 Gd17 111.2(3) . .
C114 O49 Gd8 90.6(5) . .
C302 O50 Gd4 136.6(5) . .
C5A O51 Gd22 142.6(7) . .
C5A O51 Gd17 88.7(6) . .
Gd22 O51 Gd17 107.7(3) . .
Gd12 O52 Gd4 107.2(2) . .
Gd12 O52 Gd19 108.9(3) . .
Gd4 O52 Gd19 108.6(3) . .
C8A O53 Gd9 140.2(5) . .
C8A O53 Gd13 101.1(5) . .
Gd9 O53 Gd13 111.7(2) . .
Gd7 O54 Gd16 105.3(3) . .
Gd7 O54 Gd23 108.0(3) . .
Gd16 O54 Gd23 109.8(3) . .
C49 O55 Gd4 125.2(8) . .
C102 O56 Gd18 136.0(5) . .
C144 O57 Gd12 90.1(5) . .
C3A O58 Gd10 147.0(6) . .
C3A O58 Gd13 98.2(5) . .
Gd10 O58 Gd13 114.8(3) . .
C90 O59 Gd10 113.8(6) . .
C120 O60 Gd24 150.4(8) . .
C12 O61 Gd1 102.6(7) . .
Gd14 O62 Gd25 111.3(3) . .
Gd14 O62 Gd19 106.5(3) . .
Gd25 O62 Gd19 102.6(3) . .
C5A O63 Gd24 116.5(6) . .
C5A O63 Gd7 132.0(6) . .
Gd24 O63 Gd7 108.3(3) . .
C42 O64 Gd7 138.6(7) . .
Gd9 O65 Gd21 105.9(3) . .
Gd9 O65 Gd22 104.9(3) . .
Gd21 O65 Gd22 110.4(3) . .
C72 O66 Gd3 134.8(5) . .
C5A O67 Gd18 145.2(6) . .
C5A O67 Gd17 102.2(6) . .
Gd18 O67 Gd17 111.2(3) . .
C306 O69 Gd23 138.8(9) . .
C12 O70 Gd13 135.7(7) . .
C12 O70 Gd1 91.7(6) . .
Gd13 O70 Gd1 96.3(3) . .
C48 O71 Gd16 109.7(7) . .
C84 O72 Gd21 92.0(7) . .
C48 O73 Gd12 132.8(7) . .
C24 O74 Gd8 136.1(8) . .
C84 O75 Gd21 91.0(7) . .
C150 O76 Gd7 134.0(6) . .
C108 O77 Gd20 138.6(6) . .
C72 O78 Gd16 130.2(5) . .
C6A O79 Gd14 149.4(7) . .
C6A O79 Gd24 97.8(6) . .
Gd14 O79 Gd24 112.7(3) . .
C6 O80 Gd21 137.2(7) . .
C126 O82 Gd10 130.2(6) . .
C4A O83 Gd15 147.7(7) . .
C4A O83 Gd17 98.4(6) . .
Gd15 O83 Gd17 109.8(3) . .
C126 O84 Gd9 128.6(6) . .
C6 O85 Gd20 135.9(8) . .
C96 O86 Gd13 93.4(6) . .
C108 O87 Gd5 134.8(5) . .
C138 O88 Gd24 145.1(8) . .
C42 O91 Gd14 134.3(7) . .
C66 O92 Gd3 89.8(6) . .
C150 O93 Gd23 134.6(5) . .
C132 O94 Gd22 147.6(6) . .
C102 O95 Gd15 137.1(5) . .
C156 O96 Gd6 138.2(4) . 1_655
C18 O97 Gd9 127.7(8) . .
C49 O98 Gd11 138.5(8) . .
C36 O99 Gd12 126.5(8) . .
C60 O100 Gd15 131.2(6) . .
C60 O101 Gd26 139.2(5) . .
C138 O102 Gd22 117.9(7) . .
C96 O103 Gd13 94.9(6) . .
C78 O104 Gd17 96.0(6) . .
C90 O105 Gd25 138.5(6) . .
C144 O106 Gd12 95.4(5) . .
C306 O107 Gd18 139.7(6) . .
C66 O108 Gd3 89.6(5) . .
C18 O109 Gd21 143.9(8) . .
C36 O110 Gd19 145.8(8) . .
C78 O111 Gd17 92.4(6) . .
C132 O112 Gd17 137.4(7) . .
C302 O114 Gd19 143.6(6) . .
O29 C1A O34 122.2(8) . .
O29 C1A O17 122.6(9) . .
O34 C1A O17 115.1(8) . .
O29 C1A Gd3 176.5(7) . .
O34 C1A Gd3 56.3(5) . .
O17 C1A Gd3 59.0(5) . .
O6 C2A O18 122.6(7) . .
O6 C2A O32 116.2(8) . .
O18 C2A O32 121.3(8) . .
O6 C2A Gd8 60.1(4) . .
O18 C2A Gd8 171.2(6) . .
O32 C2A Gd8 56.9(4) . .
O8 C3A O44 124.5(9) . .
O8 C3A O58 122.1(8) . .
O44 C3A O58 113.4(8) . .
O8 C3A Gd13 177.2(7) . .
O44 C3A Gd13 58.3(5) . .
O58 C3A Gd13 55.1(4) . .
O48 C4A O38 122.2(9) . .
O48 C4A O83 117.4(9) . .
O38 C4A O83 120.4(9) . .
O48 C4A Gd17 62.3(5) . .
O38 C4A Gd17 173.7(7) . .
O83 C4A Gd17 55.4(5) . .
O67 C5A O63 122.2(9) . .
O67 C5A O51 117.8(8) . .
O63 C5A O51 119.9(9) . .
O67 C5A Gd17 52.7(5) . .
O63 C5A Gd17 171.5(8) . .
O51 C5A Gd17 65.4(5) . .
O30 C6A O79 116.7(9) . .
O30 C6A O37 123.6(9) . .
O79 C6A O37 119.7(9) . .
O30 C6A Gd24 61.1(5) . .
O79 C6A Gd24 55.9(5) . .
O37 C6A Gd24 173.4(7) . .
O46 C7A O21 123.2(9) . .
O46 C7A O12 115.7(9) . .
O21 C7A O12 121.1(9) . .
O46 C7A Gd12 57.2(5) . .
O21 C7A Gd12 177.6(7) . .
O12 C7A Gd12 58.6(5) . .
O28 C8A O27 119.0(8) . .
O28 C8A O53 118.7(8) . .
O27 C8A O53 122.1(8) . .
O28 C8A Gd8 66.1(4) . .
O27 C8A Gd8 55.4(4) . .
O53 C8A Gd8 159.5(6) . .
O28 C8A Gd13 65.6(4) . .
O27 C8A Gd13 169.2(6) . .
O53 C8A Gd13 53.4(4) . .
Gd8 C8A Gd13 124.7(3) . .
O22 C9A O16 118.0(8) . .
O22 C9A O13 117.8(8) . .
O16 C9A O13 124.1(9) . .
O22 C9A Gd12 66.0(4) . .
O16 C9A Gd12 163.0(7) . .
O13 C9A Gd12 54.0(4) . .
O22 C9A Gd3 66.3(5) . .
O16 C9A Gd3 52.3(4) . .
O13 C9A Gd3 170.1(7) . .
Gd12 C9A Gd3 126.1(3) . .
O90 C10A O113 123.3(11) . .
O90 C10A O115 119.8(12) . .
O113 C10A O115 116.8(11) . .
N1 C1 C2 122.1(13) . .
C1 C2 C3 120.6(13) . .
C4 C3 C2 116.2(11) . .
C4 C3 C6 121.6(11) . .
C2 C3 C6 122.1(10) . .
C3 C4 C5 120.9(14) . .
N1 C5 C4 120.5(14) . .
O85 C6 O80 124.4(10) . .
O85 C6 C3 117.3(10) . .
O80 C6 C3 118.2(10) . .
N2 C7 C8 120.1(15) . .
C7 C8 C9 122.3(14) . .
C10 C9 C8 117.0(13) . .
C10 C9 C12 121.2(12) . .
C8 C9 C12 121.8(11) . .
C9 C10 C11 119.8(16) . .
N2 C11 C10 121.8(16) . .
O61 C12 O70 119.3(10) . .
O61 C12 C9 120.7(10) . .
O70 C12 C9 119.8(10) . .
N3 C13 C14 124.4(15) . .
C15 C14 C13 119.9(15) . .
C14 C15 C16 117.0(13) . .
C14 C15 C18 122.6(12) . .
C16 C15 C18 120.3(11) . .
C15 C16 C17 118.7(12) . .
N3 C17 C16 125.6(13) . .
O109 C18 O97 126.0(12) . .
O109 C18 C15 117.0(10) . .
O97 C18 C15 117.0(10) . .
N4 C19 C20 117.6(15) . .
C21 C20 C19 120.6(16) . .
C22 C21 C20 116.1(14) . .
C22 C21 C24 123.4(12) . .
C20 C21 C24 120.5(13) . .
C21 C22 C23 122.0(15) . .
N4 C23 C22 122.2(15) . .
O24 C24 O74 125.0(11) . .
O24 C24 C21 116.0(10) . .
O74 C24 C21 119.0(10) . .
N5 C25 C26 121.9(15) . .
C27 C26 C25 116.9(13) . .
C28 C27 C26 119.3(11) . .
C28 C27 C30 121.3(10) . .
C26 C27 C30 119.4(9) . .
C27 C28 C29 119.1(13) . .
N5 C29 C28 120.5(14) . .
O41 C30 O36 126.3(9) . .
O41 C30 C27 117.5(8) . .
O36 C30 C27 116.2(8) . .
C32 C31 N6 122.8(18) . .
C31 C32 C33 121.6(17) . .
C32 C33 C34 118.4(14) . .
C32 C33 C36 119.3(12) . .
C34 C33 C36 122.2(12) . .
C33 C34 C35 121.3(15) . .
N6 C35 C34 120.2(13) . .
O99 C36 O110 126.8(12) . .
O99 C36 C33 117.5(12) . .
O110 C36 C33 115.3(11) . .
C38 C37 N7 127.4(16) . .
C39 C38 C37 119.7(16) . .
C38 C39 C40 117.8(12) . .
C38 C39 C42 122.6(11) . .
C40 C39 C42 119.6(10) . .
C39 C40 C41 118.3(13) . .
N7 C41 C40 124.4(13) . .
O64 C42 O91 125.9(10) . .
O64 C42 C39 115.4(10) . .
O91 C42 C39 118.4(9) . .
N8 C43 C44 123.9(14) . .
C43 C44 C45 118.1(13) . .
C46 C45 C44 117.6(11) . .
C46 C45 C48 121.9(11) . .
C44 C45 C48 120.4(11) . .
C45 C46 C47 121.1(12) . .
N8 C47 C46 120.3(12) . .
O73 C48 O71 122.3(9) . .
O73 C48 C45 118.8(10) . .
O71 C48 C45 118.9(10) . .
O55 C49 O98 124.3(10) . .
O55 C49 O129 114.0(14) . .
O98 C49 O129 121.6(14) . .
N10 C55 C56 125(2) . .
C57 C56 C55 118.5(14) . .
C56 C57 C58 115.5(12) . .
C56 C57 C60 121.6(10) . .
C58 C57 C60 122.6(11) . .
C59 C58 C57 120.3(15) . .
N10 C59 C58 123.2(18) . .
O101 C60 O100 126.8(10) . .
O101 C60 C57 115.2(9) . .
O100 C60 C57 117.9(10) . .
N11 C61 C62 128.7(17) . .
C63 C62 C61 112.2(15) . .
C64 C63 C62 123.3(15) . .
C64 C63 C66 120.8(13) . .
C62 C63 C66 115.5(12) . .
C63 C64 C65 121.4(17) . .
N11 C65 C64 118.2(19) . .
O92 C66 O108 125.0(10) . .
O92 C66 C63 120.9(11) . .
O108 C66 C63 114.0(10) . .
O92 C66 Gd3 63.4(5) . .
O108 C66 Gd3 62.9(5) . .
C63 C66 Gd3 165.6(9) . .
N12 C67 C68 121(3) . .
C67 C68 C69 120(2) . .
C70 C69 C68 118.6(14) . .
C70 C69 C72 123.2(12) . .
C68 C69 C72 118.1(13) . .
C69 C70 C71 120.7(16) . .
N12 C71 C70 117.7(18) . .
O78 C72 O66 125.8(8) . .
O78 C72 C69 116.7(9) . .
O66 C72 C69 117.5(9) . .
N13 C73 C74 117.5(17) . .
C75 C74 C73 123.8(19) . .
C74 C75 C76 116.8(15) . .
C74 C75 C78 123.1(15) . .
C76 C75 C78 119.3(14) . .
C77 C76 C75 120.9(18) . .
N13 C77 C76 120(2) . .
O104 C78 O111 119.2(10) . .
O104 C78 C75 120.8(12) . .
O111 C78 C75 120.0(12) . .
O104 C78 Gd17 58.0(5) . .
O111 C78 Gd17 61.3(5) . .
C75 C78 Gd17 177.4(11) . .
N14 C79 C80 118.9(18) . .
C79 C80 C81 120.2(18) . .
C82 C81 C84 122.8(17) . .
C82 C81 C80 121.4(19) . .
C84 C81 C80 115.8(14) . .
C81 C82 C83 114.5(18) . .
C82 C83 N14 125(2) . .
O75 C84 O72 119.8(13) . .
O75 C84 C81 122.7(14) . .
O72 C84 C81 117.3(13) . .
O75 C84 Gd21 61.5(7) . .
O72 C84 Gd21 58.6(6) . .
C81 C84 Gd21 169.8(13) . .
N15 C85 C86 113(2) . .
C85 C86 C87 129(3) . .
C88 C87 C86 112.2(16) . .
C88 C87 C90 122.2(11) . .
C86 C87 C90 125.5(16) . .
C87 C88 C89 118.6(14) . .
N15 C89 C88 123.1(16) . .
O105 C90 O59 121.5(10) . .
O105 C90 C87 119.3(9) . .
O59 C90 C87 119.1(10) . .
N16 C91 C92 124.8(16) . .
C93 C92 C91 114.9(16) . .
C94 C93 C92 119.9(16) . .
C94 C93 C96 123.3(14) . .
C92 C93 C96 116.8(14) . .
C93 C94 C95 121.4(16) . .
N16 C95 C94 120.5(19) . .
O103 C96 O86 119.9(10) . .
O103 C96 C93 121.1(11) . .
O86 C96 C93 118.3(11) . .
O103 C96 Gd13 59.8(5) . .
O86 C96 Gd13 60.1(5) . .
C93 C96 Gd13 174.5(10) . .
N17 C97 C98 129(3) . .
C97 C98 C99 112.6(19) . .
C100 C99 C98 119.1(15) . .
C100 C99 C102 122.0(12) . .
C98 C99 C102 118.4(13) . .
C101 C100 C99 119.4(16) . .
N17 C101 C100 126(2) . .
O95 C102 O56 128.0(9) . .
O95 C102 C99 116.6(9) . .
O56 C102 C99 115.4(9) . .
N18 C103 C104 117.9(15) . .
C105 C104 C103 119.2(16) . .
C104 C105 C106 121.9(15) . .
C104 C105 C108 125.4(14) . .
C106 C105 C108 112.6(12) . .
C105 C106 C107 119.5(18) . .
N18 C107 C106 117.1(18) . .
O77 C108 O87 127.8(9) . .
O77 C108 C105 118.5(10) . .
O87 C108 C105 113.8(9) . .
N19 C109 C110 113.5(17) . .
C109 C110 C111 126.5(18) . .
C112 C111 C110 113.8(14) . .
C112 C111 C114 125.7(13) . .
C110 C111 C114 119.8(13) . .
C111 C112 C113 124.0(14) . .
N19 C113 C112 120.0(15) . .
O45 C114 O49 121.8(9) . .
O45 C114 C111 119.0(9) . .
O49 C114 C111 119.2(9) . .
O45 C114 Gd8 59.1(4) . .
O49 C114 Gd8 62.7(5) . .
C111 C114 Gd8 175.1(9) . .
C116 C115 N20 115.1(17) . .
C117 C116 C115 125.9(18) . .
C116 C117 C118 113.6(14) . .
C116 C117 C120 126.9(13) . .
C118 C117 C120 119.5(12) . .
C117 C118 C119 120.9(14) . .
N20 C119 C118 122.9(17) . .
N22 C131 C130 124.9(15) . .
O94 C132 O112 123.2(9) . .
O94 C132 C129 121.1(11) . .
O112 C132 C129 115.7(10) . .
N23 C133 C134 121.6(12) . .
C133 C134 C135 121.4(12) . .
C134 C135 C136 115.5(11) . .
C134 C135 C138 123.0(11) . .
C136 C135 C138 121.5(11) . .
C135 C136 C137 120.1(12) . .
N23 C137 C136 121.3(11) . .
O102 C138 O88 124.1(12) . .
O102 C138 C135 123.2(12) . .
O88 C138 C135 112.6(11) . .
O81 C120 O60 134.2(14) . .
O81 C120 C117 117.9(13) . .
O60 C120 C117 107.8(11) . .
O82 C126 O84 129.1(11) . .
O82 C126 C12B 135.1(11) . .
O84 C126 C12B 95.2(9) . .
O82 C126 C12C 106.9(9) . .
O84 C126 C12C 122.3(10) . .
C12B C126 C12C 35.4(9) . .
N22 C127 C128 123(2) . .
C129 C128 C127 119.0(17) . .
C130 C129 C128 116.4(14) . .
C130 C129 C132 125.1(13) . .
C128 C129 C132 118.1(13) . .
C129 C130 C131 121.0(15) . .
N24 C139 C140 124.1(13) . .
C141 C140 C139 118.2(11) . .
C140 C141 C142 117.3(12) . .
C140 C141 C144 122.4(10) . .
C142 C141 C144 120.3(11) . .
C143 C142 C141 119.8(13) . .
C142 C143 N24 123.5(13) . .
O57 C144 O106 123.1(9) . .
O57 C144 C141 120.3(9) . .
O106 C144 C141 116.5(9) . .
O57 C144 Gd12 64.4(5) . .
O106 C144 Gd12 58.8(5) . .
C141 C144 Gd12 175.2(8) . .
N21 C145 C147 123.0(12) . .
C148 C146 C147 116.5(11) . .
C148 C146 C150 123.8(10) . .
C147 C146 C150 119.6(11) . .
C145 C147 C146 119.6(12) . .
C146 C148 C149 119.9(11) . .
N21 C149 C148 123.2(11) . .
O76 C150 O93 125.0(9) . .
O76 C150 C146 117.4(10) . .
O93 C150 C146 117.6(10) . .
N25 C151 C152 121.9(18) . .
C153 C152 C151 118.4(15) . .
C152 C153 C154 116.6(14) . .
C152 C153 C156 126.0(11) . .
C154 C153 C156 116.9(13) . .
C153 C154 C155 119(2) . .
N25 C155 C154 121(2) . .
O23 C156 O96 127.9(8) . .
O23 C156 C153 117.1(8) . .
O96 C156 C153 115.0(7) . .
O107 C306 O69 119.3(10) . .
O107 C306 C305 122.4(14) . .
O69 C306 C305 118.2(14) . .
C160 C159 C158 112.2(19) . .
C160 C159 C162 123.0(19) . .
C158 C159 C162 125(2) . .
C162 O123 Zn2 99.0(15) . .
O122 C162 O123 136(3) . .
O122 C162 C159 114(3) . .
O123 C162 C159 109(2) . .
O122 C162 Zn2 82.2(17) . .
O123 C162 Zn2 53.7(13) . .
C159 C162 Zn2 161.8(18) . .
O130 C209 O125 111.2(18) . .
O130 C209 C210 138(2) . .
O125 C209 C210 110.4(13) . .
O114 C302 O50 123.6(9) . .
O114 C302 C301 120.0(11) . .
O50 C302 C301 116.4(11) . .
C14C C12C C13C 113.0(15) . .
C14C C12C C126 118.8(14) . .
C13C C12C C126 128.2(12) . .
C15C C13C C12C 124.8(19) . .
C12C C14C C16C 119.6(18) . .
C16C N27C C15C 118(2) . .
N27C C15C C13C 118(2) . .
N27C C16C C14C 125(2) . .
C12B C14B C16B 123(2) . .
C16B N27B C15B 116(3) . .
N27B C16B C14B 120(3) . .
C13B C15B N27B 129(2) . .
C15B C13B C12B 113(2) . .
C14B C12B C13B 118(2) . .
C14B C12B C126 130.9(18) . .
C13B C12B C126 110.6(16) . .
C207 O118 Gd26 102.0(11) . .
C157 N26 C161 128(2) . .
C159 C160 C161 124(2) . .
C160 C161 N26 116(2) . .
C157 C158 C159 128(3) . .
O128 C203 O127 122.2(16) . .
O128 C203 C204 127.5(18) . .
O127 C203 C204 110.1(17) . .
O128 C203 Gd24 61.0(8) . .
O127 C203 Gd24 61.3(8) . .
C204 C203 Gd24 171.3(17) . .
O121 C207 O118 154(2) . .
O121 C207 C208 110.5(14) . .
O118 C207 C208 80.8(13) . .
O119 C205 O120 124.5(17) . .
O119 C205 C206 94.1(12) . .
O120 C205 C206 118.2(17) . .
O119 C205 Gd25 93.8(10) . .
O120 C205 Gd25 59.8(9) . .
C206 C205 Gd25 171.0(15) . .
N26 C157 C158 111(3) . .
C5 N1 C1 119.5(9) . .
C7 N2 C11 118.8(12) . .
C17 N3 C13 113.8(11) . .
C23 N4 C19 120.1(13) . .
C29 N5 C25 122.3(12) . .
C35 N6 C31 115.4(10) . .
C41 N7 C37 111.9(10) . .
C47 N8 C43 118.9(9) . .
C59 N10 C55 116.7(19) . .
C61 N11 C65 115.2(18) . .
C67 N12 C71 121(2) . .
C77 N13 C73 119.8(16) . .
C79 N14 C83 119(2) . .
C89 N15 C85 121.9(15) . .
C95 N16 C91 117.6(18) . .
C101 N17 C97 111(2) . .
C103 N18 C107 121.4(16) . .
C109 N19 C113 120.9(16) . .
C119 N20 C115 121.1(18) . .
C149 N21 C145 117.7(10) . .
C149 N21 Gd8 127.0(8) . 1_655
C145 N21 Gd8 115.3(7) . 1_655
C131 N22 C127 116.0(16) . .
C137 N23 C133 119.4(11) . .
C137 N23 Zn1 120.0(7) . .
C133 N23 Zn1 119.7(8) . .
C139 N24 C143 116.3(12) . .
C139 N24 Zn2 128.2(10) . 2_675
C143 N24 Zn2 115.4(9) . 2_675
C155 N25 C151 118.4(18) . .
C155 N25 Zn2 117.8(14) . .
C151 N25 Zn2 123.1(12) . .
C201 O117 Gd6 167.6(12) . .
C205 O120 Gd25 87.6(11) . .
C205 O119 Gd19 145.6(12) . .
C207 O121 Gd5 103.0(11) . .
O117 C201 O116 107.8(18) . .
O117 C201 C202 112.9(17) . .
O116 C201 C202 139(2) . .
C203 O127 Gd24 87.3(10) . .
C203 O128 Gd24 87.9(10) . .
C209 O125 Gd17 145.2(11) . .
Zn2 O13W Gd23 129.0(4) . .

loop_
_geom_bond_atom_site_label_1
_geom_bond_atom_site_label_2
_geom_bond_distance
_geom_bond_site_symmetry_2
Gd1 O5 2.306(6) .
Gd1 O44 2.374(7) .
Gd1 O24 2.376(7) .
Gd1 O19 2.392(6) .
Gd1 O3 2.409(6) .
Gd1 O6 2.479(6) .
Gd1 O28 2.582(6) .
Gd1 O61 2.624(9) .
Gd1 O70 2.842(8) .
Gd1 Gd4 3.7223(7) .
Gd1 Gd2 3.7830(7) .
Gd1 Gd13 3.9241(7) .
Gd2 O4 2.374(6) .
Gd2 O41 2.392(7) .
Gd2 O16 2.396(6) .
Gd2 O18 2.402(6) .
Gd2 O3 2.404(6) .
Gd2 O5 2.404(6) .
Gd2 O2 2.436(6) .
Gd2 O23 2.473(6) 1_455
Gd2 Gd11 3.7892(7) .
Gd2 Gd4 3.9241(6) .
Gd2 Gd6 3.9505(7) .
Gd3 O66 2.356(8) .
Gd3 O16 2.380(6) .
Gd3 O25W 2.408(7) .
Gd3 O34 2.416(6) .
Gd3 O2 2.418(6) .
Gd3 O108 2.429(9) .
Gd3 O92 2.439(8) .
Gd3 O17 2.476(6) .
Gd3 O22 2.691(6) .
Gd3 C66 2.729(12) .
Gd3 C1A 2.881(10) .
Gd3 C9A 2.938(9) .
Gd4 O19 2.361(7) .
Gd4 O4 2.370(6) .
Gd4 O8 2.390(7) .
Gd4 O13 2.390(6) .
Gd4 O55 2.397(8) .
Gd4 O50 2.415(8) .
Gd4 O52 2.439(7) .
Gd4 O5 2.447(5) .
Gd4 Gd12 3.8712(8) .
Gd4 Gd11 3.8727(7) .
Gd5 O14 2.358(7) .
Gd5 O1 2.377(6) .
Gd5 O32 2.386(6) .
Gd5 O87 2.399(8) .
Gd5 O121 2.408(9) .
Gd5 O15 2.425(7) .
Gd5 O38 2.443(7) .
Gd5 O10 2.456(7) .
Gd5 Gd6 3.8428(7) .
Gd5 Gd26 3.8441(8) .
Gd5 Gd15 3.8507(7) .
Gd5 Gd20 3.9289(7) .
Gd6 O1 2.353(6) .
Gd6 O96 2.361(8) 1_455
Gd6 O117 2.373(9) .
Gd6 O34 2.379(7) .
Gd6 O15 2.390(6) .
Gd6 O20 2.397(7) .
Gd6 O2 2.460(6) .
Gd6 O18 2.499(6) .
Gd6 Gd15 3.7952(7) .
Gd6 Gd26 3.9175(7) .
Gd7 O54 2.347(7) .
Gd7 O31 2.363(6) .
Gd7 O76 2.377(8) .
Gd7 O42 2.408(6) .
Gd7 O21 2.414(7) .
Gd7 O25 2.439(7) .
Gd7 O63 2.451(7) .
Gd7 O64 2.509(8) .
Gd7 Gd16 3.7604(7) .
Gd7 Gd23 3.8405(8) .
Gd7 Gd18 3.8636(7) .
Gd7 Gd24 3.9423(7) .
Gd8 O74 2.363(8) .
Gd8 O27 2.381(6) .
Gd8 O10 2.391(6) .
Gd8 O32 2.411(6) .
Gd8 O45 2.450(7) .
Gd8 O6 2.483(6) .
Gd8 O49 2.529(7) .
Gd8 N21 2.612(9) 1_455
Gd8 O28 2.621(6) .
Gd8 C114 2.846(11) .
Gd8 C2A 2.859(9) .
Gd8 C8A 2.864(9) .
Gd9 O65 2.372(7) .
Gd9 O53 2.382(7) .
Gd9 O84 2.388(8) .
Gd9 O26 2.398(6) .
Gd9 O37 2.409(7) .
Gd9 O97 2.424(9) .
Gd9 O35 2.426(6) .
Gd9 O7 2.477(6) .
Gd9 Gd22 3.7938(8) .
Gd9 Gd21 3.7960(8) .
Gd9 Gd20 3.8956(7) .
Gd9 Gd10 3.9573(7) .
Gd10 O58 2.358(7) .
Gd10 O9 2.363(7) .
Gd10 O11 2.401(6) .
Gd10 O43 2.412(6) .
Gd10 O82 2.442(8) .
Gd10 O59 2.451(8) .
Gd10 O7 2.493(6) .
Gd10 O37 2.508(6) .
Gd10 Gd25 3.7628(7) .
Gd10 Gd14 3.8582(8) .
Gd10 Gd19 3.9487(7) .
Gd11 O36 2.356(8) .
Gd11 O98 2.376(8) .
Gd11 O19 2.379(7) .
Gd11 O3 2.386(6) .
Gd11 O14W 2.401(9) .
Gd11 O12W 2.469(7) .
Gd11 O26W 2.484(8) .
Gd11 O4 2.487(7) .
Gd12 O99 2.304(8) .
Gd12 O73 2.364(8) .
Gd12 O52 2.369(7) .
Gd12 O13 2.380(6) .
Gd12 O46 2.431(7) .
Gd12 O12 2.456(6) .
Gd12 O106 2.458(9) .
Gd12 O57 2.579(8) .
Gd12 O22 2.648(6) .
Gd12 C144 2.861(12) .
Gd12 C7A 2.869(10) .
Gd12 C9A 2.897(8) .
Gd13 O7 2.387(7) .
Gd13 O58 2.399(7) .
Gd13 O53 2.411(6) .
Gd13 O70 2.411(8) .
Gd13 O103 2.428(8) .
Gd13 O11W 2.429(8) .
Gd13 O86 2.431(9) .
Gd13 O44 2.476(7) .
Gd13 O28 2.683(6) .
Gd13 C96 2.798(13) .
Gd13 C3A 2.895(9) .
Gd13 C8A 2.946(8) .
Gd14 O79 2.299(7) .
Gd14 O62 2.313(7) .
Gd14 O11 2.369(6) .
Gd14 O91 2.383(8) .
Gd14 O10W 2.445(9) .
Gd14 O9 2.452(7) .
Gd14 O25 2.454(7) .
Gd14 O21 2.465(7) .
Gd14 Gd19 3.8221(8) .
Gd14 Gd25 3.9076(8) .
Gd14 Gd24 3.9170(8) .
Gd15 O100 2.362(8) .
Gd15 O83 2.370(7) .
Gd15 O20 2.372(7) .
Gd15 O14 2.412(7) .
Gd15 O40 2.414(7) .
Gd15 O95 2.422(8) .
Gd15 O1 2.432(6) .
Gd15 O29 2.441(6) .
Gd15 Gd26 3.8436(7) .
Gd15 Gd17 3.8904(8) .
Gd16 O42 2.356(6) .
Gd16 O12 2.362(6) .
Gd16 O33 2.373(6) .
Gd16 O54 2.383(7) .
Gd16 O78 2.395(8) .
Gd16 O17 2.427(6) .
Gd16 O71 2.525(7) .
Gd16 O22 2.646(7) .
Gd16 Gd18 3.7773(7) .
Gd16 Gd23 3.9126(8) .
Gd17 O112 2.318(11) .
Gd17 O125 2.338(11) .
Gd17 O83 2.386(7) .
Gd17 O67 2.392(7) .
Gd17 O40 2.397(7) .
Gd17 O104 2.445(9) .
Gd17 O111 2.518(9) .
Gd17 O48 2.539(7) .
Gd17 O51 2.671(7) .
Gd17 C4A 2.867(10) .
Gd17 C78 2.868(13) .
Gd17 C5A 2.937(9) .
Gd18 O33 2.375(6) .
Gd18 O67 2.376(8) .
Gd18 O107 2.392(10) .
Gd18 O42 2.407(6) .
Gd18 O31 2.408(6) .
Gd18 O56 2.417(8) .
Gd18 O40 2.429(6) .
Gd18 O29 2.449(7) .
Gd18 Gd23 3.7922(7) .
Gd19 O119 2.348(13) .
Gd19 O46 2.374(7) .
Gd19 O43 2.376(7) .
Gd19 O114 2.388(10) .
Gd19 O11 2.437(6) .
Gd19 O62 2.456(8) .
Gd19 O52 2.517(7) .
Gd19 O8 2.531(7) .
Gd19 O110 2.536(10) .
Gd19 Gd25 3.8062(8) .
Gd20 O85 2.353(8) .
Gd20 O26 2.367(7) .
Gd20 O35 2.377(6) .
Gd20 O38 2.384(7) .
Gd20 O39 2.391(7) .
Gd20 O77 2.416(8) .
Gd20 O27 2.426(6) .
Gd20 O10 2.454(6) .
Gd20 Gd22 3.7361(7) .
Gd20 Gd21 3.8597(8) .
Gd21 O109 2.347(9) .
Gd21 O80 2.358(8) .
Gd21 O39 2.364(7) .
Gd21 O65 2.383(7) .
Gd21 O72 2.415(14) .
Gd21 O9W 2.442(10) .
Gd21 O26 2.482(7) .
Gd21 O75 2.486(8) .
Gd21 C84 2.829(18) .
Gd21 Gd22 3.9395(8) .
Gd22 O35 2.351(7) .
Gd22 O94 2.361(8) .
Gd22 O30 2.386(6) .
Gd22 O65 2.414(7) .
Gd22 O39 2.419(7) .
Gd22 O102 2.428(9) .
Gd22 O51 2.497(8) .
Gd22 O48 2.521(7) .
Gd23 O69 2.348(12) .
Gd23 O13W 2.348(7) .
Gd23 O93 2.357(8) .
Gd23 O33 2.388(7) .
Gd23 O54 2.400(7) .
Gd23 O31 2.451(6) .
Gd23 O2W 2.455(11) .
Gd23 O4W 2.483(9) .
Gd24 O88 2.262(12) .
Gd24 O60 2.302(13) .
Gd24 O25 2.370(7) .
Gd24 O128 2.394(11) .
Gd24 O127 2.402(11) .
Gd24 O79 2.406(8) .
Gd24 O63 2.414(7) .
Gd24 O30 2.523(7) .
Gd24 C203 2.74(2) .
Gd24 C6A 2.879(11) .
Gd25 O120 2.36(2) .
Gd25 O105 2.390(9) .
Gd25 O43 2.407(7) .
Gd25 O62 2.420(8) .
Gd25 O9 2.428(6) .
Gd25 O1W 2.446(15) .
Gd25 O18W 2.52(2) .
Gd25 O16W 2.58(2) .
Gd25 C205 2.725(15) .
Gd26 O101 2.343(9) .
Gd26 O118 2.416(19) .
Gd26 O3W 2.417(9) .
Gd26 O15 2.418(6) .
Gd26 O20 2.427(6) .
Gd26 O14 2.430(7) .
Gd26 O17W 2.54(2) .
Gd26 O15W 2.85(4) .
Zn1 O5W 2.081(8) 2_686
Zn1 O5W 2.081(8) .
Zn1 O6W 2.094(8) .
Zn1 O6W 2.094(8) 2_686
Zn1 N23 2.197(9) .
Zn1 N23 2.197(9) 2_686
Zn2 O13W 1.917(8) .
Zn2 N25 2.036(11) .
Zn2 N24 2.084(11) 2_675
Zn2 O123 2.102(15) .
Zn2 C162 2.58(3) .
O6 C2A 1.266(10) .
O8 C3A 1.266(11) .
O12 C7A 1.292(12) .
O13 C9A 1.286(11) .
O16 C9A 1.281(10) .
O17 C1A 1.292(11) .
O18 C2A 1.288(10) .
O21 C7A 1.288(12) .
O22 C9A 1.280(11) .
O23 C156 1.230(9) .
O23 Gd2 2.473(6) 1_655
O24 C24 1.237(13) .
O27 C8A 1.282(10) .
O28 C8A 1.280(11) .
O29 C1A 1.266(11) .
O30 C6A 1.272(11) .
O32 C2A 1.289(10) .
O34 C1A 1.289(12) .
O36 C30 1.256(11) .
O37 C6A 1.299(12) .
O38 C4A 1.279(12) .
O41 C30 1.241(11) .
O44 C3A 1.273(11) .
O45 C114 1.260(11) .
O46 C7A 1.247(12) .
O48 C4A 1.257(12) .
O49 C114 1.277(11) .
O50 C302 1.269(12) .
O51 C5A 1.284(12) .
O53 C8A 1.292(11) .
O55 C49 1.236(15) .
O56 C102 1.255(10) .
O57 C144 1.233(10) .
O58 C3A 1.313(11) .
O59 C90 1.264(11) .
O60 C120 1.310(15) .
O61 C12 1.237(13) .
O63 C5A 1.280(11) .
O64 C42 1.225(12) .
O66 C72 1.260(11) .
O67 C5A 1.273(12) .
O69 C306 1.306(14) .
O70 C12 1.245(13) .
O71 C48 1.251(13) .
O72 C84 1.390(16) .
O73 C48 1.251(13) .
O74 C24 1.243(13) .
O75 C84 1.307(16) .
O76 C150 1.237(12) .
O77 C108 1.154(11) .
O78 C72 1.247(10) .
O79 C6A 1.287(12) .
O80 C6 1.263(13) .
O81 C120 1.112(15) .
O82 C126 1.178(12) .
O83 C4A 1.279(12) .
O84 C126 1.251(11) .
O85 C6 1.241(13) .
O86 C96 1.251(13) .
O87 C108 1.323(12) .
O88 C138 1.309(14) .
O90 C10A 1.189(15) .
O91 C42 1.259(13) .
O92 C66 1.232(12) .
O93 C150 1.292(12) .
O94 C132 1.244(12) .
O95 C102 1.215(11) .
O96 C156 1.249(10) .
O96 Gd6 2.361(8) 1_655
O97 C18 1.255(14) .
O98 C49 1.293(14) .
O99 C36 1.221(15) .
O100 C60 1.243(11) .
O101 C60 1.225(12) .
O102 C138 1.236(15) .
O103 C96 1.197(14) .
O104 C78 1.266(14) .
O105 C90 1.238(13) .
O106 C144 1.251(11) .
O107 C306 1.230(16) .
O108 C66 1.259(13) .
O109 C18 1.229(14) .
O110 C36 1.302(16) .
O111 C78 1.274(15) .
O112 C132 1.265(12) .
O113 C10A 1.211(14) .
O114 C302 1.246(13) .
O115 C10A 1.255(15) .
C1 N1 1.312(14) .
C1 C2 1.365(18) .
C2 C3 1.381(17) .
C3 C4 1.346(18) .
C3 C6 1.504(14) .
C4 C5 1.41(2) .
C5 N1 1.307(17) .
C7 N2 1.320(17) .
C7 C8 1.36(2) .
C8 C9 1.377(18) .
C9 C10 1.355(18) .
C9 C12 1.445(16) .
C10 C11 1.37(2) .
C11 N2 1.360(19) .
C13 N3 1.345(17) .
C13 C14 1.37(2) .
C14 C15 1.319(19) .
C15 C16 1.365(17) .
C15 C18 1.517(17) .
C16 C17 1.39(2) .
C17 N3 1.271(14) .
C19 N4 1.381(14) .
C19 C20 1.411(16) .
C20 C21 1.37(2) .
C21 C22 1.346(19) .
C21 C24 1.499(18) .
C22 C23 1.37(2) .
C23 N4 1.261(18) .
C25 N5 1.301(19) .
C25 C26 1.395(14) .
C26 C27 1.379(13) .
C27 C28 1.342(17) .
C27 C30 1.503(14) .
C28 C29 1.42(2) .
C29 N5 1.248(16) .
C31 C32 1.337(14) .
C31 N6 1.39(2) .
C32 C33 1.347(14) .
C33 C34 1.35(2) .
C33 C36 1.529(18) .
C34 C35 1.395(14) .
C35 N6 1.388(13) .
C37 C38 1.34(2) .
C37 N7 1.340(19) .
C38 C39 1.315(18) .
C39 C40 1.348(18) .
C39 C42 1.516(14) .
C40 C41 1.427(19) .
C41 N7 1.293(14) .
C43 N8 1.342(16) .
C43 C44 1.368(19) .
C44 C45 1.414(17) .
C45 C46 1.346(17) .
C45 C48 1.481(14) .
C46 C47 1.426(17) .
C47 N8 1.316(14) .
O129 C49 1.393(14) .
C55 N10 1.30(2) .
C55 C56 1.396(15) .
C56 C57 1.365(13) .
C57 C58 1.387(13) .
C57 C60 1.490(17) .
C58 C59 1.384(16) .
C59 N10 1.29(3) .
C61 N11 1.30(2) .
C61 C62 1.381(15) .
C62 C63 1.361(14) .
C63 C64 1.29(2) .
C63 C66 1.550(19) .
C64 C65 1.387(16) .
C65 N11 1.384(16) .
C67 N12 1.31(3) .
C67 C68 1.34(3) .
C68 C69 1.42(2) .
C69 C70 1.32(2) .
C69 C72 1.483(16) .
C70 C71 1.406(15) .
C71 N12 1.377(16) .
C73 N13 1.375(16) .
C73 C74 1.393(15) .
C74 C75 1.27(2) .
C75 C76 1.40(2) .
C75 C78 1.472(18) .
C76 C77 1.37(2) .
C77 N13 1.30(2) .
C79 N14 1.360(12) .
C79 C80 1.398(17) .
C80 C81 1.46(3) .
C81 C82 1.376(15) .
C81 C84 1.43(3) .
C82 C83 1.402(17) .
C83 N14 1.41(3) .
C85 N15 1.347(15) .
C85 C86 1.357(17) .
C86 C87 1.38(3) .
C87 C88 1.35(2) .
C87 C90 1.497(16) .
C88 C89 1.44(2) .
C89 N15 1.270(18) .
C91 N16 1.369(16) .
C91 C92 1.405(15) .
C92 C93 1.381(15) .
C93 C94 1.25(2) .
C93 C96 1.52(2) .
C94 C95 1.52(2) .
C95 N16 1.19(2) .
C97 N17 1.34(3) .
C97 C98 1.37(3) .
C98 C99 1.40(2) .
C99 C100 1.351(18) .
C99 C102 1.535(17) .
C100 C101 1.34(2) .
C101 N17 1.31(3) .
C103 N18 1.364(16) .
C103 C104 1.405(12) .
C104 C105 1.360(15) .
C105 C106 1.36(3) .
C105 C108 1.496(18) .
C106 C107 1.405(16) .
C107 N18 1.392(16) .
C109 N19 1.358(15) .
C109 C110 1.399(16) .
C110 C111 1.41(2) .
C111 C112 1.277(18) .
C111 C114 1.473(17) .
C112 C113 1.378(14) .
C113 N19 1.370(14) .
C115 C116 1.383(15) .
C115 N20 1.389(15) .
C116 C117 1.31(2) .
C117 C118 1.376(14) .
C117 C120 1.52(2) .
C118 C119 1.378(14) .
C119 N20 1.21(2) .
C131 N22 1.269(19) .
C131 C130 1.367(19) .
C132 C129 1.457(16) .
C133 N23 1.328(14) .
C133 C134 1.373(19) .
C134 C135 1.390(17) .
C135 C136 1.397(16) .
C135 C138 1.451(18) .
C136 C137 1.402(18) .
C137 N23 1.327(14) .
C126 C12B 1.57(3) .
C126 C12C 1.60(2) .
C127 N22 1.28(2) .
C127 C128 1.43(3) .
C128 C129 1.33(2) .
C129 C130 1.311(18) .
C139 N24 1.317(16) .
C139 C140 1.371(18) .
C140 C141 1.371(17) .
C141 C142 1.415(16) .
C141 C144 1.476(16) .
C142 C143 1.302(19) .
C143 N24 1.363(18) .
C145 N21 1.339(15) .
C145 C147 1.372(17) .
C146 C148 1.381(16) .
C146 C147 1.381(16) .
C146 C150 1.498(16) .
C148 C149 1.387(15) .
C149 N21 1.293(14) .
C151 N25 1.32(2) .
C151 C152 1.44(2) .
C152 C153 1.33(2) .
C153 C154 1.38(2) .
C153 C156 1.517(15) .
C154 C155 1.42(3) .
C155 N25 1.27(3) .
C306 C305 1.550(16) .
C159 C160 1.38(3) .
C159 C158 1.43(3) .
C159 C162 1.53(3) .
O123 C162 1.20(3) .
C162 O122 1.19(3) .
C209 O130 1.381(17) .
C209 O125 1.48(2) .
C209 C210 1.573(15) .
C301 C302 1.548(14) .
C12C C14C 1.390(15) .
C12C C13C 1.40(3) .
C13C C15C 1.378(17) .
C14C C16C 1.395(17) .
N27C C16C 1.29(3) .
N27C C15C 1.36(3) .
C14B C12B 1.37(3) .
C14B C16B 1.40(4) .
N27B C16B 1.27(4) .
N27B C15B 1.39(3) .
C15B C13B 1.366(16) .
C13B C12B 1.374(17) .
O118 C207 1.510(16) .
N26 C157 1.32(4) .
N26 C161 1.384(16) .
C208 C207 1.572(17) .
C160 C161 1.382(17) .
C158 C157 1.396(18) .
C204 C203 1.560(17) .
C203 O128 1.42(2) .
C203 O127 1.43(2) .
C207 O121 1.499(13) .
C205 O119 1.356(15) .
C205 O120 1.469(15) .
C205 C206 1.604(16) .
N21 Gd8 2.612(9) 1_655
N24 Zn2 2.084(11) 2_675
O116 C201 1.321(19) .
O117 C201 1.250(18) .
C201 C202 1.551(17) .
